data_4338044
loop_
_publ_author_name
'Tanifuji, Kazuki'
'Yamada, Norihiro'
'Tajima, Tomoyuki'
'Sasamori, Takahiro'
'Tokitoh, Norihiro'
'Matsuo, Tsukasa'
'Tamao, Kohei'
'Ohki, Yasuhiro'
'Tatsumi, Kazuyuki'

_publ_section_title
;
 A convenient route to synthetic analogues of the oxidized form of
 high-potential iron-sulfur proteins.
;
_journal_issue 8
_journal_name_full 'Inorganic chemistry'
_journal_page_first 4000
_journal_page_last 4009
_journal_paper_doi 10.1021/ic402890k
_journal_volume 53
_journal_year 2014
_chemical_formula_moiety 'C123 H136 Fe4 N S8'
_chemical_formula_sum 'C123 H136 Fe4 N S8'
_chemical_formula_weight 2108.30
_space_group_IT_number 2
_symmetry_cell_setting triclinic
_symmetry_Int_Tables_number 2
_symmetry_space_group_name_Hall '-P 1'
_symmetry_space_group_name_H-M 'P -1'
_atom_sites_solution_hydrogens geom
_atom_sites_solution_primary direct
_atom_sites_solution_secondary difmap
_cell_angle_alpha 83.258(5)
_cell_angle_beta 83.814(5)
_cell_angle_gamma 64.542(4)
_cell_formula_units_Z 2
_cell_length_a 15.7648(15)
_cell_length_b 16.0212(15)
_cell_length_c 25.024(3)
_cell_measurement_reflns_used 46230
_cell_measurement_temperature 173
_cell_measurement_theta_max 27.50
_cell_measurement_theta_min 3.00
_cell_volume 5655.6(10)
_computing_cell_refinement 'CrystalClear-SM Expert 2.0 r4'
_computing_data_collection 'CrystalClear-SM Expert 2.0 r4 (Rigaku, 2009)'
_computing_data_reduction 'CrystalClear-SM Expert 2.0 r4'
_computing_molecular_graphics 'CrystalStructure 4.0'
_computing_publication_material 'CrystalStructure 4.0 (Rigaku, 2010)'
_computing_structure_refinement 'SHELXL97 (Sheldrick, 2008)'
_computing_structure_solution 'SHELXS97 (Sheldrick, 2008)'
_diffrn_ambient_temperature 173
_diffrn_detector_area_resol_mean 7.314
_diffrn_measured_fraction_theta_full 0.984
_diffrn_measured_fraction_theta_max 0.984
_diffrn_measurement_device_type 'Rigaku Saturn70'
_diffrn_measurement_method \w
_diffrn_radiation_type 'Mo K\a'
_diffrn_radiation_wavelength 0.71070
_diffrn_reflns_av_R_equivalents 0.0397
_diffrn_reflns_limit_h_max 19
_diffrn_reflns_limit_h_min -20
_diffrn_reflns_limit_k_max 20
_diffrn_reflns_limit_k_min -20
_diffrn_reflns_limit_l_max 32
_diffrn_reflns_limit_l_min -32
_diffrn_reflns_number 46230
_diffrn_reflns_theta_full 27.48
_diffrn_reflns_theta_max 27.47
_diffrn_standards_number 0
_exptl_absorpt_coefficient_mu 0.697
_exptl_absorpt_correction_T_max 0.966
_exptl_absorpt_correction_T_min 0.859
_exptl_absorpt_correction_type multi-scan
_exptl_absorpt_process_details 'REQAB (Rigaku, 1998)'
_exptl_crystal_colour black
_exptl_crystal_density_diffrn 1.238
_exptl_crystal_density_method 'not measured'
_exptl_crystal_description platet
_exptl_crystal_F_000 2226.00
_exptl_crystal_size_max 0.150
_exptl_crystal_size_mid 0.150
_exptl_crystal_size_min 0.050
_refine_diff_density_max 0.940
_refine_diff_density_min -0.460
_refine_ls_extinction_method none
_refine_ls_goodness_of_fit_ref 1.034
_refine_ls_hydrogen_treatment constr
_refine_ls_number_parameters 1209
_refine_ls_number_reflns 25523
_refine_ls_number_restraints 0
_refine_ls_R_factor_gt 0.0553
_refine_ls_shift/su_max 0.000
_refine_ls_structure_factor_coef Fsqd
_refine_ls_weighting_details 'w = 1/[\s^2^(Fo^2^)+(0.0836P)^2^+0.0000P] where P=(Fo^2^+2Fc^2^)/3'
_refine_ls_weighting_scheme calc
_refine_ls_wR_factor_ref 0.1743
_reflns_number_gt 14771
_reflns_number_total 25523
_reflns_threshold_expression F^2^>2.0\s(F^2^)
_cod_data_source_file ic402890k_si_001.cif
_cod_data_source_block '[NBu4]_2a'
_cod_depositor_comments 'Adding full bibliography for 4338042--4338047.cif.'
_cod_original_cell_volume 5655.6(11)
_cod_database_code 4338044

loop_
_symmetry_equiv_pos_site_id
_symmetry_equiv_pos_as_xyz
1 +X,+Y,+Z
2 -X,-Y,-Z

loop_
_atom_site_label
_atom_site_type_symbol
_atom_site_fract_x
_atom_site_fract_y
_atom_site_fract_z
_atom_site_U_iso_or_equiv
_atom_site_adp_type
_atom_site_occupancy
_atom_site_symmetry_multiplicity
_atom_site_calc_flag
_atom_site_refinement_flags
Fe1 Fe 0.36218(3) 0.46763(3) 0.22430(2) 0.03427(13) Uani 1.0 2 d .
Fe2 Fe 0.40666(3) 0.29404(3) 0.19290(2) 0.03318(12) Uani 1.0 2 d .
Fe3 Fe 0.44959(3) 0.31143(3) 0.29508(2) 0.03832(13) Uani 1.0 2 d .
Fe4 Fe 0.26178(3) 0.37259(3) 0.274274(19) 0.03348(12) Uani 1.0 2 d .
S1 S 0.50689(6) 0.34751(6) 0.21212(4) 0.0380(2) Uani 1.0 2 d .
S2 S 0.26805(6) 0.42293(6) 0.18517(3) 0.03429(19) Uani 1.0 2 d .
S3 S 0.32447(6) 0.44839(6) 0.31372(4) 0.0389(2) Uani 1.0 2 d .
S4 S 0.37833(6) 0.22463(6) 0.27392(4) 0.0376(2) Uani 1.0 2 d .
S5 S 0.34531(6) 0.61003(6) 0.19219(4) 0.0375(2) Uani 1.0 2 d .
S6 S 0.44967(6) 0.18840(6) 0.13235(4) 0.0362(2) Uani 1.0 2 d .
S7 S 0.57748(7) 0.26228(7) 0.34323(5) 0.0540(3) Uani 1.0 2 d .
S8 S 0.12872(6) 0.36241(6) 0.30860(4) 0.0379(2) Uani 1.0 2 d .
N1 N 0.1742(2) 1.1064(2) 0.24034(13) 0.0446(8) Uani 1.0 2 d .
C1 C 0.3832(3) 0.6634(3) 0.23769(14) 0.0381(8) Uani 1.0 2 d .
C2 C 0.4793(3) 0.6434(3) 0.23856(15) 0.0401(8) Uani 1.0 2 d .
C3 C 0.5052(3) 0.6853(3) 0.27533(17) 0.0522(10) Uani 1.0 2 d .
C4 C 0.4399(3) 0.7452(3) 0.31011(18) 0.0601(12) Uani 1.0 2 d .
C5 C 0.3461(3) 0.7688(3) 0.30672(16) 0.0504(10) Uani 1.0 2 d .
C6 C 0.3149(3) 0.7298(3) 0.27025(15) 0.0401(8) Uani 1.0 2 d .
C7 C 0.5548(3) 0.5793(3) 0.20207(15) 0.0408(9) Uani 1.0 2 d .
C8 C 0.6145(3) 0.4915(3) 0.22246(15) 0.0418(9) Uani 1.0 2 d .
C9 C 0.6842(3) 0.4321(3) 0.18767(17) 0.0482(10) Uani 1.0 2 d .
C10 C 0.6986(3) 0.4586(3) 0.13494(17) 0.0493(10) Uani 1.0 2 d .
C11 C 0.6411(3) 0.5496(3) 0.11604(16) 0.0503(10) Uani 1.0 2 d .
C12 C 0.5697(3) 0.6102(3) 0.14865(16) 0.0444(9) Uani 1.0 2 d .
C13 C 0.6060(3) 0.4581(3) 0.28039(16) 0.0501(10) Uani 1.0 2 d .
C14 C 0.7701(3) 0.3926(3) 0.09750(19) 0.0641(12) Uani 1.0 2 d .
C15 C 0.5097(3) 0.7070(3) 0.12611(18) 0.0613(12) Uani 1.0 2 d .
C16 C 0.2109(3) 0.7668(3) 0.26689(16) 0.0435(9) Uani 1.0 2 d .
C17 C 0.1679(3) 0.8234(3) 0.22124(17) 0.0471(10) Uani 1.0 2 d .
C18 C 0.0705(3) 0.8646(3) 0.2211(2) 0.0568(11) Uani 1.0 2 d .
C19 C 0.0139(3) 0.8517(3) 0.2642(3) 0.0616(13) Uani 1.0 2 d .
C20 C 0.0566(3) 0.7958(3) 0.3087(2) 0.0610(12) Uani 1.0 2 d .
C21 C 0.1544(3) 0.7536(3) 0.31077(17) 0.0515(10) Uani 1.0 2 d .
C22 C 0.2236(3) 0.8402(3) 0.17159(17) 0.0535(11) Uani 1.0 2 d .
C23 C -0.0910(3) 0.8915(4) 0.2630(3) 0.097(2) Uani 1.0 2 d .
C24 C 0.1968(4) 0.6927(3) 0.36068(19) 0.0696(13) Uani 1.0 2 d .
C25 C 0.5332(3) 0.2017(3) 0.08271(14) 0.0361(8) Uani 1.0 2 d .
C26 C 0.6221(3) 0.1248(3) 0.07670(15) 0.0417(9) Uani 1.0 2 d .
C27 C 0.6876(3) 0.1325(3) 0.03679(17) 0.0545(11) Uani 1.0 2 d .
C28 C 0.6678(3) 0.2117(3) 0.00343(17) 0.0595(12) Uani 1.0 2 d .
C29 C 0.5814(3) 0.2863(3) 0.00870(16) 0.0471(9) Uani 1.0 2 d .
C30 C 0.5129(3) 0.2824(3) 0.04806(14) 0.0384(8) Uani 1.0 2 d .
C31 C 0.6463(3) 0.0329(3) 0.10791(15) 0.0425(9) Uani 1.0 2 d .
C32 C 0.6738(3) 0.0162(3) 0.16104(16) 0.0463(9) Uani 1.0 2 d .
C33 C 0.7029(3) -0.0730(3) 0.18626(17) 0.0549(11) Uani 1.0 2 d .
C34 C 0.7049(3) -0.1468(3) 0.1609(2) 0.0573(11) Uani 1.0 2 d .
C35 C 0.6781(3) -0.1288(3) 0.1088(2) 0.0596(12) Uani 1.0 2 d .
C36 C 0.6492(3) -0.0410(3) 0.08158(17) 0.0519(10) Uani 1.0 2 d .
C37 C 0.6727(3) 0.0935(3) 0.19128(17) 0.0572(11) Uani 1.0 2 d .
C38 C 0.7377(4) -0.2429(3) 0.1897(3) 0.0876(17) Uani 1.0 2 d .
C39 C 0.6208(4) -0.0266(4) 0.02469(19) 0.0708(14) Uani 1.0 2 d .
C40 C 0.4217(3) 0.3668(3) 0.05041(13) 0.0338(8) Uani 1.0 2 d .
C41 C 0.3394(3) 0.3674(3) 0.03406(14) 0.0385(8) Uani 1.0 2 d .
C42 C 0.2570(3) 0.4501(3) 0.03330(15) 0.0438(9) Uani 1.0 2 d .
C43 C 0.2550(3) 0.5311(3) 0.04804(15) 0.0456(9) Uani 1.0 2 d .
C44 C 0.3373(3) 0.5298(3) 0.06379(14) 0.0455(10) Uani 1.0 2 d .
C45 C 0.4209(3) 0.4493(3) 0.06511(14) 0.0385(8) Uani 1.0 2 d .
C46 C 0.3374(3) 0.2823(3) 0.01521(16) 0.0480(10) Uani 1.0 2 d .
C47 C 0.1665(3) 0.6213(3) 0.04634(18) 0.0642(12) Uani 1.0 2 d .
C48 C 0.5080(3) 0.4546(3) 0.08061(16) 0.0499(10) Uani 1.0 2 d .
C49 C 0.5571(3) 0.2375(3) 0.41368(17) 0.0539(11) Uani 1.0 2 d .
C50 C 0.5442(3) 0.1583(3) 0.43289(18) 0.0563(11) Uani 1.0 2 d .
C51 C 0.5284(4) 0.1410(4) 0.48783(19) 0.0692(13) Uani 1.0 2 d .
C52 C 0.5286(4) 0.1997(4) 0.5234(2) 0.0846(16) Uani 1.0 2 d .
C53 C 0.5466(4) 0.2756(4) 0.5045(3) 0.0774(15) Uani 1.0 2 d .
C54 C 0.5625(3) 0.2960(4) 0.4497(2) 0.0620(12) Uani 1.0 2 d .
C55 C 0.5511(3) 0.0892(3) 0.39627(17) 0.0548(11) Uani 1.0 2 d .
C56 C 0.4709(4) 0.0774(4) 0.38754(18) 0.0625(12) Uani 1.0 2 d .
C57 C 0.4797(4) 0.0072(4) 0.3567(2) 0.0710(13) Uani 1.0 2 d .
C58 C 0.5671(5) -0.0533(4) 0.33516(19) 0.0728(14) Uani 1.0 2 d .
C59 C 0.6452(4) -0.0410(3) 0.34465(19) 0.0639(12) Uani 1.0 2 d .
C60 C 0.6407(3) 0.0282(3) 0.37513(18) 0.0585(11) Uani 1.0 2 d .
C61 C 0.3749(4) 0.1410(4) 0.4092(2) 0.0816(16) Uani 1.0 2 d .
C62 C 0.5770(6) -0.1321(5) 0.3031(3) 0.123(3) Uani 1.0 2 d .
C63 C 0.7278(3) 0.0368(4) 0.3852(2) 0.0691(13) Uani 1.0 2 d .
C64 C 0.5903(3) 0.3743(4) 0.43316(19) 0.0630(12) Uani 1.0 2 d .
C65 C 0.6858(4) 0.3543(4) 0.4287(3) 0.0770(16) Uani 1.0 2 d .
C66 C 0.7127(4) 0.4270(4) 0.4160(3) 0.0804(16) Uani 1.0 2 d .
C67 C 0.6481(4) 0.5177(4) 0.4067(2) 0.0696(14) Uani 1.0 2 d .
C68 C 0.5536(4) 0.5340(4) 0.41146(18) 0.0656(13) Uani 1.0 2 d .
C69 C 0.5250(3) 0.4640(3) 0.42528(17) 0.0567(11) Uani 1.0 2 d .
C70 C 0.7603(4) 0.2567(5) 0.4373(3) 0.118(3) Uani 1.0 2 d .
C71 C 0.6784(4) 0.5944(4) 0.3917(3) 0.0922(18) Uani 1.0 2 d .
C72 C 0.4208(3) 0.4888(4) 0.43197(19) 0.0675(13) Uani 1.0 2 d .
C73 C 0.0480(3) 0.4678(3) 0.33650(14) 0.0366(8) Uani 1.0 2 d .
C74 C 0.0425(3) 0.4759(3) 0.39253(14) 0.0400(8) Uani 1.0 2 d .
C75 C -0.0216(3) 0.5577(3) 0.41364(16) 0.0538(11) Uani 1.0 2 d .
C76 C -0.0800(4) 0.6306(3) 0.38046(18) 0.0674(13) Uani 1.0 2 d .
C77 C -0.0758(3) 0.6209(3) 0.32621(17) 0.0570(11) Uani 1.0 2 d .
C78 C -0.0136(3) 0.5396(3) 0.30338(14) 0.0403(8) Uani 1.0 2 d .
C79 C 0.1006(3) 0.3976(3) 0.43072(14) 0.0433(9) Uani 1.0 2 d .
C80 C 0.1723(3) 0.4035(3) 0.45568(16) 0.0536(11) Uani 1.0 2 d .
C81 C 0.2253(4) 0.3298(5) 0.49123(19) 0.0775(16) Uani 1.0 2 d .
C82 C 0.2083(4) 0.2551(4) 0.50397(19) 0.0789(17) Uani 1.0 2 d .
C83 C 0.1337(4) 0.2507(3) 0.48140(19) 0.0706(14) Uani 1.0 2 d .
C84 C 0.0797(3) 0.3213(3) 0.44418(16) 0.0499(10) Uani 1.0 2 d .
C85 C 0.1925(4) 0.4879(4) 0.44611(19) 0.0793(16) Uani 1.0 2 d .
C86 C 0.2667(5) 0.1750(5) 0.5435(3) 0.127(3) Uani 1.0 2 d .
C87 C -0.0017(4) 0.3155(4) 0.4216(2) 0.0681(13) Uani 1.0 2 d .
C88 C -0.0228(3) 0.5348(3) 0.24494(14) 0.0388(8) Uani 1.0 2 d .
C89 C 0.0138(3) 0.5807(3) 0.20563(15) 0.0417(9) Uani 1.0 2 d .
C90 C -0.0080(3) 0.5868(3) 0.15205(16) 0.0511(10) Uani 1.0 2 d .
C91 C -0.0655(3) 0.5493(3) 0.13760(17) 0.0567(11) Uani 1.0 2 d .
C92 C -0.1002(3) 0.5026(3) 0.17774(17) 0.0562(11) Uani 1.0 2 d .
C93 C -0.0791(3) 0.4940(3) 0.23084(16) 0.0486(10) Uani 1.0 2 d .
C94 C 0.0720(3) 0.6283(3) 0.21920(17) 0.0508(10) Uani 1.0 2 d .
C95 C -0.0953(4) 0.5633(4) 0.08053(19) 0.0828(16) Uani 1.0 2 d .
C96 C -0.1208(3) 0.4446(4) 0.27368(19) 0.0649(12) Uani 1.0 2 d .
C97 C 0.1914(3) 1.1128(3) 0.29814(16) 0.0467(9) Uani 1.0 2 d .
C98 C 0.2117(3) 1.0260(3) 0.33518(18) 0.0561(11) Uani 1.0 2 d .
C99 C 0.1970(4) 1.0463(4) 0.3935(2) 0.0769(14) Uani 1.0 2 d .
C100 C 0.2318(5) 0.9591(5) 0.4319(3) 0.105(2) Uani 1.0 2 d .
C101 C 0.0893(3) 1.0866(3) 0.23806(18) 0.0518(10) Uani 1.0 2 d .
C102 C -0.0019(3) 1.1549(3) 0.2637(3) 0.0708(14) Uani 1.0 2 d .
C103 C -0.0812(4) 1.1294(4) 0.2572(3) 0.0906(18) Uani 1.0 2 d .
C104 C -0.1731(4) 1.1908(4) 0.2798(4) 0.122(3) Uani 1.0 2 d .
C105 C 0.1590(3) 1.1997(3) 0.21023(17) 0.0471(10) Uani 1.0 2 d .
C106 C 0.1354(4) 1.2111(3) 0.15225(18) 0.0605(12) Uani 1.0 2 d .
C107 C 0.1293(4) 1.3029(3) 0.1251(2) 0.0659(13) Uani 1.0 2 d .
C108 C 0.0939(4) 1.3204(5) 0.0692(3) 0.0951(19) Uani 1.0 2 d .
C109 C 0.2573(3) 1.0275(3) 0.21488(16) 0.0459(9) Uani 1.0 2 d .
C110 C 0.3510(3) 1.0336(3) 0.21031(18) 0.0530(10) Uani 1.0 2 d .
C111 C 0.4251(3) 0.9572(3) 0.17838(18) 0.0566(11) Uani 1.0 2 d .
C112 C 0.4063(4) 0.9654(3) 0.11955(17) 0.0611(12) Uani 1.0 2 d .
C115 C 0.9154(7) 0.1036(5) 0.0984(3) 0.114(3) Uani 1.0 2 d .
C114 C 0.9061(4) 0.0208(4) 0.1026(3) 0.0850(17) Uani 1.0 2 d .
C113 C 0.9764(5) -0.0578(5) 0.0835(3) 0.097(2) Uani 1.0 2 d .
C118 C 1.0580(6) -0.0550(9) 0.0606(3) 0.149(5) Uani 1.0 2 d .
C117 C 1.0741(8) 0.0265(14) 0.0570(4) 0.187(8) Uani 1.0 2 d .
C116 C 0.9965(10) 0.1083(9) 0.0760(4) 0.156(5) Uani 1.0 2 d .
C119 C 0.9613(8) -0.1485(5) 0.0885(4) 0.160(4) Uani 1.0 2 d .
C122 C 0.9614(9) 0.0454(9) 0.4276(6) 0.094(4) Uiso 0.5000 2 d .
C121 C 0.9701(5) 0.0792(5) 0.4829(4) 0.113(3) Uiso 1.0 2 d .
C120 C 1.0105(10) 0.0034(10) 0.5206(6) 0.101(4) Uiso 0.5000 2 d .
C124 C 1.0204(11) -0.1070(11) 0.4602(7) 0.120(5) Uiso 0.5000 2 d .
C123 C 0.9828(6) -0.0394(6) 0.4220(4) 0.131(3) Uiso 1.0 2 d .
H1 H 0.5698 0.6723 0.2765 0.0627 Uiso 1.0 2 calc R
H2 H 0.4597 0.7702 0.3364 0.0721 Uiso 1.0 2 calc R
H3 H 0.3012 0.8125 0.3297 0.0604 Uiso 1.0 2 calc R
H4 H 0.7230 0.3710 0.2013 0.0578 Uiso 1.0 2 calc R
H5 H 0.6514 0.5704 0.0798 0.0604 Uiso 1.0 2 calc R
H6 H 0.6649 0.4425 0.2972 0.0602 Uiso 1.0 2 calc R
H7 H 0.5935 0.4028 0.2826 0.0602 Uiso 1.0 2 calc R
H8 H 0.5541 0.5069 0.2993 0.0602 Uiso 1.0 2 calc R
H9 H 0.7540 0.3407 0.0947 0.0769 Uiso 1.0 2 calc R
H10 H 0.8325 0.3692 0.1116 0.0769 Uiso 1.0 2 calc R
H11 H 0.7703 0.4249 0.0618 0.0769 Uiso 1.0 2 calc R
H12 H 0.4779 0.7040 0.0953 0.0736 Uiso 1.0 2 calc R
H13 H 0.5495 0.7396 0.1143 0.0736 Uiso 1.0 2 calc R
H14 H 0.4626 0.7405 0.1540 0.0736 Uiso 1.0 2 calc R
H15 H 0.0418 0.9031 0.1903 0.0681 Uiso 1.0 2 calc R
H16 H 0.0187 0.7858 0.3386 0.0732 Uiso 1.0 2 calc R
H17 H 0.2069 0.9068 0.1650 0.0642 Uiso 1.0 2 calc R
H18 H 0.2091 0.8180 0.1405 0.0642 Uiso 1.0 2 calc R
H19 H 0.2910 0.8069 0.1771 0.0642 Uiso 1.0 2 calc R
H20 H -0.1201 0.9298 0.2935 0.1168 Uiso 1.0 2 calc R
H21 H -0.1110 0.8410 0.2657 0.1168 Uiso 1.0 2 calc R
H22 H -0.1104 0.9297 0.2292 0.1168 Uiso 1.0 2 calc R
H23 H 0.2349 0.7173 0.3764 0.0835 Uiso 1.0 2 calc R
H24 H 0.2367 0.6294 0.3509 0.0835 Uiso 1.0 2 calc R
H25 H 0.1464 0.6921 0.3870 0.0835 Uiso 1.0 2 calc R
H26 H 0.7474 0.0816 0.0326 0.0653 Uiso 1.0 2 calc R
H27 H 0.7137 0.2152 -0.0235 0.0714 Uiso 1.0 2 calc R
H28 H 0.5683 0.3411 -0.0146 0.0565 Uiso 1.0 2 calc R
H29 H 0.7220 -0.0839 0.2221 0.0659 Uiso 1.0 2 calc R
H30 H 0.6792 -0.1782 0.0906 0.0715 Uiso 1.0 2 calc R
H31 H 0.7363 0.0776 0.2017 0.0686 Uiso 1.0 2 calc R
H32 H 0.6300 0.1013 0.2237 0.0686 Uiso 1.0 2 calc R
H33 H 0.6510 0.1514 0.1680 0.0686 Uiso 1.0 2 calc R
H34 H 0.7933 -0.2860 0.1698 0.1051 Uiso 1.0 2 calc R
H35 H 0.6872 -0.2637 0.1917 0.1051 Uiso 1.0 2 calc R
H36 H 0.7536 -0.2413 0.2262 0.1051 Uiso 1.0 2 calc R
H37 H 0.5677 -0.0428 0.0237 0.0849 Uiso 1.0 2 calc R
H38 H 0.6740 -0.0661 0.0017 0.0849 Uiso 1.0 2 calc R
H39 H 0.6020 0.0386 0.0115 0.0849 Uiso 1.0 2 calc R
H40 H 0.2011 0.4502 0.0223 0.0525 Uiso 1.0 2 calc R
H41 H 0.3366 0.5854 0.0740 0.0546 Uiso 1.0 2 calc R
H42 H 0.3558 0.2323 0.0442 0.0576 Uiso 1.0 2 calc R
H43 H 0.3814 0.2625 -0.0164 0.0576 Uiso 1.0 2 calc R
H44 H 0.2736 0.2968 0.0056 0.0576 Uiso 1.0 2 calc R
H45 H 0.1167 0.6137 0.0706 0.0771 Uiso 1.0 2 calc R
H46 H 0.1459 0.6377 0.0095 0.0771 Uiso 1.0 2 calc R
H47 H 0.1797 0.6706 0.0579 0.0771 Uiso 1.0 2 calc R
H48 H 0.5531 0.3927 0.0934 0.0599 Uiso 1.0 2 calc R
H49 H 0.4911 0.4967 0.1094 0.0599 Uiso 1.0 2 calc R
H50 H 0.5365 0.4780 0.0491 0.0599 Uiso 1.0 2 calc R
H51 H 0.5175 0.0881 0.5009 0.0831 Uiso 1.0 2 calc R
H52 H 0.5164 0.1884 0.5609 0.1015 Uiso 1.0 2 calc R
H53 H 0.5481 0.3150 0.5296 0.0928 Uiso 1.0 2 calc R
H54 H 0.4250 0.0002 0.3501 0.0851 Uiso 1.0 2 calc R
H55 H 0.7049 -0.0816 0.3297 0.0766 Uiso 1.0 2 calc R
H56 H 0.3770 0.1967 0.4202 0.0979 Uiso 1.0 2 calc R
H57 H 0.3548 0.1092 0.4403 0.0979 Uiso 1.0 2 calc R
H58 H 0.3302 0.1587 0.3811 0.0979 Uiso 1.0 2 calc R
H59 H 0.6175 -0.1914 0.3215 0.1477 Uiso 1.0 2 calc R
H60 H 0.6051 -0.1254 0.2670 0.1477 Uiso 1.0 2 calc R
H61 H 0.5148 -0.1304 0.3004 0.1477 Uiso 1.0 2 calc R
H62 H 0.7297 0.0400 0.4239 0.0829 Uiso 1.0 2 calc R
H63 H 0.7280 0.0933 0.3655 0.0829 Uiso 1.0 2 calc R
H64 H 0.7830 -0.0173 0.3729 0.0829 Uiso 1.0 2 calc R
H65 H 0.7778 0.4136 0.4136 0.0964 Uiso 1.0 2 calc R
H66 H 0.5072 0.5956 0.4049 0.0787 Uiso 1.0 2 calc R
H67 H 0.7977 0.2529 0.4671 0.1415 Uiso 1.0 2 calc R
H68 H 0.8013 0.2397 0.4043 0.1415 Uiso 1.0 2 calc R
H69 H 0.7302 0.2141 0.4461 0.1415 Uiso 1.0 2 calc R
H70 H 0.7168 0.5832 0.3576 0.1106 Uiso 1.0 2 calc R
H71 H 0.7156 0.5966 0.4201 0.1106 Uiso 1.0 2 calc R
H72 H 0.6228 0.6536 0.3877 0.1106 Uiso 1.0 2 calc R
H73 H 0.4045 0.4700 0.4689 0.0810 Uiso 1.0 2 calc R
H74 H 0.4048 0.4564 0.4065 0.0810 Uiso 1.0 2 calc R
H75 H 0.3854 0.5559 0.4248 0.0810 Uiso 1.0 2 calc R
H76 H -0.0255 0.5636 0.4512 0.0645 Uiso 1.0 2 calc R
H77 H -0.1226 0.6869 0.3950 0.0809 Uiso 1.0 2 calc R
H78 H -0.1165 0.6711 0.3037 0.0684 Uiso 1.0 2 calc R
H79 H 0.2759 0.3331 0.5070 0.0930 Uiso 1.0 2 calc R
H80 H 0.1191 0.1991 0.4913 0.0847 Uiso 1.0 2 calc R
H81 H 0.1368 0.5422 0.4577 0.0951 Uiso 1.0 2 calc R
H82 H 0.2082 0.4977 0.4076 0.0951 Uiso 1.0 2 calc R
H83 H 0.2456 0.4786 0.4668 0.0951 Uiso 1.0 2 calc R
H84 H 0.2631 0.1986 0.5784 0.1521 Uiso 1.0 2 calc R
H85 H 0.3324 0.1474 0.5292 0.1521 Uiso 1.0 2 calc R
H86 H 0.2418 0.1279 0.5480 0.1521 Uiso 1.0 2 calc R
H87 H 0.0066 0.3185 0.3822 0.0817 Uiso 1.0 2 calc R
H88 H -0.0603 0.3674 0.4327 0.0817 Uiso 1.0 2 calc R
H89 H -0.0046 0.2568 0.4352 0.0817 Uiso 1.0 2 calc R
H90 H 0.0176 0.6177 0.1249 0.0613 Uiso 1.0 2 calc R
H91 H -0.1394 0.4758 0.1685 0.0674 Uiso 1.0 2 calc R
H92 H 0.1282 0.5827 0.2366 0.0609 Uiso 1.0 2 calc R
H93 H 0.0347 0.6764 0.2438 0.0609 Uiso 1.0 2 calc R
H94 H 0.0910 0.6568 0.1861 0.0609 Uiso 1.0 2 calc R
H95 H -0.0394 0.5365 0.0559 0.0994 Uiso 1.0 2 calc R
H96 H -0.1289 0.6298 0.0704 0.0994 Uiso 1.0 2 calc R
H97 H -0.1369 0.5328 0.0784 0.0994 Uiso 1.0 2 calc R
H98 H -0.1012 0.3807 0.2648 0.0779 Uiso 1.0 2 calc R
H99 H -0.1897 0.4771 0.2750 0.0779 Uiso 1.0 2 calc R
H100 H -0.0986 0.4443 0.3089 0.0779 Uiso 1.0 2 calc R
H101 H 0.2451 1.1295 0.2974 0.0561 Uiso 1.0 2 calc R
H102 H 0.1353 1.1639 0.3136 0.0561 Uiso 1.0 2 calc R
H103 H 0.1698 0.9976 0.3279 0.0673 Uiso 1.0 2 calc R
H104 H 0.2776 0.9809 0.3277 0.0673 Uiso 1.0 2 calc R
H105 H 0.1291 1.0832 0.4022 0.0922 Uiso 1.0 2 calc R
H106 H 0.2305 1.0842 0.3992 0.0922 Uiso 1.0 2 calc R
H107 H 0.2996 0.9233 0.4245 0.1257 Uiso 1.0 2 calc R
H108 H 0.1986 0.9213 0.4267 0.1257 Uiso 1.0 2 calc R
H109 H 0.2196 0.9764 0.4692 0.1257 Uiso 1.0 2 calc R
H110 H 0.1032 1.0241 0.2560 0.0622 Uiso 1.0 2 calc R
H111 H 0.0800 1.0849 0.1998 0.0622 Uiso 1.0 2 calc R
H112 H 0.0050 1.1552 0.3025 0.0850 Uiso 1.0 2 calc R
H113 H -0.0165 1.2181 0.2465 0.0850 Uiso 1.0 2 calc R
H114 H -0.0859 1.1277 0.2182 0.1087 Uiso 1.0 2 calc R
H115 H -0.0652 1.0659 0.2743 0.1087 Uiso 1.0 2 calc R
H116 H -0.1897 1.2541 0.2637 0.1459 Uiso 1.0 2 calc R
H117 H -0.1710 1.1895 0.3189 0.1459 Uiso 1.0 2 calc R
H118 H -0.2203 1.1701 0.2722 0.1459 Uiso 1.0 2 calc R
H119 H 0.1075 1.2492 0.2298 0.0566 Uiso 1.0 2 calc R
H120 H 0.2169 1.2092 0.2112 0.0566 Uiso 1.0 2 calc R
H121 H 0.0745 1.2078 0.1508 0.0726 Uiso 1.0 2 calc R
H122 H 0.1844 1.1598 0.1326 0.0726 Uiso 1.0 2 calc R
H123 H 0.0864 1.3537 0.1473 0.0791 Uiso 1.0 2 calc R
H124 H 0.1924 1.3030 0.1225 0.0791 Uiso 1.0 2 calc R
H125 H 0.0311 1.3211 0.0717 0.1141 Uiso 1.0 2 calc R
H126 H 0.1371 1.2710 0.0469 0.1141 Uiso 1.0 2 calc R
H127 H 0.0904 1.3803 0.0529 0.1141 Uiso 1.0 2 calc R
H128 H 0.2649 0.9689 0.2362 0.0551 Uiso 1.0 2 calc R
H129 H 0.2418 1.0236 0.1782 0.0551 Uiso 1.0 2 calc R
H130 H 0.3721 1.0287 0.2469 0.0636 Uiso 1.0 2 calc R
H131 H 0.3434 1.0947 0.1924 0.0636 Uiso 1.0 2 calc R
H132 H 0.4870 0.9581 0.1808 0.0679 Uiso 1.0 2 calc R
H133 H 0.4290 0.8967 0.1951 0.0679 Uiso 1.0 2 calc R
H134 H 0.3459 0.9629 0.1167 0.0733 Uiso 1.0 2 calc R
H135 H 0.4568 0.9140 0.1015 0.0733 Uiso 1.0 2 calc R
H136 H 0.4041 1.0244 0.1023 0.0733 Uiso 1.0 2 calc R

loop_
_atom_site_aniso_label
_atom_site_aniso_U_11
_atom_site_aniso_U_22
_atom_site_aniso_U_33
_atom_site_aniso_U_12
_atom_site_aniso_U_13
_atom_site_aniso_U_23
Fe1 0.0381(3) 0.0320(3) 0.0355(3) -0.0172(3) -0.0023(2) -0.0036(2)
Fe2 0.0362(3) 0.0320(3) 0.0333(3) -0.0162(3) 0.0001(2) -0.0052(2)
Fe3 0.0393(3) 0.0392(3) 0.0372(3) -0.0166(3) -0.0082(3) -0.0005(2)
Fe4 0.0354(3) 0.0360(3) 0.0308(3) -0.0168(3) -0.0006(2) -0.0038(2)
S1 0.0356(5) 0.0383(5) 0.0422(5) -0.0176(4) -0.0015(4) -0.0044(4)
S2 0.0360(5) 0.0363(5) 0.0313(5) -0.0157(4) -0.0033(4) -0.0030(4)
S3 0.0445(5) 0.0399(5) 0.0340(5) -0.0182(5) -0.0043(4) -0.0071(4)
S4 0.0425(5) 0.0334(5) 0.0378(5) -0.0176(4) -0.0024(4) -0.0001(4)
S5 0.0456(5) 0.0330(5) 0.0386(5) -0.0199(4) -0.0060(4) -0.0042(4)
S6 0.0410(5) 0.0351(5) 0.0357(5) -0.0196(4) 0.0045(4) -0.0069(4)
S7 0.0499(6) 0.0602(7) 0.0524(7) -0.0237(6) -0.0149(5) 0.0062(5)
S8 0.0397(5) 0.0383(5) 0.0385(5) -0.0198(4) 0.0050(4) -0.0072(4)
N1 0.0504(18) 0.0374(17) 0.051(2) -0.0233(15) 0.0007(15) -0.0086(14)
C1 0.047(2) 0.0348(19) 0.035(2) -0.0201(17) -0.0016(16) -0.0065(15)
C2 0.043(2) 0.041(2) 0.041(2) -0.0211(18) -0.0024(16) -0.0097(16)
C3 0.048(3) 0.055(3) 0.060(3) -0.025(2) -0.007(2) -0.012(2)
C4 0.069(3) 0.063(3) 0.058(3) -0.030(3) -0.012(3) -0.023(3)
C5 0.056(3) 0.046(3) 0.048(3) -0.017(2) -0.0052(19) -0.0182(18)
C6 0.043(2) 0.038(2) 0.043(3) -0.0190(17) -0.0053(17) -0.0066(16)
C7 0.040(2) 0.046(3) 0.045(3) -0.0245(18) -0.0083(17) -0.0073(17)
C8 0.0374(19) 0.054(3) 0.042(3) -0.0260(19) -0.0060(16) -0.0060(18)
C9 0.041(2) 0.050(3) 0.056(3) -0.0212(19) -0.0046(19) -0.0085(19)
C10 0.041(2) 0.066(3) 0.048(3) -0.027(2) 0.0008(18) -0.016(2)
C11 0.057(3) 0.065(3) 0.039(3) -0.036(3) 0.0048(19) -0.0084(19)
C12 0.048(3) 0.049(3) 0.047(3) -0.0299(19) -0.0035(18) -0.0078(18)
C13 0.053(3) 0.054(3) 0.048(3) -0.026(2) -0.0089(19) -0.0026(19)
C14 0.059(3) 0.071(3) 0.057(3) -0.022(3) 0.006(3) -0.017(3)
C15 0.073(3) 0.055(3) 0.054(3) -0.027(3) 0.002(3) -0.001(2)
C16 0.050(3) 0.0334(19) 0.049(3) -0.0169(18) -0.0007(18) -0.0129(17)
C17 0.049(3) 0.0321(19) 0.063(3) -0.0164(18) -0.006(2) -0.0127(18)
C18 0.053(3) 0.041(3) 0.078(4) -0.018(2) -0.015(3) -0.008(2)
C19 0.048(3) 0.046(3) 0.091(4) -0.016(3) -0.009(3) -0.021(3)
C20 0.052(3) 0.048(3) 0.086(4) -0.023(3) 0.016(3) -0.026(3)
C21 0.060(3) 0.037(2) 0.057(3) -0.018(2) 0.007(2) -0.0173(19)
C22 0.066(3) 0.038(2) 0.055(3) -0.020(2) -0.011(2) 0.0010(18)
C23 0.049(3) 0.079(4) 0.165(7) -0.023(3) -0.002(4) -0.037(4)
C24 0.082(4) 0.060(3) 0.058(3) -0.025(3) 0.011(3) -0.004(3)
C25 0.0344(18) 0.0392(19) 0.0355(19) -0.0160(17) -0.0025(15) -0.0033(15)
C26 0.0374(19) 0.044(2) 0.038(2) -0.0113(18) -0.0013(16) -0.0043(16)
C27 0.041(2) 0.057(3) 0.055(3) -0.012(2) 0.0058(19) -0.004(2)
C28 0.050(3) 0.076(3) 0.051(3) -0.030(3) 0.013(2) 0.001(3)
C29 0.046(3) 0.052(3) 0.043(3) -0.024(2) 0.0054(17) 0.0021(18)
C30 0.045(2) 0.044(2) 0.0327(19) -0.0250(18) -0.0004(16) -0.0036(15)
C31 0.0314(18) 0.042(2) 0.043(3) -0.0050(17) -0.0008(16) -0.0045(17)
C32 0.039(2) 0.049(3) 0.047(3) -0.0147(19) -0.0022(17) -0.0019(18)
C33 0.044(3) 0.061(3) 0.048(3) -0.012(2) -0.0068(19) 0.004(2)
C34 0.043(3) 0.040(3) 0.075(4) -0.0063(19) -0.000(3) -0.003(3)
C35 0.048(3) 0.043(3) 0.079(4) -0.009(2) 0.002(3) -0.013(3)
C36 0.041(3) 0.052(3) 0.055(3) -0.011(2) -0.0023(19) -0.013(2)
C37 0.058(3) 0.058(3) 0.049(3) -0.018(3) -0.006(2) -0.007(2)
C38 0.083(4) 0.047(3) 0.104(5) -0.005(3) 0.002(4) 0.006(3)
C39 0.082(4) 0.070(3) 0.064(4) -0.029(3) -0.014(3) -0.021(3)
C40 0.0376(18) 0.0366(19) 0.0294(18) -0.0188(16) 0.0008(14) -0.0007(14)
C41 0.043(2) 0.040(2) 0.036(2) -0.0214(18) 0.0015(16) -0.0031(15)
C42 0.040(2) 0.050(3) 0.037(2) -0.0164(19) -0.0045(16) 0.0024(17)
C43 0.054(3) 0.040(2) 0.034(2) -0.0141(19) 0.0045(17) 0.0043(16)
C44 0.069(3) 0.035(2) 0.034(2) -0.027(2) 0.0074(18) -0.0025(15)
C45 0.049(2) 0.040(2) 0.0308(19) -0.0246(19) 0.0027(16) -0.0020(15)
C46 0.057(3) 0.049(3) 0.045(3) -0.027(2) -0.0120(19) -0.0049(18)
C47 0.064(3) 0.053(3) 0.056(3) -0.009(3) 0.009(3) -0.002(2)
C48 0.068(3) 0.056(3) 0.041(3) -0.041(3) 0.0027(19) -0.0043(18)
C49 0.046(3) 0.062(3) 0.050(3) -0.018(2) -0.0107(19) -0.004(2)
C50 0.052(3) 0.062(3) 0.050(3) -0.020(3) -0.011(2) 0.002(2)
C51 0.080(4) 0.076(4) 0.048(3) -0.030(3) -0.009(3) 0.003(3)
C52 0.104(5) 0.097(4) 0.049(3) -0.036(4) -0.003(3) -0.016(3)
C53 0.084(4) 0.082(4) 0.060(4) -0.026(3) -0.011(3) -0.019(3)
C54 0.054(3) 0.069(3) 0.063(3) -0.021(3) -0.013(3) -0.016(3)
C55 0.050(3) 0.068(3) 0.044(3) -0.020(3) -0.0152(19) -0.001(2)
C56 0.075(3) 0.074(3) 0.043(3) -0.040(3) -0.009(3) 0.011(3)
C57 0.084(4) 0.094(4) 0.054(3) -0.059(4) -0.002(3) 0.004(3)
C58 0.117(5) 0.082(4) 0.047(3) -0.070(4) -0.004(3) 0.004(3)
C59 0.081(4) 0.056(3) 0.056(3) -0.032(3) -0.002(3) 0.000(3)
C60 0.064(3) 0.059(3) 0.051(3) -0.025(3) -0.012(3) 0.004(2)
C61 0.064(3) 0.125(5) 0.064(4) -0.052(4) -0.002(3) 0.006(3)
C62 0.192(8) 0.133(6) 0.099(6) -0.123(6) 0.028(5) -0.036(5)
C63 0.062(3) 0.068(3) 0.073(4) -0.021(3) -0.011(3) -0.009(3)
C64 0.052(3) 0.073(4) 0.068(4) -0.026(3) -0.012(3) -0.017(3)
C65 0.056(3) 0.066(4) 0.109(5) -0.019(3) -0.024(3) -0.018(3)
C66 0.056(3) 0.087(4) 0.100(5) -0.025(3) -0.020(3) -0.018(4)
C67 0.071(4) 0.084(4) 0.062(4) -0.035(3) -0.013(3) -0.023(3)
C68 0.077(4) 0.066(3) 0.049(3) -0.020(3) -0.016(3) -0.017(3)
C69 0.059(3) 0.062(3) 0.049(3) -0.021(3) -0.008(2) -0.019(2)
C70 0.068(4) 0.107(5) 0.164(8) -0.019(4) -0.026(4) -0.011(5)
C71 0.103(5) 0.106(5) 0.087(5) -0.057(4) -0.015(4) -0.018(4)
C72 0.059(3) 0.082(4) 0.057(3) -0.022(3) -0.011(3) -0.018(3)
C73 0.0382(19) 0.042(2) 0.0338(19) -0.0213(17) 0.0011(15) -0.0038(15)
C74 0.044(2) 0.045(2) 0.034(2) -0.0229(18) 0.0012(16) -0.0015(16)
C75 0.067(3) 0.052(3) 0.034(2) -0.018(3) 0.0061(19) -0.0102(18)
C76 0.084(4) 0.048(3) 0.045(3) -0.004(3) 0.004(3) -0.015(2)
C77 0.066(3) 0.047(3) 0.041(3) -0.007(2) -0.003(2) -0.0037(18)
C78 0.043(2) 0.043(2) 0.034(2) -0.0165(18) -0.0015(16) -0.0049(16)
C79 0.045(2) 0.054(3) 0.0292(19) -0.0208(19) 0.0023(16) -0.0021(16)
C80 0.050(3) 0.081(3) 0.032(2) -0.029(3) 0.0002(18) -0.006(2)
C81 0.054(3) 0.120(5) 0.039(3) -0.019(3) -0.008(2) -0.004(3)
C82 0.061(3) 0.089(4) 0.040(3) 0.010(3) -0.003(3) 0.007(3)
C83 0.079(4) 0.057(3) 0.050(3) -0.012(3) 0.018(3) 0.003(3)
C84 0.048(3) 0.051(3) 0.041(3) -0.016(2) 0.0029(18) 0.0061(18)
C85 0.088(4) 0.131(5) 0.050(3) -0.076(4) 0.009(3) -0.020(3)
C86 0.109(5) 0.127(6) 0.058(4) 0.023(5) -0.003(4) 0.022(4)
C87 0.073(3) 0.071(3) 0.072(4) -0.045(3) 0.001(3) 0.006(3)
C88 0.0373(19) 0.0393(19) 0.0347(19) -0.0107(17) -0.0042(15) -0.0033(15)
C89 0.044(2) 0.040(2) 0.039(2) -0.0158(18) -0.0035(16) -0.0049(16)
C90 0.056(3) 0.061(3) 0.033(2) -0.023(3) -0.0020(18) 0.0002(18)
C91 0.062(3) 0.062(3) 0.043(3) -0.021(3) -0.015(2) -0.003(2)
C92 0.055(3) 0.069(3) 0.049(3) -0.028(3) -0.011(2) -0.006(2)
C93 0.047(3) 0.053(3) 0.044(3) -0.019(2) -0.0084(18) 0.0007(18)
C94 0.056(3) 0.046(3) 0.053(3) -0.024(2) -0.001(2) -0.0055(18)
C95 0.099(4) 0.102(4) 0.049(3) -0.040(4) -0.029(3) 0.002(3)
C96 0.066(3) 0.084(4) 0.062(3) -0.049(3) -0.006(3) 0.001(3)
C97 0.052(3) 0.043(2) 0.049(3) -0.0226(19) 0.0051(18) -0.0124(18)
C98 0.054(3) 0.059(3) 0.058(3) -0.027(3) 0.001(2) -0.004(2)
C99 0.090(4) 0.093(4) 0.055(3) -0.049(4) 0.001(3) -0.004(3)
C100 0.103(5) 0.133(6) 0.066(4) -0.043(4) -0.022(4) 0.023(4)
C101 0.049(3) 0.050(3) 0.066(3) -0.029(2) -0.003(2) -0.009(2)
C102 0.052(3) 0.058(3) 0.102(5) -0.025(3) 0.002(3) -0.003(3)
C103 0.057(3) 0.099(4) 0.122(6) -0.040(3) 0.006(3) -0.015(4)
C104 0.062(4) 0.097(5) 0.183(8) -0.026(4) 0.002(4) 0.034(5)
C105 0.048(3) 0.037(2) 0.063(3) -0.0235(19) 0.0003(19) -0.0096(18)
C106 0.075(3) 0.060(3) 0.055(3) -0.036(3) -0.013(3) 0.004(2)
C107 0.061(3) 0.058(3) 0.076(4) -0.027(3) -0.004(3) 0.009(3)
C108 0.083(4) 0.119(5) 0.093(5) -0.059(4) -0.027(4) 0.039(4)
C109 0.055(3) 0.041(2) 0.048(3) -0.0266(19) 0.0036(18) -0.0100(17)
C110 0.054(3) 0.051(3) 0.061(3) -0.027(2) 0.003(2) -0.013(2)
C111 0.057(3) 0.052(3) 0.058(3) -0.021(3) 0.006(2) -0.009(2)
C112 0.074(3) 0.053(3) 0.053(3) -0.027(3) 0.010(3) -0.008(2)
C115 0.160(8) 0.090(5) 0.086(5) -0.044(5) -0.029(5) -0.003(4)
C114 0.072(4) 0.083(4) 0.071(4) -0.004(4) -0.012(3) -0.008(3)
C113 0.091(5) 0.088(5) 0.065(4) 0.008(4) -0.017(4) -0.007(3)
C118 0.060(5) 0.262(13) 0.056(4) -0.005(6) -0.006(4) 0.001(6)
C117 0.114(7) 0.40(3) 0.066(6) -0.132(11) -0.021(5) 0.012(10)
C116 0.245(12) 0.233(12) 0.081(6) -0.185(11) -0.053(8) 0.018(7)
C119 0.241(11) 0.079(5) 0.140(8) -0.053(6) -0.010(7) 0.007(5)

loop_
_atom_type_symbol
_atom_type_description
_atom_type_scat_dispersion_real
_atom_type_scat_dispersion_imag
_atom_type_scat_source
Fe Fe 0.3463 0.8444
;
International Tables for Crystallography
(1992, Vol. C, Tables 4.2.6.8 and 6.1.1.4)
;
S S 0.1246 0.1234
;
International Tables for Crystallography
(1992, Vol. C, Tables 4.2.6.8 and 6.1.1.4)
;
N N 0.0061 0.0033
;
International Tables for Crystallography
(1992, Vol. C, Tables 4.2.6.8 and 6.1.1.4)
;
C C 0.0033 0.0016
;
International Tables for Crystallography
(1992, Vol. C, Tables 4.2.6.8 and 6.1.1.4)
;
H H 0.0000 0.0000
;
International Tables for Crystallography
(1992, Vol. C, Table 6.1.1.4)
;

loop_
_geom_angle_atom_site_label_1
_geom_angle_atom_site_label_2
_geom_angle_atom_site_label_3
_geom_angle
_geom_angle_publ_flag
_geom_angle_site_symmetry_1
_geom_angle_site_symmetry_3
Fe2 Fe1 Fe3 60.363(19) yes . .
Fe2 Fe1 Fe4 62.168(19) yes . .
Fe2 Fe1 S1 51.08(4) yes . .
Fe2 Fe1 S2 53.10(3) yes . .
Fe2 Fe1 S3 100.91(4) yes . .
Fe2 Fe1 S5 142.43(4) yes . .
Fe3 Fe1 Fe4 60.053(19) yes . .
Fe3 Fe1 S1 52.29(3) yes . .
Fe3 Fe1 S2 100.11(3) yes . .
Fe3 Fe1 S3 52.49(3) yes . .
Fe3 Fe1 S5 148.18(4) yes . .
Fe4 Fe1 S1 100.20(4) yes . .
Fe4 Fe1 S2 53.24(3) yes . .
Fe4 Fe1 S3 51.45(4) yes . .
Fe4 Fe1 S5 141.93(3) yes . .
S1 Fe1 S2 102.68(4) yes . .
S1 Fe1 S3 103.15(4) yes . .
S1 Fe1 S5 117.79(5) yes . .
S2 Fe1 S3 103.07(5) yes . .
S2 Fe1 S5 111.70(4) yes . .
S3 Fe1 S5 116.55(5) yes . .
Fe1 Fe2 Fe3 60.644(19) yes . .
Fe1 Fe2 S1 53.49(3) yes . .
Fe1 Fe2 S2 52.15(4) yes . .
Fe1 Fe2 S4 99.29(4) yes . .
Fe1 Fe2 S6 153.93(4) yes . .
Fe3 Fe2 S1 52.88(3) yes . .
Fe3 Fe2 S2 99.62(3) yes . .
Fe3 Fe2 S4 51.78(4) yes . .
Fe3 Fe2 S6 139.94(3) yes . .
S1 Fe2 S2 104.11(4) yes . .
S1 Fe2 S4 103.01(5) yes . .
S1 Fe2 S6 120.04(4) yes . .
S2 Fe2 S4 101.22(4) yes . .
S2 Fe2 S6 119.05(4) yes . .
S4 Fe2 S6 106.72(5) yes . .
Fe1 Fe3 Fe2 58.993(19) yes . .
Fe1 Fe3 Fe4 59.222(18) yes . .
Fe1 Fe3 S1 52.23(3) yes . .
Fe1 Fe3 S3 51.92(3) yes . .
Fe1 Fe3 S4 98.66(3) yes . .
Fe1 Fe3 S7 132.98(4) yes . .
Fe2 Fe3 Fe4 61.397(18) yes . .
Fe2 Fe3 S1 50.47(4) yes . .
Fe2 Fe3 S3 99.33(4) yes . .
Fe2 Fe3 S4 52.70(3) yes . .
Fe2 Fe3 S7 138.24(4) yes . .
Fe4 Fe3 S1 99.47(3) yes . .
Fe4 Fe3 S3 50.98(4) yes . .
Fe4 Fe3 S4 52.89(3) yes . .
Fe4 Fe3 S7 158.67(4) yes . .
S1 Fe3 S3 102.54(4) yes . .
S1 Fe3 S4 101.55(5) yes . .
S1 Fe3 S7 101.20(5) yes . .
S3 Fe3 S4 102.48(4) yes . .
S3 Fe3 S7 118.50(5) yes . .
S4 Fe3 S7 126.64(5) yes . .
Fe1 Fe4 Fe3 60.725(19) yes . .
Fe1 Fe4 S2 52.03(4) yes . .
Fe1 Fe4 S3 53.03(3) yes . .
Fe1 Fe4 S4 99.14(4) yes . .
Fe1 Fe4 S8 153.25(3) yes . .
Fe3 Fe4 S2 99.73(3) yes . .
Fe3 Fe4 S3 53.10(3) yes . .
Fe3 Fe4 S4 51.95(4) yes . .
Fe3 Fe4 S8 141.52(4) yes . .
S2 Fe4 S3 103.42(5) yes . .
S2 Fe4 S4 100.95(4) yes . .
S2 Fe4 S8 117.26(5) yes . .
S3 Fe4 S4 103.62(4) yes . .
S3 Fe4 S8 121.59(5) yes . .
S4 Fe4 S8 107.34(4) yes . .
Fe1 S1 Fe2 75.43(4) yes . .
Fe1 S1 Fe3 75.47(4) yes . .
Fe2 S1 Fe3 76.65(4) yes . .
Fe1 S2 Fe2 74.75(4) yes . .
Fe1 S2 Fe4 74.74(4) yes . .
Fe2 S2 Fe4 76.97(3) yes . .
Fe1 S3 Fe3 75.59(4) yes . .
Fe1 S3 Fe4 75.52(4) yes . .
Fe3 S3 Fe4 75.93(4) yes . .
Fe2 S4 Fe3 75.51(4) yes . .
Fe2 S4 Fe4 76.64(4) yes . .
Fe3 S4 Fe4 75.16(4) yes . .
Fe1 S5 C1 112.07(12) yes . .
Fe2 S6 C25 110.98(15) yes . .
Fe3 S7 C49 114.61(15) yes . .
Fe4 S8 C73 111.06(15) yes . .
C97 N1 C101 111.4(4) yes . .
C97 N1 C105 106.3(4) yes . .
C97 N1 C109 110.8(3) yes . .
C101 N1 C105 110.6(3) yes . .
C101 N1 C109 106.5(4) yes . .
C105 N1 C109 111.3(3) yes . .
S5 C1 C2 120.4(3) yes . .
S5 C1 C6 118.9(4) yes . .
C2 C1 C6 120.6(4) yes . .
C1 C2 C3 118.2(4) yes . .
C1 C2 C7 123.5(4) yes . .
C3 C2 C7 118.3(4) yes . .
C2 C3 C4 121.7(5) yes . .
C3 C4 C5 119.7(5) yes . .
C4 C5 C6 121.5(4) yes . .
C1 C6 C5 118.0(4) yes . .
C1 C6 C16 125.3(4) yes . .
C5 C6 C16 116.6(3) yes . .
C2 C7 C8 119.6(4) yes . .
C2 C7 C12 120.2(3) yes . .
C8 C7 C12 120.0(3) yes . .
C7 C8 C9 118.9(4) yes . .
C7 C8 C13 121.9(3) yes . .
C9 C8 C13 119.2(3) yes . .
C8 C9 C10 122.6(4) yes . .
C9 C10 C11 117.5(4) yes . .
C9 C10 C14 121.9(4) yes . .
C11 C10 C14 120.6(4) yes . .
C10 C11 C12 122.0(4) yes . .
C7 C12 C11 118.9(4) yes . .
C7 C12 C15 121.4(4) yes . .
C11 C12 C15 119.7(4) yes . .
C6 C16 C17 120.0(4) yes . .
C6 C16 C21 120.5(4) yes . .
C17 C16 C21 119.1(4) yes . .
C16 C17 C18 119.2(4) yes . .
C16 C17 C22 122.7(4) yes . .
C18 C17 C22 118.1(4) yes . .
C17 C18 C19 122.2(4) yes . .
C18 C19 C20 118.2(4) yes . .
C18 C19 C23 122.4(5) yes . .
C20 C19 C23 119.3(5) yes . .
C19 C20 C21 121.5(5) yes . .
C16 C21 C20 119.7(4) yes . .
C16 C21 C24 121.4(4) yes . .
C20 C21 C24 118.9(4) yes . .
S6 C25 C26 117.6(3) yes . .
S6 C25 C30 122.6(3) yes . .
C26 C25 C30 119.7(4) yes . .
C25 C26 C27 118.6(4) yes . .
C25 C26 C31 123.3(4) yes . .
C27 C26 C31 117.8(3) yes . .
C26 C27 C28 121.5(4) yes . .
C27 C28 C29 120.3(4) yes . .
C28 C29 C30 120.7(4) yes . .
C25 C30 C29 119.2(3) yes . .
C25 C30 C40 124.2(4) yes . .
C29 C30 C40 116.6(3) yes . .
C26 C31 C32 122.2(4) yes . .
C26 C31 C36 118.6(4) yes . .
C32 C31 C36 119.0(4) yes . .
C31 C32 C33 119.2(5) yes . .
C31 C32 C37 121.2(4) yes . .
C33 C32 C37 119.6(4) yes . .
C32 C33 C34 122.4(4) yes . .
C33 C34 C35 117.3(4) yes . .
C33 C34 C38 120.7(5) yes . .
C35 C34 C38 122.0(5) yes . .
C34 C35 C36 122.5(5) yes . .
C31 C36 C35 119.6(4) yes . .
C31 C36 C39 120.9(4) yes . .
C35 C36 C39 119.6(5) yes . .
C30 C40 C41 121.3(4) yes . .
C30 C40 C45 118.9(4) yes . .
C41 C40 C45 119.6(3) yes . .
C40 C41 C42 119.3(4) yes . .
C40 C41 C46 121.9(3) yes . .
C42 C41 C46 118.7(4) yes . .
C41 C42 C43 121.7(4) yes . .
C42 C43 C44 118.4(3) yes . .
C42 C43 C47 122.0(5) yes . .
C44 C43 C47 119.6(4) yes . .
C43 C44 C45 121.9(4) yes . .
C40 C45 C44 119.1(4) yes . .
C40 C45 C48 122.4(3) yes . .
C44 C45 C48 118.5(4) yes . .
S7 C49 C50 121.1(4) yes . .
S7 C49 C54 118.0(4) yes . .
C50 C49 C54 120.6(4) yes . .
C49 C50 C51 119.8(5) yes . .
C49 C50 C55 121.6(4) yes . .
C51 C50 C55 118.6(5) yes . .
C50 C51 C52 120.4(6) yes . .
C51 C52 C53 119.7(5) yes . .
C52 C53 C54 122.0(6) yes . .
C49 C54 C53 117.3(6) yes . .
C49 C54 C64 124.2(5) yes . .
C53 C54 C64 118.3(6) yes . .
C50 C55 C56 120.1(4) yes . .
C50 C55 C60 119.5(5) yes . .
C56 C55 C60 120.1(5) yes . .
C55 C56 C57 119.5(5) yes . .
C55 C56 C61 121.4(5) yes . .
C57 C56 C61 119.1(6) yes . .
C56 C57 C58 121.4(6) yes . .
C57 C58 C59 118.2(6) yes . .
C57 C58 C62 121.3(7) yes . .
C59 C58 C62 120.4(5) yes . .
C58 C59 C60 122.9(5) yes . .
C55 C60 C59 117.9(5) yes . .
C55 C60 C63 121.5(5) yes . .
C59 C60 C63 120.6(4) yes . .
C54 C64 C65 118.1(4) yes . .
C54 C64 C69 122.1(5) yes . .
C65 C64 C69 119.8(6) yes . .
C64 C65 C66 118.8(5) yes . .
C64 C65 C70 121.8(6) yes . .
C66 C65 C70 119.4(5) yes . .
C65 C66 C67 122.2(6) yes . .
C66 C67 C68 116.7(6) yes . .
C66 C67 C71 121.5(6) yes . .
C68 C67 C71 121.8(5) yes . .
C67 C68 C69 122.2(5) yes . .
C64 C69 C68 120.1(5) yes . .
C64 C69 C72 121.3(5) yes . .
C68 C69 C72 118.6(4) yes . .
S8 C73 C74 120.0(3) yes . .
S8 C73 C78 119.7(3) yes . .
C74 C73 C78 120.1(3) yes . .
C73 C74 C75 119.3(3) yes . .
C73 C74 C79 122.4(3) yes . .
C75 C74 C79 118.3(4) yes . .
C74 C75 C76 120.7(4) yes . .
C75 C76 C77 119.5(4) yes . .
C76 C77 C78 121.8(4) yes . .
C73 C78 C77 118.5(4) yes . .
C73 C78 C88 125.1(3) yes . .
C77 C78 C88 116.3(3) yes . .
C74 C79 C80 119.8(4) yes . .
C74 C79 C84 120.7(4) yes . .
C80 C79 C84 119.4(4) yes . .
C79 C80 C81 118.9(6) yes . .
C79 C80 C85 121.6(4) yes . .
C81 C80 C85 119.5(5) yes . .
C80 C81 C82 122.9(6) yes . .
C81 C82 C83 118.6(5) yes . .
C81 C82 C86 122.3(6) yes . .
C83 C82 C86 119.0(6) yes . .
C82 C83 C84 121.0(6) yes . .
C79 C84 C83 119.1(5) yes . .
C79 C84 C87 121.3(4) yes . .
C83 C84 C87 119.6(5) yes . .
C78 C88 C89 120.2(4) yes . .
C78 C88 C93 119.2(4) yes . .
C89 C88 C93 120.1(4) yes . .
C88 C89 C90 118.9(5) yes . .
C88 C89 C94 121.8(4) yes . .
C90 C89 C94 119.2(4) yes . .
C89 C90 C91 121.9(4) yes . .
C90 C91 C92 118.0(5) yes . .
C90 C91 C95 121.5(5) yes . .
C92 C91 C95 120.4(6) yes . .
C91 C92 C93 121.6(5) yes . .
C88 C93 C92 119.5(4) yes . .
C88 C93 C96 120.6(4) yes . .
C92 C93 C96 119.8(5) yes . .
N1 C97 C98 115.5(4) yes . .
C97 C98 C99 111.6(4) yes . .
C98 C99 C100 113.0(5) yes . .
N1 C101 C102 115.7(4) yes . .
C101 C102 C103 110.5(5) yes . .
C102 C103 C104 115.6(6) yes . .
N1 C105 C106 115.6(4) yes . .
C105 C106 C107 111.2(5) yes . .
C106 C107 C108 111.6(5) yes . .
N1 C109 C110 116.6(4) yes . .
C109 C110 C111 111.3(4) yes . .
C110 C111 C112 114.0(4) yes . .
C114 C115 C116 120.7(8) yes . .
C115 C114 C113 121.2(7) yes . .
C114 C113 C118 119.4(9) yes . .
C114 C113 C119 118.9(7) yes . .
C118 C113 C119 121.7(8) yes . .
C113 C118 C117 122.5(9) yes . .
C118 C117 C116 115.9(12) yes . .
C115 C116 C117 120.2(14) yes . .
C121 C122 C120 47.9(9) yes . 2_756
C121 C122 C123 121.9(10) yes . .
C120 C122 C123 74.0(10) yes 2_756 .
C122 C121 C120 110.6(10) yes . .
C122 C121 C120 60.0(9) yes . 2_756
C122 C121 C124 176.5(10) yes . 2_756
C120 C121 C120 51.0(10) yes . 2_756
C120 C121 C124 66.0(9) yes . 2_756
C120 C121 C124 116.6(10) yes 2_756 2_756
C122 C120 C121 157.9(14) yes 2_756 .
C122 C120 C121 72.1(10) yes 2_756 2_756
C122 C120 C120 143.3(18) yes 2_756 2_756
C122 C120 C124 96.0(12) yes 2_756 2_756
C122 C120 C123 48.3(8) yes 2_756 2_756
C121 C120 C121 129.0(14) yes . 2_756
C121 C120 C120 56.9(10) yes . 2_756
C121 C120 C124 62.3(9) yes . 2_756
C121 C120 C123 110.2(11) yes . 2_756
C121 C120 C120 72.1(13) yes 2_756 2_756
C121 C120 C124 166.8(13) yes 2_756 2_756
C121 C120 C123 120.3(11) yes 2_756 2_756
C120 C120 C124 118.7(13) yes 2_756 2_756
C120 C120 C123 165.1(12) yes 2_756 2_756
C124 C120 C123 47.9(8) yes 2_756 2_756
C121 C124 C120 51.7(8) yes 2_756 2_756
C121 C124 C123 118.0(13) yes 2_756 .
C120 C124 C123 66.3(9) yes 2_756 .
C122 C123 C120 57.7(9) yes . 2_756
C122 C123 C124 123.3(13) yes . .
C120 C123 C124 65.8(10) yes 2_756 .
C2 C3 H1 119.157 no . .
C4 C3 H1 119.144 no . .
C3 C4 H2 120.146 no . .
C5 C4 H2 120.140 no . .
C4 C5 H3 119.249 no . .
C6 C5 H3 119.242 no . .
C8 C9 H4 118.693 no . .
C10 C9 H4 118.679 no . .
C10 C11 H5 119.017 no . .
C12 C11 H5 119.019 no . .
C8 C13 H6 109.468 no . .
C8 C13 H7 109.469 no . .
C8 C13 H8 109.471 no . .
H6 C13 H7 109.470 no . .
H6 C13 H8 109.473 no . .
H7 C13 H8 109.477 no . .
C10 C14 H9 109.460 no . .
C10 C14 H10 109.461 no . .
C10 C14 H11 109.479 no . .
H9 C14 H10 109.473 no . .
H9 C14 H11 109.471 no . .
H10 C14 H11 109.483 no . .
C12 C15 H12 109.465 no . .
C12 C15 H13 109.471 no . .
C12 C15 H14 109.479 no . .
H12 C15 H13 109.466 no . .
H12 C15 H14 109.465 no . .
H13 C15 H14 109.482 no . .
C17 C18 H15 118.899 no . .
C19 C18 H15 118.903 no . .
C19 C20 H16 119.232 no . .
C21 C20 H16 119.227 no . .
C17 C22 H17 109.471 no . .
C17 C22 H18 109.477 no . .
C17 C22 H19 109.467 no . .
H17 C22 H18 109.473 no . .
H17 C22 H19 109.470 no . .
H18 C22 H19 109.470 no . .
C19 C23 H20 109.472 no . .
C19 C23 H21 109.475 no . .
C19 C23 H22 109.461 no . .
H20 C23 H21 109.482 no . .
H20 C23 H22 109.465 no . .
H21 C23 H22 109.472 no . .
C21 C24 H23 109.459 no . .
C21 C24 H24 109.468 no . .
C21 C24 H25 109.470 no . .
H23 C24 H24 109.476 no . .
H23 C24 H25 109.480 no . .
H24 C24 H25 109.475 no . .
C26 C27 H26 119.260 no . .
C28 C27 H26 119.271 no . .
C27 C28 H27 119.872 no . .
C29 C28 H27 119.861 no . .
C28 C29 H28 119.650 no . .
C30 C29 H28 119.648 no . .
C32 C33 H29 118.790 no . .
C34 C33 H29 118.789 no . .
C34 C35 H30 118.742 no . .
C36 C35 H30 118.751 no . .
C32 C37 H31 109.473 no . .
C32 C37 H32 109.468 no . .
C32 C37 H33 109.486 no . .
H31 C37 H32 109.473 no . .
H31 C37 H33 109.459 no . .
H32 C37 H33 109.469 no . .
C34 C38 H34 109.479 no . .
C34 C38 H35 109.472 no . .
C34 C38 H36 109.475 no . .
H34 C38 H35 109.459 no . .
H34 C38 H36 109.477 no . .
H35 C38 H36 109.465 no . .
C36 C39 H37 109.459 no . .
C36 C39 H38 109.469 no . .
C36 C39 H39 109.476 no . .
H37 C39 H38 109.477 no . .
H37 C39 H39 109.473 no . .
H38 C39 H39 109.474 no . .
C41 C42 H40 119.136 no . .
C43 C42 H40 119.151 no . .
C43 C44 H41 119.052 no . .
C45 C44 H41 119.056 no . .
C41 C46 H42 109.483 no . .
C41 C46 H43 109.467 no . .
C41 C46 H44 109.475 no . .
H42 C46 H43 109.465 no . .
H42 C46 H44 109.471 no . .
H43 C46 H44 109.466 no . .
C43 C47 H45 109.471 no . .
C43 C47 H46 109.480 no . .
C43 C47 H47 109.473 no . .
H45 C47 H46 109.469 no . .
H45 C47 H47 109.465 no . .
H46 C47 H47 109.469 no . .
C45 C48 H48 109.477 no . .
C45 C48 H49 109.464 no . .
C45 C48 H50 109.478 no . .
H48 C48 H49 109.467 no . .
H48 C48 H50 109.478 no . .
H49 C48 H50 109.463 no . .
C50 C51 H51 119.828 no . .
C52 C51 H51 119.817 no . .
C51 C52 H52 120.128 no . .
C53 C52 H52 120.124 no . .
C52 C53 H53 119.016 no . .
C54 C53 H53 119.005 no . .
C56 C57 H54 119.313 no . .
C58 C57 H54 119.304 no . .
C58 C59 H55 118.539 no . .
C60 C59 H55 118.548 no . .
C56 C61 H56 109.473 no . .
C56 C61 H57 109.469 no . .
C56 C61 H58 109.477 no . .
H56 C61 H57 109.467 no . .
H56 C61 H58 109.467 no . .
H57 C61 H58 109.474 no . .
C58 C62 H59 109.463 no . .
C58 C62 H60 109.474 no . .
C58 C62 H61 109.467 no . .
H59 C62 H60 109.483 no . .
H59 C62 H61 109.468 no . .
H60 C62 H61 109.471 no . .
C60 C63 H62 109.474 no . .
C60 C63 H63 109.467 no . .
C60 C63 H64 109.471 no . .
H62 C63 H63 109.472 no . .
H62 C63 H64 109.470 no . .
H63 C63 H64 109.474 no . .
C65 C66 H65 118.891 no . .
C67 C66 H65 118.865 no . .
C67 C68 H66 118.873 no . .
C69 C68 H66 118.882 no . .
C65 C70 H67 109.466 no . .
C65 C70 H68 109.460 no . .
C65 C70 H69 109.479 no . .
H67 C70 H68 109.472 no . .
H67 C70 H69 109.480 no . .
H68 C70 H69 109.470 no . .
C67 C71 H70 109.470 no . .
C67 C71 H71 109.465 no . .
C67 C71 H72 109.473 no . .
H70 C71 H71 109.483 no . .
H70 C71 H72 109.461 no . .
H71 C71 H72 109.475 no . .
C69 C72 H73 109.478 no . .
C69 C72 H74 109.466 no . .
C69 C72 H75 109.479 no . .
H73 C72 H74 109.472 no . .
H73 C72 H75 109.472 no . .
H74 C72 H75 109.460 no . .
C74 C75 H76 119.666 no . .
C76 C75 H76 119.682 no . .
C75 C76 H77 120.225 no . .
C77 C76 H77 120.235 no . .
C76 C77 H78 119.102 no . .
C78 C77 H78 119.097 no . .
C80 C81 H79 118.554 no . .
C82 C81 H79 118.550 no . .
C82 C83 H80 119.501 no . .
C84 C83 H80 119.503 no . .
C80 C85 H81 109.473 no . .
C80 C85 H82 109.474 no . .
C80 C85 H83 109.468 no . .
H81 C85 H82 109.472 no . .
H81 C85 H83 109.482 no . .
H82 C85 H83 109.460 no . .
C82 C86 H84 109.468 no . .
C82 C86 H85 109.471 no . .
C82 C86 H86 109.473 no . .
H84 C86 H85 109.474 no . .
H84 C86 H86 109.476 no . .
H85 C86 H86 109.466 no . .
C84 C87 H87 109.465 no . .
C84 C87 H88 109.470 no . .
C84 C87 H89 109.478 no . .
H87 C87 H88 109.470 no . .
H87 C87 H89 109.469 no . .
H88 C87 H89 109.475 no . .
C89 C90 H90 119.059 no . .
C91 C90 H90 119.038 no . .
C91 C92 H91 119.182 no . .
C93 C92 H91 119.169 no . .
C89 C94 H92 109.473 no . .
C89 C94 H93 109.472 no . .
C89 C94 H94 109.471 no . .
H92 C94 H93 109.484 no . .
H92 C94 H94 109.456 no . .
H93 C94 H94 109.471 no . .
C91 C95 H95 109.463 no . .
C91 C95 H96 109.460 no . .
C91 C95 H97 109.464 no . .
H95 C95 H96 109.485 no . .
H95 C95 H97 109.482 no . .
H96 C95 H97 109.473 no . .
C93 C96 H98 109.473 no . .
C93 C96 H99 109.475 no . .
C93 C96 H100 109.478 no . .
H98 C96 H99 109.464 no . .
H98 C96 H100 109.477 no . .
H99 C96 H100 109.460 no . .
N1 C97 H101 108.401 no . .
N1 C97 H102 108.402 no . .
C98 C97 H101 108.386 no . .
C98 C97 H102 108.393 no . .
H101 C97 H102 107.446 no . .
C97 C98 H103 109.293 no . .
C97 C98 H104 109.305 no . .
C99 C98 H103 109.311 no . .
C99 C98 H104 109.307 no . .
H103 C98 H104 107.961 no . .
C98 C99 H105 108.979 no . .
C98 C99 H106 108.971 no . .
C100 C99 H105 108.974 no . .
C100 C99 H106 108.983 no . .
H105 C99 H106 107.768 no . .
C99 C100 H107 109.467 no . .
C99 C100 H108 109.477 no . .
C99 C100 H109 109.469 no . .
H107 C100 H108 109.477 no . .
H107 C100 H109 109.467 no . .
H108 C100 H109 109.470 no . .
N1 C101 H110 108.347 no . .
N1 C101 H111 108.356 no . .
C102 C101 H110 108.347 no . .
C102 C101 H111 108.351 no . .
H110 C101 H111 107.430 no . .
C101 C102 H112 109.545 no . .
C101 C102 H113 109.532 no . .
C103 C102 H112 109.536 no . .
C103 C102 H113 109.540 no . .
H112 C102 H113 108.101 no . .
C102 C103 H114 108.376 no . .
C102 C103 H115 108.380 no . .
C104 C103 H114 108.365 no . .
C104 C103 H115 108.375 no . .
H114 C103 H115 107.430 no . .
C103 C104 H116 109.469 no . .
C103 C104 H117 109.463 no . .
C103 C104 H118 109.478 no . .
H116 C104 H117 109.471 no . .
H116 C104 H118 109.480 no . .
H117 C104 H118 109.467 no . .
N1 C105 H119 108.365 no . .
N1 C105 H120 108.372 no . .
C106 C105 H119 108.385 no . .
C106 C105 H120 108.370 no . .
H119 C105 H120 107.444 no . .
C105 C106 H121 109.394 no . .
C105 C106 H122 109.389 no . .
C107 C106 H121 109.394 no . .
C107 C106 H122 109.405 no . .
H121 C106 H122 108.002 no . .
C106 C107 H123 109.311 no . .
C106 C107 H124 109.308 no . .
C108 C107 H123 109.315 no . .
C108 C107 H124 109.296 no . .
H123 C107 H124 107.978 no . .
C107 C108 H125 109.466 no . .
C107 C108 H126 109.478 no . .
C107 C108 H127 109.456 no . .
H125 C108 H126 109.476 no . .
H125 C108 H127 109.473 no . .
H126 C108 H127 109.478 no . .
N1 C109 H128 108.149 no . .
N1 C109 H129 108.147 no . .
C110 C109 H128 108.161 no . .
C110 C109 H129 108.156 no . .
H128 C109 H129 107.304 no . .
C109 C110 H130 109.351 no . .
C109 C110 H131 109.357 no . .
C111 C110 H130 109.374 no . .
C111 C110 H131 109.367 no . .
H130 C110 H131 108.006 no . .
C110 C111 H132 108.745 no . .
C110 C111 H133 108.763 no . .
C112 C111 H132 108.773 no . .
C112 C111 H133 108.763 no . .
H132 C111 H133 107.653 no . .
C111 C112 H134 109.479 no . .
C111 C112 H135 109.469 no . .
C111 C112 H136 109.472 no . .
H134 C112 H135 109.473 no . .
H134 C112 H136 109.467 no . .
H135 C112 H136 109.468 no . .

loop_
_geom_bond_atom_site_label_1
_geom_bond_atom_site_label_2
_geom_bond_distance
_geom_bond_publ_flag
_geom_bond_site_symmetry_2
Fe1 Fe2 2.7498(8) yes .
Fe1 Fe3 2.7963(7) yes .
Fe1 Fe4 2.7542(8) yes .
Fe1 S1 2.2835(9) yes .
Fe1 S2 2.2506(13) yes .
Fe1 S3 2.2725(12) yes .
Fe1 S5 2.2395(11) yes .
Fe2 Fe3 2.7885(9) yes .
Fe2 S1 2.2105(13) yes .
Fe2 S2 2.2792(9) yes .
Fe2 S4 2.2911(11) yes .
Fe2 S6 2.2392(12) yes .
Fe3 Fe4 2.7777(8) yes .
Fe3 S1 2.2854(11) yes .
Fe3 S3 2.2900(9) yes .
Fe3 S4 2.2628(14) yes .
Fe3 S7 2.2523(13) yes .
Fe4 S2 2.2871(10) yes .
Fe4 S3 2.2247(13) yes .
Fe4 S4 2.2918(9) yes .
Fe4 S8 2.2444(12) yes .
S5 C1 1.788(5) yes .
S6 C25 1.774(4) yes .
S7 C49 1.787(5) yes .
S8 C73 1.788(4) yes .
N1 C97 1.523(6) yes .
N1 C101 1.511(7) yes .
N1 C105 1.525(5) yes .
N1 C109 1.519(5) yes .
C1 C2 1.409(6) yes .
C1 C6 1.409(5) yes .
C2 C3 1.388(7) yes .
C2 C7 1.497(5) yes .
C3 C4 1.376(6) yes .
C4 C5 1.369(7) yes .
C5 C6 1.400(7) yes .
C6 C16 1.493(6) yes .
C7 C8 1.387(5) yes .
C7 C12 1.402(6) yes .
C8 C9 1.399(5) yes .
C8 C13 1.498(6) yes .
C9 C10 1.364(6) yes .
C10 C11 1.402(6) yes .
C10 C14 1.499(6) yes .
C11 C12 1.387(5) yes .
C12 C15 1.506(5) yes .
C16 C17 1.407(6) yes .
C16 C21 1.393(6) yes .
C17 C18 1.388(6) yes .
C17 C22 1.509(6) yes .
C18 C19 1.378(7) yes .
C19 C20 1.381(7) yes .
C19 C23 1.496(7) yes .
C20 C21 1.396(6) yes .
C21 C24 1.514(6) yes .
C25 C26 1.421(4) yes .
C25 C30 1.403(5) yes .
C26 C27 1.392(6) yes .
C26 C31 1.494(5) yes .
C27 C28 1.368(6) yes .
C28 C29 1.379(5) yes .
C29 C30 1.399(6) yes .
C30 C40 1.492(4) yes .
C31 C32 1.403(6) yes .
C31 C36 1.404(7) yes .
C32 C33 1.392(6) yes .
C32 C37 1.517(7) yes .
C33 C34 1.394(8) yes .
C34 C35 1.373(7) yes .
C34 C38 1.515(6) yes .
C35 C36 1.393(6) yes .
C36 C39 1.501(7) yes .
C40 C41 1.397(6) yes .
C40 C45 1.408(6) yes .
C41 C42 1.401(5) yes .
C41 C46 1.508(7) yes .
C42 C43 1.377(7) yes .
C43 C44 1.387(7) yes .
C43 C47 1.516(5) yes .
C44 C45 1.393(5) yes .
C45 C48 1.506(7) yes .
C49 C50 1.392(8) yes .
C49 C54 1.408(8) yes .
C50 C51 1.387(7) yes .
C50 C55 1.480(8) yes .
C51 C52 1.370(9) yes .
C52 C53 1.383(10) yes .
C53 C54 1.392(8) yes .
C54 C64 1.499(8) yes .
C55 C56 1.398(8) yes .
C55 C60 1.416(6) yes .
C56 C57 1.388(9) yes .
C56 C61 1.500(6) yes .
C57 C58 1.394(7) yes .
C58 C59 1.375(10) yes .
C58 C62 1.517(10) yes .
C59 C60 1.391(8) yes .
C60 C63 1.488(8) yes .
C64 C65 1.394(7) yes .
C64 C69 1.367(6) yes .
C65 C66 1.395(10) yes .
C65 C70 1.505(7) yes .
C66 C67 1.379(7) yes .
C67 C68 1.391(8) yes .
C67 C71 1.497(10) yes .
C68 C69 1.374(9) yes .
C69 C72 1.511(7) yes .
C73 C74 1.413(5) yes .
C73 C78 1.394(5) yes .
C74 C75 1.388(5) yes .
C74 C79 1.498(5) yes .
C75 C76 1.383(6) yes .
C76 C77 1.376(7) yes .
C77 C78 1.393(5) yes .
C78 C88 1.499(6) yes .
C79 C80 1.391(7) yes .
C79 C84 1.393(7) yes .
C80 C81 1.396(7) yes .
C80 C85 1.504(9) yes .
C81 C82 1.333(10) yes .
C82 C83 1.389(9) yes .
C82 C86 1.534(8) yes .
C83 C84 1.403(6) yes .
C84 C87 1.498(8) yes .
C88 C89 1.383(6) yes .
C88 C93 1.401(7) yes .
C89 C90 1.402(6) yes .
C89 C94 1.507(7) yes .
C90 C91 1.380(8) yes .
C91 C92 1.388(7) yes .
C91 C95 1.513(7) yes .
C92 C93 1.381(6) yes .
C93 C96 1.518(7) yes .
C97 C98 1.508(6) yes .
C98 C99 1.505(7) yes .
C99 C100 1.521(8) yes .
C101 C102 1.514(6) yes .
C102 C103 1.502(9) yes .
C103 C104 1.454(7) yes .
C105 C106 1.508(7) yes .
C106 C107 1.514(7) yes .
C107 C108 1.513(8) yes .
C109 C110 1.513(7) yes .
C110 C111 1.517(6) yes .
C111 C112 1.513(7) yes .
C115 C114 1.387(12) yes .
C115 C116 1.370(19) yes .
C114 C113 1.367(8) yes .
C113 C118 1.366(12) yes .
C113 C119 1.560(13) yes .
C118 C117 1.43(3) yes .
C117 C116 1.443(18) yes .
C122 C121 1.584(17) yes .
C122 C120 1.442(18) yes 2_756
C122 C123 1.272(17) yes .
C121 C120 1.402(15) yes .
C121 C120 1.235(18) yes 2_756
C121 C124 1.58(2) yes 2_756
C120 C120 1.15(3) yes 2_756
C120 C124 1.63(3) yes 2_756
C120 C123 1.639(18) yes 2_756
C124 C123 1.328(17) yes .
C3 H1 0.950 no .
C4 H2 0.950 no .
C5 H3 0.950 no .
C9 H4 0.950 no .
C11 H5 0.950 no .
C13 H6 0.980 no .
C13 H7 0.980 no .
C13 H8 0.980 no .
C14 H9 0.980 no .
C14 H10 0.980 no .
C14 H11 0.980 no .
C15 H12 0.980 no .
C15 H13 0.980 no .
C15 H14 0.980 no .
C18 H15 0.950 no .
C20 H16 0.950 no .
C22 H17 0.980 no .
C22 H18 0.980 no .
C22 H19 0.980 no .
C23 H20 0.980 no .
C23 H21 0.980 no .
C23 H22 0.980 no .
C24 H23 0.980 no .
C24 H24 0.980 no .
C24 H25 0.980 no .
C27 H26 0.950 no .
C28 H27 0.950 no .
C29 H28 0.950 no .
C33 H29 0.950 no .
C35 H30 0.950 no .
C37 H31 0.980 no .
C37 H32 0.980 no .
C37 H33 0.980 no .
C38 H34 0.980 no .
C38 H35 0.980 no .
C38 H36 0.980 no .
C39 H37 0.980 no .
C39 H38 0.980 no .
C39 H39 0.980 no .
C42 H40 0.950 no .
C44 H41 0.950 no .
C46 H42 0.980 no .
C46 H43 0.980 no .
C46 H44 0.980 no .
C47 H45 0.980 no .
C47 H46 0.980 no .
C47 H47 0.980 no .
C48 H48 0.980 no .
C48 H49 0.980 no .
C48 H50 0.980 no .
C51 H51 0.950 no .
C52 H52 0.950 no .
C53 H53 0.950 no .
C57 H54 0.950 no .
C59 H55 0.950 no .
C61 H56 0.980 no .
C61 H57 0.980 no .
C61 H58 0.980 no .
C62 H59 0.980 no .
C62 H60 0.980 no .
C62 H61 0.980 no .
C63 H62 0.980 no .
C63 H63 0.980 no .
C63 H64 0.980 no .
C66 H65 0.950 no .
C68 H66 0.950 no .
C70 H67 0.980 no .
C70 H68 0.980 no .
C70 H69 0.980 no .
C71 H70 0.980 no .
C71 H71 0.980 no .
C71 H72 0.980 no .
C72 H73 0.980 no .
C72 H74 0.980 no .
C72 H75 0.980 no .
C75 H76 0.950 no .
C76 H77 0.950 no .
C77 H78 0.950 no .
C81 H79 0.950 no .
C83 H80 0.950 no .
C85 H81 0.980 no .
C85 H82 0.980 no .
C85 H83 0.980 no .
C86 H84 0.980 no .
C86 H85 0.980 no .
C86 H86 0.980 no .
C87 H87 0.980 no .
C87 H88 0.980 no .
C87 H89 0.980 no .
C90 H90 0.950 no .
C92 H91 0.950 no .
C94 H92 0.980 no .
C94 H93 0.980 no .
C94 H94 0.980 no .
C95 H95 0.980 no .
C95 H96 0.980 no .
C95 H97 0.980 no .
C96 H98 0.980 no .
C96 H99 0.980 no .
C96 H100 0.980 no .
C97 H101 0.990 no .
C97 H102 0.990 no .
C98 H103 0.990 no .
C98 H104 0.990 no .
C99 H105 0.990 no .
C99 H106 0.990 no .
C100 H107 0.980 no .
C100 H108 0.980 no .
C100 H109 0.980 no .
C101 H110 0.990 no .
C101 H111 0.990 no .
C102 H112 0.990 no .
C102 H113 0.990 no .
C103 H114 0.990 no .
C103 H115 0.990 no .
C104 H116 0.980 no .
C104 H117 0.980 no .
C104 H118 0.980 no .
C105 H119 0.990 no .
C105 H120 0.990 no .
C106 H121 0.990 no .
C106 H122 0.990 no .
C107 H123 0.990 no .
C107 H124 0.990 no .
C108 H125 0.980 no .
C108 H126 0.980 no .
C108 H127 0.980 no .
C109 H128 0.990 no .
C109 H129 0.990 no .
C110 H130 0.990 no .
C110 H131 0.990 no .
C111 H132 0.990 no .
C111 H133 0.990 no .
C112 H134 0.980 no .
C112 H135 0.980 no .
C112 H136 0.980 no .

loop_
_geom_contact_atom_site_label_1
_geom_contact_atom_site_label_2
_geom_contact_distance
_geom_contact_publ_flag
_geom_contact_site_symmetry_2
S1 C8 3.444(5) no .
S1 C9 3.566(5) no .
S1 C13 3.487(6) no .
S1 C48 3.530(4) no .
S2 C94 3.529(4) no .
S4 C56 3.484(5) no .
S4 C61 3.494(6) no .
S5 C7 3.155(5) no .
S5 C12 3.589(5) no .
S5 C16 3.157(4) no .
S5 C17 3.458(4) no .
S5 C22 3.352(4) no .
S6 C31 3.082(3) no .
S6 C32 3.509(4) no .
S6 C37 3.583(5) no .
S6 C40 3.210(4) no .
S6 C41 3.503(4) no .
S6 C46 3.433(4) no .
S7 C13 3.523(5) no .
S7 C55 3.104(6) no .
S7 C60 3.458(5) no .
S7 C63 3.472(5) no .
S7 C64 3.111(6) no .
S8 C79 3.123(4) no .
S8 C84 3.448(4) no .
S8 C87 3.517(6) no .
S8 C88 3.160(4) no .
C1 C4 2.778(7) no .
C1 C8 3.513(5) no .
C1 C12 3.350(5) no .
C1 C15 3.436(6) no .
C1 C17 3.291(5) no .
C1 C22 3.280(5) no .
C2 C5 2.785(5) no .
C2 C13 2.920(5) no .
C2 C15 2.940(6) no .
C3 C6 2.784(6) no .
C3 C8 3.200(6) no .
C3 C12 3.417(6) no .
C3 C13 3.280(6) no .
C5 C17 3.460(7) no .
C5 C21 3.124(7) no .
C5 C24 3.199(8) no .
C6 C22 2.975(6) no .
C6 C24 2.944(7) no .
C7 C10 2.806(5) no .
C8 C11 2.766(6) no .
C9 C12 2.766(5) no .
C10 C48 3.455(7) no .
C11 C48 3.311(8) no .
C13 C68 3.522(7) no .
C16 C19 2.809(6) no .
C17 C20 2.770(7) no .
C18 C21 2.762(6) no .
C19 C94 3.580(7) no .
C25 C28 2.788(6) no .
C25 C32 3.390(5) no .
C25 C36 3.517(6) no .
C25 C37 3.482(6) no .
C25 C41 3.306(5) no .
C25 C45 3.576(5) no .
C25 C46 3.352(6) no .
C26 C29 2.790(6) no .
C26 C37 2.987(6) no .
C26 C39 2.892(8) no .
C27 C30 2.782(5) no .
C27 C32 3.468(6) no .
C27 C36 3.150(7) no .
C27 C39 3.202(9) no .
C29 C41 3.472(6) no .
C29 C45 3.103(5) no .
C29 C48 3.139(6) no .
C30 C46 2.971(7) no .
C30 C48 2.935(7) no .
C31 C34 2.825(6) no .
C32 C35 2.770(7) no .
C33 C36 2.762(6) no .
C40 C43 2.810(5) no .
C41 C44 2.774(6) no .
C42 C45 2.779(7) no .
C49 C52 2.772(7) no .
C49 C56 3.526(9) no .
C49 C60 3.256(7) no .
C49 C63 3.282(6) no .
C49 C65 3.370(9) no .
C49 C69 3.485(8) no .
C49 C70 3.465(9) no .
C50 C53 2.758(9) no .
C50 C61 2.927(8) no .
C50 C63 2.924(6) no .
C51 C54 2.801(8) no .
C51 C56 3.170(8) no .
C51 C60 3.424(7) no .
C51 C61 3.281(9) no .
C53 C65 3.305(9) no .
C53 C69 3.318(8) no .
C53 C70 3.506(9) no .
C53 C72 3.519(7) no .
C54 C70 2.893(8) no .
C54 C72 2.947(6) no .
C55 C58 2.802(8) no .
C56 C59 2.768(6) no .
C57 C60 2.791(9) no .
C61 C82 3.379(7) no .
C61 C86 3.592(8) no .
C64 C67 2.804(9) no .
C65 C68 2.750(6) no .
C66 C69 2.746(8) no .
C72 C85 3.585(8) no .
C73 C76 2.784(5) no .
C73 C80 3.549(6) no .
C73 C84 3.289(5) no .
C73 C87 3.342(7) no .
C73 C89 3.527(5) no .
C73 C93 3.367(6) no .
C73 C96 3.403(7) no .
C74 C77 2.769(5) no .
C74 C85 2.925(8) no .
C74 C87 2.935(8) no .
C75 C78 2.792(6) no .
C75 C80 3.185(5) no .
C75 C84 3.444(6) no .
C75 C85 3.230(7) no .
C77 C89 3.205(6) no .
C77 C93 3.330(7) no .
C77 C94 3.381(6) no .
C78 C94 2.934(6) no .
C78 C96 2.911(8) no .
C79 C82 2.795(6) no .
C80 C83 2.757(8) no .
C81 C84 2.751(8) no .
C88 C91 2.799(6) no .
C89 C92 2.773(8) no .
C90 C93 2.761(7) no .
C97 C102 3.025(7) no .
C97 C110 3.081(6) no .
C98 C101 3.069(7) no .
C98 C109 3.019(6) no .
C101 C106 3.004(7) no .
C102 C105 3.058(7) no .
C105 C110 3.053(5) no .
C106 C109 3.084(5) no .
C109 C112 3.088(6) no .
C115 C118 2.757(12) no .
C114 C117 2.804(16) no .
C113 C116 2.795(18) no .
C4 C62 3.473(11) no 1_565
C22 C109 3.566(7) no .
C53 C68 3.589(8) no 2_666
C59 C86 3.353(7) no 2_656
C60 C86 3.446(8) no 2_656
C62 C4 3.473(11) no 1_545
C68 C53 3.589(8) no 2_666
C70 C122 3.517(12) no .
C70 C121 3.506(8) no .
C76 C82 3.551(7) no 2_566
C82 C76 3.551(7) no 2_566
C86 C59 3.353(7) no 2_656
C86 C60 3.446(8) no 2_656
C109 C22 3.566(7) no .
C118 C118 3.581(11) no 2_755
C122 C70 3.517(12) no .
C121 C70 3.506(8) no .
Fe1 H49 3.4442 no .
Fe1 H92 3.3375 no .
Fe2 H33 3.5628 no .
Fe3 H7 3.1603 no .
Fe4 H92 3.2008 no .
S1 H4 3.5632 no .
S1 H7 2.7721 no .
S1 H32 3.5611 no .
S1 H33 3.2231 no .
S1 H48 3.0594 no .
S1 H49 3.2515 no .
S2 H92 2.8947 no .
S2 H94 3.5841 no .
S3 H24 2.8460 no .
S3 H74 2.8033 no .
S3 H82 2.7875 no .
S3 H92 3.5376 no .
S4 H58 2.9098 no .
S5 H14 3.3423 no .
S5 H18 3.2898 no .
S5 H19 2.8796 no .
S5 H41 3.0555 no .
S5 H49 3.0243 no .
S6 H32 3.5351 no .
S6 H33 3.1758 no .
S6 H42 2.6456 no .
S7 H7 2.6540 no .
S7 H63 2.7715 no .
S7 H69 3.5055 no .
S7 H74 3.5419 no .
S8 H87 2.7730 no .
S8 H100 3.2436 no .
N1 H103 2.6498 no .
N1 H104 2.8983 no .
N1 H112 2.7834 no .
N1 H113 2.7578 no .
N1 H121 2.8012 no .
N1 H122 2.7397 no .
N1 H130 2.8345 no .
N1 H131 2.7420 no .
C1 H1 3.2597 no .
C1 H3 3.2666 no .
C1 H8 3.1784 no .
C1 H14 2.7628 no .
C1 H19 2.5457 no .
C1 H24 3.5995 no .
C2 H2 3.2676 no .
C2 H6 3.5764 no .
C2 H7 3.5740 no .
C2 H8 2.4231 no .
C2 H13 3.5883 no .
C2 H14 2.4410 no .
C2 H19 3.3746 no .
C3 H3 3.2283 no .
C3 H8 2.6313 no .
C3 H14 3.1218 no .
C3 H66 3.3872 no .
C3 H72 3.4035 no .
C4 H8 3.4812 no .
C4 H66 3.0864 no .
C4 H72 3.3380 no .
C5 H1 3.2263 no .
C5 H19 3.3669 no .
C5 H23 2.6539 no .
C5 H24 3.3900 no .
C6 H2 3.2712 no .
C6 H14 3.5602 no .
C6 H17 3.5976 no .
C6 H19 2.4933 no .
C6 H23 2.8394 no .
C6 H24 2.9292 no .
C7 H1 2.6066 no .
C7 H4 3.2509 no .
C7 H5 3.2577 no .
C7 H6 3.1425 no .
C7 H7 3.1411 no .
C7 H8 2.5708 no .
C7 H12 3.1560 no .
C7 H13 3.1564 no .
C7 H14 2.5780 no .
C7 H49 3.2412 no .
C8 H1 3.1108 no .
C8 H49 3.5766 no .
C9 H5 3.2204 no .
C9 H6 2.7414 no .
C9 H7 2.7356 no .
C9 H8 3.2995 no .
C9 H9 2.7627 no .
C9 H10 2.7529 no .
C9 H11 3.2886 no .
C9 H48 3.5702 no .
C9 H49 3.5036 no .
C10 H48 3.2092 no .
C10 H49 3.1812 no .
C10 H50 3.4022 no .
C11 H4 3.2241 no .
C11 H9 3.1227 no .
C11 H10 3.1588 no .
C11 H11 2.5546 no .
C11 H12 2.7437 no .
C11 H13 2.7496 no .
C11 H14 3.2991 no .
C11 H48 3.4728 no .
C11 H49 2.8601 no .
C11 H50 3.0841 no .
C12 H1 3.4604 no .
C12 H49 2.9039 no .
C13 H1 3.2191 no .
C13 H4 2.6289 no .
C14 H4 2.6489 no .
C14 H5 2.6659 no .
C14 H48 3.4316 no .
C15 H5 2.6383 no .
C15 H19 3.2951 no .
C15 H49 3.5813 no .
C16 H3 2.5840 no .
C16 H15 3.2653 no .
C16 H16 3.2652 no .
C16 H17 3.1792 no .
C16 H18 3.1735 no .
C16 H19 2.6090 no .
C16 H23 2.7826 no .
C16 H24 2.7848 no .
C16 H25 3.3237 no .
C17 H3 3.5503 no .
C17 H94 3.5963 no .
C18 H16 3.2260 no .
C18 H17 2.7258 no .
C18 H18 2.7212 no .
C18 H19 3.2880 no .
C18 H20 3.1579 no .
C18 H21 3.1167 no .
C18 H22 2.5741 no .
C18 H93 3.2753 no .
C18 H94 3.4147 no .
C19 H93 2.7868 no .
C19 H94 3.5646 no .
C20 H15 3.2243 no .
C20 H20 2.7232 no .
C20 H21 2.7292 no .
C20 H22 3.2818 no .
C20 H23 3.1368 no .
C20 H24 3.1238 no .
C20 H25 2.5324 no .
C20 H93 2.8000 no .
C21 H3 2.9476 no .
C21 H93 3.3281 no .
C22 H14 3.4020 no .
C22 H15 2.6059 no .
C23 H15 2.6757 no .
C23 H16 2.6205 no .
C23 H93 3.2173 no .
C24 H3 3.0134 no .
C24 H16 2.6380 no .
C24 H75 3.2882 no .
C24 H81 3.5636 no .
C24 H82 3.1431 no .
C25 H26 3.2784 no .
C25 H28 3.2745 no .
C25 H33 2.7959 no .
C25 H39 3.0684 no .
C25 H42 2.8784 no .
C25 H43 3.3963 no .
C25 H48 3.2525 no .
C26 H27 3.2618 no .
C26 H33 2.4961 no .
C26 H37 3.5723 no .
C26 H38 3.5219 no .
C26 H39 2.3836 no .
C27 H28 3.2356 no .
C27 H33 3.2991 no .
C27 H38 3.4955 no .
C27 H39 2.5764 no .
C28 H39 3.3322 no .
C28 H48 3.5921 no .
C29 H26 3.2351 no .
C29 H43 3.4643 no .
C29 H48 2.7552 no .
C29 H50 3.1077 no .
C30 H27 3.2696 no .
C30 H42 2.9272 no .
C30 H43 2.9000 no .
C30 H48 2.5313 no .
C30 H50 3.3140 no .
C31 H26 2.6030 no .
C31 H29 3.2641 no .
C31 H30 3.2685 no .
C31 H31 3.1644 no .
C31 H32 3.1633 no .
C31 H33 2.5853 no .
C31 H37 3.1472 no .
C31 H38 3.1485 no .
C31 H39 2.5631 no .
C32 H26 3.4958 no .
C33 H30 3.2232 no .
C33 H31 2.7565 no .
C33 H32 2.7601 no .
C33 H33 3.3111 no .
C33 H34 3.1424 no .
C33 H35 3.1561 no .
C33 H36 2.5685 no .
C33 H55 3.5791 no .
C33 H60 2.6833 no .
C34 H60 2.9140 no .
C35 H29 3.2204 no .
C35 H34 2.7812 no .
C35 H35 2.7814 no .
C35 H36 3.3114 no .
C35 H37 2.7405 no .
C35 H38 2.7467 no .
C35 H39 3.2995 no .
C36 H26 3.0660 no .
C37 H29 2.6439 no .
C38 H29 2.6667 no .
C38 H30 2.6713 no .
C38 H60 2.8730 no .
C39 H26 3.1897 no .
C39 H30 2.6335 no .
C40 H28 2.5860 no .
C40 H40 3.2692 no .
C40 H41 3.2691 no .
C40 H42 2.7907 no .
C40 H43 2.7911 no .
C40 H44 3.3283 no .
C40 H48 2.6362 no .
C40 H49 3.2759 no .
C40 H50 3.0323 no .
C41 H28 3.5420 no .
C42 H41 3.2310 no .
C42 H42 3.1418 no .
C42 H43 3.1166 no .
C42 H44 2.5277 no .
C42 H45 2.7889 no .
C42 H46 2.7819 no .
C42 H47 3.3160 no .
C44 H40 3.2332 no .
C44 H45 3.1366 no .
C44 H46 3.1286 no .
C44 H47 2.5434 no .
C44 H48 3.2690 no .
C44 H49 2.6095 no .
C44 H50 2.8755 no .
C45 H28 2.9561 no .
C46 H40 2.6360 no .
C47 H40 2.6827 no .
C47 H41 2.6425 no .
C47 H90 2.9109 no .
C47 H94 3.5991 no .
C48 H5 3.4831 no .
C48 H9 3.5434 no .
C48 H28 2.9898 no .
C48 H41 2.6201 no .
C49 H51 3.2618 no .
C49 H53 3.2523 no .
C49 H56 3.1592 no .
C49 H62 3.1677 no .
C49 H63 2.9423 no .
C49 H69 2.7878 no .
C49 H74 3.2875 no .
C50 H52 3.2508 no .
C50 H56 2.4830 no .
C50 H57 3.3815 no .
C50 H62 2.7181 no .
C50 H63 3.0158 no .
C50 H69 3.4695 no .
C51 H53 3.2326 no .
C51 H56 2.8360 no .
C51 H57 3.3482 no .
C51 H62 3.2163 no .
C51 H85 3.1141 no .
C52 H85 3.5209 no .
C53 H51 3.2395 no .
C53 H69 2.9089 no .
C53 H73 3.0480 no .
C54 H52 3.2796 no .
C54 H67 3.5353 no .
C54 H68 3.5616 no .
C54 H69 2.3910 no .
C54 H73 2.8796 no .
C54 H74 2.8960 no .
C55 H51 2.6133 no .
C55 H54 3.2624 no .
C55 H55 3.2614 no .
C55 H56 2.5847 no .
C55 H57 3.0639 no .
C55 H58 3.2195 no .
C55 H62 2.7224 no .
C55 H63 2.8392 no .
C55 H64 3.3219 no .
C56 H51 3.0467 no .
C57 H55 3.2323 no .
C57 H56 3.2750 no .
C57 H57 2.8423 no .
C57 H58 2.6343 no .
C57 H59 3.1497 no .
C57 H60 3.1642 no .
C57 H61 2.5819 no .
C58 H29 3.4659 no .
C59 H29 3.2127 no .
C59 H32 3.5329 no .
C59 H54 3.2341 no .
C59 H59 2.7602 no .
C59 H60 2.7609 no .
C59 H61 3.3025 no .
C59 H62 3.1703 no .
C59 H63 3.0703 no .
C59 H64 2.5427 no .
C60 H51 3.5190 no .
C61 H51 3.1710 no .
C61 H54 2.6267 no .
C61 H85 3.0115 no .
C62 H29 3.1755 no .
C62 H35 3.5257 no .
C62 H36 3.1570 no .
C62 H54 2.6883 no .
C62 H55 2.6412 no .
C63 H55 2.6399 no .
C63 H69 3.3935 no .
C64 H53 2.6125 no .
C64 H65 3.2551 no .
C64 H66 3.2256 no .
C64 H67 3.1535 no .
C64 H68 3.1499 no .
C64 H69 2.5785 no .
C64 H73 2.7611 no .
C64 H74 2.7625 no .
C64 H75 3.2965 no .
C65 H6 3.4180 no .
C65 H53 3.3321 no .
C66 H6 3.1014 no .
C66 H66 3.2187 no .
C66 H67 2.7442 no .
C66 H68 2.7483 no .
C66 H69 3.3032 no .
C66 H70 2.7688 no .
C66 H71 2.7512 no .
C66 H72 3.2980 no .
C67 H6 3.0619 no .
C67 H8 3.2608 no .
C68 H6 3.3306 no .
C68 H8 2.8878 no .
C68 H65 3.2206 no .
C68 H70 3.1323 no .
C68 H71 3.1544 no .
C68 H72 2.5702 no .
C68 H73 3.1038 no .
C68 H74 3.1086 no .
C68 H75 2.5107 no .
C69 H8 3.1732 no .
C69 H53 3.2620 no .
C70 H63 3.5773 no .
C70 H65 2.6374 no .
C71 H1 3.3443 no .
C71 H65 2.6562 no .
C71 H66 2.6755 no .
C72 H24 3.4908 no .
C72 H53 3.5219 no .
C72 H66 2.6036 no .
C72 H82 3.4107 no .
C72 H83 2.8713 no .
C73 H76 3.2762 no .
C73 H78 3.2515 no .
C73 H82 3.4611 no .
C73 H87 2.8281 no .
C73 H88 3.4451 no .
C73 H92 3.3883 no .
C73 H100 2.6681 no .
C74 H77 3.2646 no .
C74 H81 2.8778 no .
C74 H82 2.8482 no .
C74 H87 2.8569 no .
C74 H88 2.8846 no .
C74 H100 3.4370 no .
C75 H78 3.2375 no .
C75 H81 2.7404 no .
C75 H82 3.3157 no .
C75 H88 3.3300 no .
C76 H16 3.4729 no .
C77 H21 3.5043 no .
C77 H76 3.2397 no .
C77 H92 3.5813 no .
C77 H93 2.8648 no .
C77 H100 3.0865 no .
C78 H77 3.2738 no .
C78 H92 2.9191 no .
C78 H93 2.8333 no .
C78 H99 3.4919 no .
C78 H100 2.4127 no .
C79 H76 2.6164 no .
C79 H79 3.2517 no .
C79 H80 3.2660 no .
C79 H81 2.7814 no .
C79 H82 2.7737 no .
C79 H83 3.3164 no .
C79 H87 2.7639 no .
C79 H88 2.7727 no .
C79 H89 3.3111 no .
C80 H76 3.0736 no .
C81 H56 3.0022 no .
C81 H57 3.5466 no .
C81 H80 3.1958 no .
C81 H81 3.1190 no .
C81 H82 3.1397 no .
C81 H83 2.5349 no .
C81 H84 2.7680 no .
C81 H85 2.7842 no .
C81 H86 3.2907 no .
C82 H56 3.0764 no .
C82 H57 2.9623 no .
C82 H58 3.5817 no .
C83 H57 3.3653 no .
C83 H79 3.1989 no .
C83 H84 3.1430 no .
C83 H85 3.1419 no .
C83 H86 2.5513 no .
C83 H87 3.1505 no .
C83 H88 3.1117 no .
C83 H89 2.5359 no .
C84 H76 3.5240 no .
C85 H24 3.3236 no .
C85 H25 3.2363 no .
C85 H73 3.3371 no .
C85 H74 3.2236 no .
C85 H76 3.1071 no .
C85 H79 2.6346 no .
C86 H56 3.4312 no .
C86 H57 2.8832 no .
C86 H79 2.6484 no .
C86 H80 2.6517 no .
C87 H80 2.6535 no .
C87 H100 3.3780 no .
C88 H78 2.5734 no .
C88 H90 3.2510 no .
C88 H91 3.2584 no .
C88 H92 2.7795 no .
C88 H93 2.7767 no .
C88 H94 3.3126 no .
C88 H98 3.1743 no .
C88 H99 3.1381 no .
C88 H100 2.5743 no .
C89 H78 3.0867 no .
C90 H45 2.8047 no .
C90 H91 3.2310 no .
C90 H92 3.1494 no .
C90 H93 3.1170 no .
C90 H94 2.5360 no .
C90 H95 2.7825 no .
C90 H96 2.7685 no .
C90 H97 3.3117 no .
C92 H90 3.2311 no .
C92 H95 3.1523 no .
C92 H96 3.1246 no .
C92 H97 2.5570 no .
C92 H98 2.7533 no .
C92 H99 2.7579 no .
C92 H100 3.3038 no .
C93 H78 3.3568 no .
C94 H78 3.3174 no .
C94 H90 2.6442 no .
C95 H90 2.6724 no .
C95 H91 2.6607 no .
C96 H87 3.4485 no .
C96 H91 2.6453 no .
C97 H105 2.7446 no .
C97 H106 2.6088 no .
C97 H110 2.7260 no .
C97 H111 3.3478 no .
C97 H112 2.7094 no .
C97 H113 3.3018 no .
C97 H119 2.5644 no .
C97 H120 2.6138 no .
C97 H128 2.6867 no .
C97 H129 3.3458 no .
C97 H130 2.8104 no .
C97 H131 3.3236 no .
C98 H107 2.7324 no .
C98 H108 2.7194 no .
C98 H109 3.3569 no .
C98 H110 2.7641 no .
C98 H112 3.1540 no .
C98 H128 2.6652 no .
C98 H130 3.1861 no .
C99 H101 2.8034 no .
C99 H102 2.5418 no .
C100 H103 2.7857 no .
C100 H104 2.6519 no .
C101 H101 3.3453 no .
C101 H102 2.6916 no .
C101 H103 2.6466 no .
C101 H104 3.5961 no .
C101 H114 2.6387 no .
C101 H115 2.6475 no .
C101 H119 2.7231 no .
C101 H120 3.3391 no .
C101 H121 2.7062 no .
C101 H122 3.2428 no .
C101 H128 2.5930 no .
C101 H129 2.5553 no .
C102 H102 2.6736 no .
C102 H103 3.2228 no .
C102 H116 2.6919 no .
C102 H117 2.7273 no .
C102 H118 3.3305 no .
C102 H119 2.7569 no .
C102 H121 3.1205 no .
C103 H110 2.6595 no .
C103 H111 2.6319 no .
C104 H112 2.7235 no .
C104 H113 2.7157 no .
C105 H101 2.5728 no .
C105 H102 2.6048 no .
C105 H110 3.3415 no .
C105 H111 2.6762 no .
C105 H112 3.4110 no .
C105 H113 2.7189 no .
C105 H123 2.6310 no .
C105 H124 2.7350 no .
C105 H128 3.3542 no .
C105 H129 2.7296 no .
C105 H130 3.4345 no .
C105 H131 2.6776 no .
C106 H111 2.6460 no .
C106 H113 3.1515 no .
C106 H125 2.6949 no .
C106 H126 2.6998 no .
C106 H127 3.3433 no .
C106 H129 2.7770 no .
C106 H131 3.2011 no .
C107 H119 2.6940 no .
C107 H120 2.6284 no .
C108 H121 2.6431 no .
C108 H122 2.7467 no .
C109 H101 2.7224 no .
C109 H102 3.3476 no .
C109 H103 3.0890 no .
C109 H104 2.8512 no .
C109 H110 2.5560 no .
C109 H111 2.5964 no .
C109 H119 3.3536 no .
C109 H120 2.6918 no .
C109 H121 3.4616 no .
C109 H122 2.7285 no .
C109 H132 3.3424 no .
C109 H133 2.6527 no .
C109 H134 2.7706 no .
C109 H136 3.4375 no .
C110 H101 2.7742 no .
C110 H104 3.1961 no .
C110 H120 2.6977 no .
C110 H122 3.2221 no .
C110 H134 2.7428 no .
C110 H135 3.3709 no .
C110 H136 2.7426 no .
C111 H128 2.7168 no .
C111 H129 2.6164 no .
C112 H122 3.5609 no .
C112 H128 3.4673 no .
C112 H129 2.6791 no .
C112 H130 3.3750 no .
C112 H131 2.7067 no .
H1 H2 2.3165 no .
H1 H6 3.3224 no .
H1 H8 2.7532 no .
H1 H14 3.4909 no .
H1 H66 3.4983 no .
H1 H70 3.0017 no .
H1 H72 2.9369 no .
H2 H3 2.3108 no .
H2 H66 2.9463 no .
H2 H72 2.7877 no .
H3 H23 2.3408 no .
H3 H24 3.4635 no .
H4 H6 2.6791 no .
H4 H7 2.6478 no .
H4 H8 3.5650 no .
H4 H9 2.7226 no .
H4 H10 2.6770 no .
H4 H11 3.5760 no .
H5 H9 3.3152 no .
H5 H10 3.3393 no .
H5 H11 2.3361 no .
H5 H12 2.6743 no .
H5 H13 2.6804 no .
H5 H14 3.5720 no .
H5 H49 3.2063 no .
H5 H50 2.9886 no .
H6 H65 3.4594 no .
H6 H70 3.2690 no .
H8 H66 3.0171 no .
H9 H48 2.9108 no .
H9 H50 3.4157 no .
H11 H50 3.4504 no .
H12 H19 3.3006 no .
H12 H49 3.2165 no .
H14 H19 2.4724 no .
H15 H17 2.6362 no .
H15 H18 2.6398 no .
H15 H19 3.5442 no .
H15 H20 3.3563 no .
H15 H21 3.3148 no .
H15 H22 2.3657 no .
H16 H20 2.6396 no .
H16 H21 2.6755 no .
H16 H22 3.5559 no .
H16 H23 3.3100 no .
H16 H24 3.2915 no .
H16 H25 2.2963 no .
H16 H77 3.3601 no .
H16 H78 3.5813 no .
H16 H93 3.0400 no .
H18 H47 3.5139 no .
H21 H78 2.8109 no .
H21 H93 2.7196 no .
H23 H75 2.8960 no .
H24 H74 3.1962 no .
H24 H75 2.8886 no .
H24 H81 3.4191 no .
H24 H82 2.5789 no .
H24 H83 3.5246 no .
H25 H81 2.8591 no .
H25 H82 2.8350 no .
H25 H83 3.5499 no .
H26 H27 2.3056 no .
H26 H38 3.2427 no .
H26 H39 2.7781 no .
H27 H28 2.3216 no .
H28 H48 2.8761 no .
H28 H50 2.7047 no .
H29 H31 2.6783 no .
H29 H32 2.6883 no .
H29 H33 3.5773 no .
H29 H34 3.3184 no .
H29 H35 3.3375 no .
H29 H36 2.3422 no .
H29 H55 2.6800 no .
H29 H59 3.5233 no .
H29 H60 2.3510 no .
H30 H34 2.7273 no .
H30 H35 2.7191 no .
H30 H36 3.5974 no .
H30 H37 2.6655 no .
H30 H38 2.6759 no .
H30 H39 3.5683 no .
H32 H55 3.5904 no .
H35 H59 3.4812 no .
H35 H60 2.8501 no .
H36 H59 2.9660 no .
H36 H60 2.4823 no .
H40 H42 3.3100 no .
H40 H43 3.2880 no .
H40 H44 2.2911 no .
H40 H45 2.7357 no .
H40 H46 2.7332 no .
H40 H95 3.4749 no .
H41 H45 3.3071 no .
H41 H46 3.3026 no .
H41 H47 2.3086 no .
H41 H48 3.5157 no .
H41 H49 2.4348 no .
H41 H50 2.9057 no .
H45 H90 1.9418 no .
H45 H94 2.9950 no .
H45 H95 3.2627 no .
H46 H90 3.4091 no .
H47 H90 3.2659 no .
H47 H94 3.3795 no .
H51 H52 2.3194 no .
H51 H56 2.9717 no .
H51 H57 2.9934 no .
H51 H62 3.4986 no .
H51 H85 2.6922 no .
H52 H53 2.3207 no .
H52 H85 3.4258 no .
H53 H69 3.2759 no .
H53 H73 2.9359 no .
H54 H56 3.5403 no .
H54 H57 2.8462 no .
H54 H58 2.4963 no .
H54 H59 3.3447 no .
H54 H60 3.3520 no .
H54 H61 2.3700 no .
H55 H59 2.6949 no .
H55 H60 2.6777 no .
H55 H61 3.5719 no .
H55 H62 3.3817 no .
H55 H63 3.2122 no .
H55 H64 2.3201 no .
H56 H79 3.0678 no .
H56 H85 2.8499 no .
H57 H80 3.5103 no .
H57 H85 2.3271 no .
H57 H86 3.0359 no .
H62 H69 2.9101 no .
H63 H68 3.3013 no .
H63 H69 2.9679 no .
H65 H67 2.6655 no .
H65 H68 2.6828 no .
H65 H69 3.5721 no .
H65 H70 2.7254 no .
H65 H71 2.6814 no .
H65 H72 3.5851 no .
H66 H70 3.3177 no .
H66 H71 3.3539 no .
H66 H72 2.3578 no .
H66 H73 3.2736 no .
H66 H74 3.2616 no .
H66 H75 2.2613 no .
H73 H79 3.5704 no .
H73 H82 3.4375 no .
H73 H83 2.4554 no .
H74 H82 2.8758 no .
H74 H83 2.6905 no .
H75 H82 3.3833 no .
H75 H83 3.0051 no .
H76 H77 2.3315 no .
H76 H81 2.4516 no .
H76 H82 3.4551 no .
H76 H88 3.5042 no .
H77 H78 2.3162 no .
H78 H93 2.7038 no .
H78 H100 3.5099 no .
H79 H81 3.2942 no .
H79 H82 3.3005 no .
H79 H83 2.2957 no .
H79 H84 2.6959 no .
H79 H85 2.7201 no .
H79 H86 3.5715 no .
H80 H84 3.3097 no .
H80 H85 3.3178 no .
H80 H86 2.3173 no .
H80 H87 3.3407 no .
H80 H88 3.2898 no .
H80 H89 2.3152 no .
H87 H98 3.3823 no .
H87 H100 2.6639 no .
H88 H100 3.2190 no .
H90 H92 3.3186 no .
H90 H93 3.2945 no .
H90 H94 2.3034 no .
H90 H95 2.7109 no .
H90 H96 2.7316 no .
H90 H97 3.5999 no .
H91 H95 3.3292 no .
H91 H96 3.3147 no .
H91 H97 2.3343 no .
H91 H98 2.6755 no .
H91 H99 2.6985 no .
H91 H100 3.5775 no .
H101 H103 2.8357 no .
H101 H104 2.2620 no .
H101 H105 3.2326 no .
H101 H106 2.5782 no .
H101 H119 2.7756 no .
H101 H120 2.3563 no .
H101 H128 3.0335 no .
H101 H130 2.3175 no .
H101 H131 2.8890 no .
H102 H103 2.4689 no .
H102 H104 2.8331 no .
H102 H105 2.4475 no .
H102 H106 2.6226 no .
H102 H110 3.0388 no .
H102 H111 3.5776 no .
H102 H112 2.1661 no .
H102 H113 2.8334 no .
H102 H119 2.3377 no .
H102 H120 2.8974 no .
H102 H128 3.5731 no .
H103 H105 2.3108 no .
H103 H106 2.8490 no .
H103 H107 3.1211 no .
H103 H108 2.6209 no .
H103 H110 2.0887 no .
H103 H111 3.5303 no .
H103 H112 2.8052 no .
H103 H128 2.5767 no .
H104 H105 2.8495 no .
H104 H106 2.4167 no .
H104 H107 2.4929 no .
H104 H108 2.8974 no .
H104 H109 3.5589 no .
H104 H110 3.2239 no .
H104 H128 2.3584 no .
H104 H130 2.6217 no .
H105 H107 2.8578 no .
H105 H108 2.3733 no .
H105 H109 2.3483 no .
H105 H112 3.1337 no .
H106 H107 2.3629 no .
H106 H108 2.8580 no .
H106 H109 2.3585 no .
H110 H112 2.3556 no .
H110 H113 2.8561 no .
H110 H114 2.9184 no .
H110 H115 2.4456 no .
H110 H128 2.3282 no .
H110 H129 2.7635 no .
H111 H112 2.8556 no .
H111 H113 2.3770 no .
H111 H114 2.4068 no .
H111 H115 2.8895 no .
H111 H119 3.0329 no .
H111 H120 3.5594 no .
H111 H121 2.1679 no .
H111 H122 2.7572 no .
H111 H128 2.8804 no .
H111 H129 2.3312 no .
H112 H114 2.8470 no .
H112 H115 2.3520 no .
H112 H116 2.9968 no .
H112 H117 2.5818 no .
H112 H119 3.0010 no .
H113 H114 2.3588 no .
H113 H115 2.8473 no .
H113 H116 2.5347 no .
H113 H117 3.0389 no .
H113 H118 3.5904 no .
H113 H119 2.2039 no .
H113 H121 2.6418 no .
H114 H116 2.3163 no .
H114 H117 2.8012 no .
H114 H118 2.2662 no .
H114 H121 3.4994 no .
H115 H116 2.8022 no .
H115 H117 2.2869 no .
H115 H118 2.2948 no .
H119 H121 2.3347 no .
H119 H122 2.8499 no .
H119 H123 2.4560 no .
H119 H124 3.0689 no .
H119 H131 3.5659 no .
H120 H121 2.8491 no .
H120 H122 2.3854 no .
H120 H123 2.8099 no .
H120 H124 2.4983 no .
H120 H128 3.5807 no .
H120 H129 3.0311 no .
H120 H130 2.9880 no .
H120 H131 2.1028 no .
H121 H123 2.4148 no .
H121 H124 2.8611 no .
H121 H125 2.4613 no .
H121 H126 2.9064 no .
H121 H127 3.5465 no .
H121 H129 3.0603 no .
H122 H123 2.8611 no .
H122 H124 2.3344 no .
H122 H125 3.0563 no .
H122 H126 2.5770 no .
H122 H129 2.1973 no .
H122 H131 2.7925 no .
H122 H134 3.1253 no .
H122 H136 3.2622 no .
H123 H125 2.3650 no .
H123 H126 2.8545 no .
H123 H127 2.3501 no .
H124 H125 2.8542 no .
H124 H126 2.3613 no .
H124 H127 2.3535 no .
H124 H131 3.5439 no .
H128 H130 2.3242 no .
H128 H131 2.8510 no .
H128 H132 3.5646 no .
H128 H133 2.4939 no .
H128 H134 3.1187 no .
H129 H130 2.8496 no .
H129 H131 2.4028 no .
H129 H132 3.5504 no .
H129 H133 2.8156 no .
H129 H134 2.1093 no .
H129 H135 3.5397 no .
H129 H136 3.0220 no .
H130 H132 2.3081 no .
H130 H133 2.3917 no .
H131 H132 2.3979 no .
H131 H133 2.8596 no .
H131 H134 2.9821 no .
H131 H136 2.5422 no .
H132 H134 2.8498 no .
H132 H135 2.3417 no .
H132 H136 2.3585 no .
H133 H134 2.3586 no .
H133 H135 2.3415 no .
H133 H136 2.8496 no .
Fe4 H120 3.5557 no 1_545
S2 H124 3.2636 no 1_545
S4 H101 3.0585 no 1_545
S4 H120 3.2390 no 1_545
S4 H130 3.3312 no 1_545
S4 H131 3.3214 no 1_545
S6 H131 2.9001 no 1_545
S6 H132 3.5595 no 1_545
S6 H136 3.1917 no 1_545
S7 H118 3.2947 no 1_645
S8 H101 3.4087 no 1_545
S8 H102 3.1257 no 1_545
S8 H119 2.9655 no 1_545
S8 H120 3.4106 no 1_545
C3 H59 3.5148 no 1_565
C3 H61 3.1569 no 1_565
C3 H133 3.5168 no .
C4 H59 3.4119 no 1_565
C4 H61 2.6960 no 1_565
C4 H104 3.5831 no .
C4 H133 3.5082 no .
C5 H103 3.5809 no .
C5 H104 3.1837 no .
C5 H128 3.2654 no .
C6 H128 3.5779 no .
C8 H99 3.3924 no 1_655
C9 H91 3.1241 no 1_655
C9 H99 3.4344 no 1_655
C9 H116 3.2196 no 1_645
C10 H91 2.9025 no 1_655
C10 H97 3.4082 no 1_655
C11 H43 3.5937 no 2_665
C11 H91 3.4906 no 1_655
C11 H97 3.4280 no 1_655
C12 H35 3.5814 no 1_565
C13 H99 3.3510 no 1_655
C13 H116 3.4934 no 1_645
C14 H46 2.8535 no 2_665
C14 H91 3.1148 no 1_655
C14 H97 3.1395 no 1_655
C15 H28 3.4562 no 2_665
C15 H43 3.1796 no 2_665
C15 H133 3.3561 no .
C15 H135 3.0528 no .
C17 H110 3.1281 no .
C17 H128 3.3614 no .
C18 H110 3.0510 no .
C18 H111 3.5713 no .
C18 H115 3.3479 no .
C19 H110 3.5775 no .
C19 H115 3.1396 no .
C22 H110 3.5406 no .
C22 H128 3.0730 no .
C22 H129 3.0956 no .
C22 H134 3.3949 no .
C23 H29 3.0751 no 1_465
C23 H31 3.3923 no 1_465
C23 H55 3.3390 no 1_465
C23 H64 3.3022 no 1_465
C23 H115 3.0397 no .
C28 H12 3.3131 no 2_665
C28 H41 3.5616 no 2_665
C29 H12 2.8248 no 2_665
C29 H41 3.2987 no 2_665
C30 H12 3.5602 no 2_665
C31 H132 3.4867 no 1_545
C32 H132 3.4230 no 1_545
C33 H21 3.4061 no 1_645
C33 H22 3.2591 no 1_645
C33 H132 3.2364 no 1_545
C34 H132 3.1205 no 1_545
C35 H13 3.4792 no 1_545
C35 H132 3.1731 no 1_545
C35 H135 3.2744 no 1_545
C36 H132 3.3699 no 1_545
C36 H135 3.3823 no 1_545
C36 H136 3.5374 no 1_545
C37 H22 3.4464 no 1_645
C37 H118 3.3981 no 1_645
C39 H37 3.0244 no 2_655
C39 H135 3.4499 no 1_545
C39 H135 3.5104 no 2_665
C39 H136 3.5570 no 1_545
C39 H136 3.2388 no 2_665
C40 H5 3.4645 no 2_665
C40 H50 3.5253 no 2_665
C41 H5 2.9159 no 2_665
C41 H124 3.4278 no 1_545
C42 H5 3.0222 no 2_665
C42 H11 2.8660 no 2_665
C42 H97 3.4623 no 2_565
C42 H124 3.4513 no 1_545
C42 H127 3.2410 no 1_545
C43 H11 2.7830 no 2_665
C44 H11 3.5823 no 2_665
C44 H28 3.1087 no 2_665
C44 H50 3.2585 no 2_665
C45 H28 3.5150 no 2_665
C45 H50 3.0758 no 2_665
C46 H5 3.1950 no 2_665
C46 H13 3.5053 no 2_665
C46 H30 3.3801 no 2_655
C46 H124 3.2830 no 1_545
C46 H126 3.2478 no 1_545
C46 H127 3.5792 no 1_545
C47 H11 2.8483 no 2_665
C48 H28 3.2652 no 2_665
C48 H50 3.3495 no 2_665
C51 H107 3.4022 no 2_666
C52 H72 3.3796 no 2_666
C52 H107 2.9138 no 2_666
C53 H66 3.0499 no 2_666
C53 H72 3.4999 no 2_666
C53 H107 3.4862 no 2_666
C56 H51 3.5801 no 2_656
C57 H52 3.5244 no 2_656
C57 H104 3.5467 no 1_545
C57 H130 3.2897 no 1_545
C58 H84 3.4600 no 2_656
C59 H84 2.9143 no 2_656
C59 H85 3.3834 no 2_656
C59 H86 3.2174 no 2_656
C60 H84 3.3918 no 2_656
C60 H85 3.3805 no 2_656
C60 H86 3.0071 no 2_656
C61 H106 2.8333 no 1_545
C62 H1 3.3311 no 1_545
C62 H2 2.9009 no 1_545
C62 H130 3.4681 no 1_545
C62 H132 3.4072 no 1_545
C63 H20 3.1868 no 1_645
C63 H86 2.8351 no 2_656
C63 H118 3.5799 no 1_645
C66 H73 3.4319 no 2_666
C66 H88 3.3446 no 1_655
C67 H53 3.4796 no 2_666
C67 H73 3.1398 no 2_666
C68 H53 2.7567 no 2_666
C68 H73 3.1219 no 2_666
C69 H53 3.5068 no 2_666
C69 H73 3.4152 no 2_666
C70 H117 3.1879 no 1_645
C71 H59 3.4500 no 1_565
C71 H79 3.1762 no 2_666
C76 H71 3.5159 no 1_455
C76 H84 3.1792 no 2_566
C77 H70 3.5646 no 1_455
C79 H76 3.0911 no 2_566
C80 H76 3.0219 no 2_566
C81 H71 3.0309 no 2_666
C81 H76 3.1441 no 2_566
C81 H77 3.1621 no 2_566
C82 H76 3.2964 no 2_566
C82 H77 2.7950 no 2_566
C83 H76 3.2856 no 2_566
C83 H77 3.3241 no 2_566
C83 H105 3.5462 no 1_545
C83 H106 3.2842 no 1_545
C84 H76 3.2052 no 2_566
C86 H55 3.3358 no 2_656
C86 H62 3.4236 no 2_656
C86 H64 3.3893 no 2_656
C86 H77 2.8540 no 2_566
C87 H65 3.1587 no 1_455
C87 H105 3.4560 no 1_545
C88 H34 3.5964 no 1_465
C89 H34 3.3592 no 1_465
C90 H34 2.9298 no 1_465
C90 H123 3.3866 no 1_545
C91 H34 2.7611 no 1_465
C91 H123 3.0189 no 1_545
C91 H127 3.5174 no 1_545
C92 H10 3.4050 no 1_455
C92 H34 3.0585 no 1_465
C92 H123 2.9724 no 1_545
C93 H34 3.4795 no 1_465
C93 H123 3.3338 no 1_545
C95 H34 3.2669 no 1_465
C95 H40 3.2900 no 2_565
C95 H44 3.5108 no 2_565
C95 H125 3.5416 no 1_545
C95 H127 3.2106 no 1_545
C95 H127 3.3560 no 2_575
C96 H6 3.3805 no 1_455
C96 H70 3.3075 no 1_455
C96 H113 3.3981 no 1_545
C97 H58 3.5145 no 1_565
C98 H3 3.1029 no .
C98 H54 3.2639 no 1_565
C99 H54 3.4214 no 1_565
C99 H57 3.4105 no 1_565
C99 H58 3.2743 no 1_565
C99 H80 3.4149 no 1_565
C100 H3 3.4429 no .
C101 H17 3.3155 no .
C102 H98 3.2684 no 1_565
C103 H20 3.5083 no .
C103 H22 3.5771 no .
C104 H4 3.1894 no 1_465
C104 H31 3.5804 no 1_465
C104 H63 3.1708 no 1_465
C104 H68 3.2426 no 1_465
C107 H44 3.5400 no 1_565
C108 H40 3.2537 no 1_565
C108 H44 2.9922 no 1_565
C108 H95 3.1840 no 1_565
C108 H96 3.5283 no 2_575
C109 H17 2.8342 no .
C109 H19 3.5678 no .
C110 H61 3.5608 no 1_565
C111 H14 3.3819 no .
C111 H60 3.4862 no 1_565
C111 H61 3.3916 no 1_565
C112 H13 3.3496 no .
C112 H14 3.3465 no .
C112 H37 3.2737 no 1_565
C112 H38 3.3670 no 2_665
C112 H39 3.3061 no 2_665
C115 H9 3.5446 no .
C115 H26 3.4228 no .
C115 H114 3.0648 no 1_645
C114 H15 3.0848 no 1_645
C114 H22 3.3591 no 1_645
C114 H26 2.9529 no .
C114 H31 3.3371 no .
C114 H114 3.5704 no 1_645
C113 H15 2.8704 no 1_645
C118 H15 3.2410 no 1_645
C118 H17 3.5239 no 1_645
C118 H18 3.1163 no 1_645
C118 H26 3.5504 no 2_755
C118 H27 3.5079 no 2_755
C117 H17 3.4507 no 1_645
C117 H26 3.3631 no 2_755
C116 H111 3.4137 no 1_645
C116 H121 3.2299 no 1_645
C119 H15 3.2978 no 1_645
C119 H45 3.5858 no 1_645
C119 H47 3.4945 no 1_645
C119 H90 3.4878 no 1_645
C122 H67 3.3950 no .
C122 H68 3.0877 no .
C122 H69 3.5014 no .
C122 H105 2.9470 no 1_645
C122 H108 3.3978 no 1_645
C122 H112 3.5560 no 1_645
C122 H117 3.5619 no 1_645
C121 H67 2.9583 no .
C121 H68 3.4078 no .
C121 H89 3.1231 no 1_655
C121 H105 3.0626 no 1_645
C121 H108 3.3028 no 2_666
C121 H109 3.5463 no 1_645
C121 H109 3.5264 no 2_666
C120 H105 3.4023 no 2_666
C120 H108 3.4519 no 1_645
C120 H108 3.1748 no 2_666
C120 H109 3.2711 no 1_645
C120 H109 3.4831 no 2_666
C124 H25 3.5720 no 1_645
C124 H67 3.3700 no 2_756
C124 H80 3.2058 no 2_656
C124 H89 3.4014 no 2_656
C124 H108 3.0496 no 1_645
C123 H16 3.5035 no 1_645
C123 H64 3.3665 no .
C123 H105 3.5837 no 1_645
C123 H108 3.1963 no 1_645
H1 C62 3.3311 no 1_565
H1 H35 3.0433 no 1_565
H1 H59 2.9627 no 1_565
H1 H60 3.4962 no 1_565
H1 H61 3.0124 no 1_565
H2 C62 2.9009 no 1_565
H2 H52 2.8305 no 2_666
H2 H53 3.4800 no 2_666
H2 H54 3.5381 no 1_565
H2 H59 2.7877 no 1_565
H2 H60 3.5821 no 1_565
H2 H61 2.1872 no 1_565
H2 H104 3.3640 no .
H2 H107 3.4642 no .
H3 C98 3.1029 no .
H3 C100 3.4429 no .
H3 H103 2.7911 no .
H3 H104 2.5549 no .
H3 H107 3.1181 no .
H3 H108 3.0459 no .
H3 H128 3.1229 no .
H4 C104 3.1894 no 1_645
H4 H91 3.2597 no 1_655
H4 H98 3.4078 no 1_655
H4 H99 3.3894 no 1_655
H4 H116 2.3220 no 1_645
H4 H118 3.2907 no 1_645
H5 C40 3.4645 no 2_665
H5 C41 2.9159 no 2_665
H5 C42 3.0222 no 2_665
H5 C46 3.1950 no 2_665
H5 H40 3.2106 no 2_665
H5 H43 2.8184 no 2_665
H5 H44 3.3237 no 2_665
H5 H97 3.1240 no 1_655
H6 C96 3.3805 no 1_655
H6 H98 3.4126 no 1_655
H6 H99 2.5729 no 1_655
H6 H116 3.0498 no 1_645
H7 H116 3.2391 no 1_645
H9 C115 3.5446 no .
H9 H46 2.9620 no 2_665
H10 C92 3.4050 no 1_655
H10 H46 3.0205 no 2_665
H10 H91 2.5493 no 1_655
H10 H97 2.8788 no 1_655
H10 H125 2.9704 no 1_645
H11 C42 2.8660 no 2_665
H11 C43 2.7830 no 2_665
H11 C44 3.5823 no 2_665
H11 C47 2.8483 no 2_665
H11 H40 2.8656 no 2_665
H11 H45 3.5750 no 2_665
H11 H46 2.1681 no 2_665
H11 H47 3.3858 no 2_665
H11 H91 3.4848 no 1_655
H11 H97 2.7880 no 1_655
H12 C28 3.3131 no 2_665
H12 C29 2.8248 no 2_665
H12 C30 3.5602 no 2_665
H12 H27 3.3604 no 2_665
H12 H28 2.4979 no 2_665
H12 H43 2.9899 no 2_665
H12 H135 3.2555 no .
H13 C35 3.4792 no 1_565
H13 C46 3.5053 no 2_665
H13 C112 3.3496 no .
H13 H30 2.8510 no 1_565
H13 H35 3.0409 no 1_565
H13 H43 2.5685 no 2_665
H13 H133 3.2073 no .
H13 H135 2.5341 no .
H14 C111 3.3819 no .
H14 C112 3.3465 no .
H14 H133 2.6354 no .
H14 H134 3.3036 no .
H14 H135 2.9002 no .
H15 C114 3.0848 no 1_465
H15 C113 2.8704 no 1_465
H15 C118 3.2410 no 1_465
H15 C119 3.2978 no 1_465
H15 H110 3.1789 no .
H15 H111 3.2563 no .
H15 H114 3.3983 no .
H15 H115 3.2874 no .
H16 C123 3.5035 no 1_465
H17 C101 3.3155 no .
H17 C109 2.8342 no .
H17 C118 3.5239 no 1_465
H17 C117 3.4507 no 1_465
H17 H110 2.9931 no .
H17 H111 2.8638 no .
H17 H128 2.5588 no .
H17 H129 2.2317 no .
H17 H133 3.5918 no .
H17 H134 2.8185 no .
H18 C118 3.1163 no 1_465
H18 H27 3.0621 no 2_665
H19 C109 3.5678 no .
H19 H128 2.9901 no .
H19 H129 3.2177 no .
H19 H133 3.1702 no .
H19 H134 3.1583 no .
H20 C63 3.1868 no 1_465
H20 C103 3.5083 no .
H20 H29 3.3093 no 1_465
H20 H31 3.3528 no 1_465
H20 H55 2.8847 no 1_465
H20 H63 3.2587 no 1_465
H20 H64 2.3714 no 1_465
H20 H115 2.6506 no .
H20 H118 3.4735 no .
H21 C33 3.4061 no 1_465
H21 H29 2.6754 no 1_465
H21 H36 3.2336 no 1_465
H21 H55 2.9831 no 1_465
H21 H64 3.5120 no 1_465
H22 C33 3.2591 no 1_465
H22 C37 3.4464 no 1_465
H22 C103 3.5771 no .
H22 C114 3.3591 no 1_465
H22 H29 2.7688 no 1_465
H22 H31 2.6414 no 1_465
H22 H114 3.3332 no .
H22 H115 2.9381 no .
H23 H108 3.4354 no .
H25 C124 3.5720 no 1_465
H26 C115 3.4228 no .
H26 C114 2.9529 no .
H26 C118 3.5504 no 2_755
H26 C117 3.3631 no 2_755
H27 C118 3.5079 no 2_755
H27 H12 3.3604 no 2_665
H27 H18 3.0621 no 2_665
H27 H41 3.0854 no 2_665
H27 H47 2.9782 no 2_665
H28 C15 3.4562 no 2_665
H28 C44 3.1087 no 2_665
H28 C45 3.5150 no 2_665
H28 C48 3.2652 no 2_665
H28 H12 2.4979 no 2_665
H28 H41 2.5431 no 2_665
H28 H49 3.1922 no 2_665
H28 H50 2.7359 no 2_665
H29 C23 3.0751 no 1_645
H29 H20 3.3093 no 1_645
H29 H21 2.6754 no 1_645
H29 H22 2.7688 no 1_645
H30 C46 3.3801 no 2_655
H30 H13 2.8510 no 1_545
H30 H43 2.8749 no 2_655
H30 H44 3.0721 no 2_655
H30 H96 3.3028 no 1_645
H30 H135 3.1596 no 1_545
H31 C23 3.3923 no 1_645
H31 C104 3.5804 no 1_645
H31 C114 3.3371 no .
H31 H20 3.3528 no 1_645
H31 H22 2.6414 no 1_645
H31 H114 3.3072 no 1_645
H31 H118 2.7421 no 1_645
H32 H118 3.3787 no 1_645
H33 H118 3.5837 no 1_645
H34 C88 3.5964 no 1_645
H34 C89 3.3592 no 1_645
H34 C90 2.9298 no 1_645
H34 C91 2.7611 no 1_645
H34 C92 3.0585 no 1_645
H34 C93 3.4795 no 1_645
H34 C95 3.2669 no 1_645
H34 H90 3.3171 no 1_645
H34 H91 3.4971 no 1_645
H34 H96 2.8667 no 1_645
H35 C12 3.5814 no 1_545
H35 H1 3.0433 no 1_545
H35 H13 3.0409 no 1_545
H36 H21 3.2336 no 1_645
H36 H78 2.7697 no 1_645
H37 C39 3.0244 no 2_655
H37 C112 3.2737 no 1_545
H37 H37 2.3427 no 2_655
H37 H38 3.5372 no 2_655
H37 H39 2.8767 no 2_655
H37 H42 3.3432 no 2_655
H37 H43 3.2797 no 2_655
H37 H135 2.7061 no 1_545
H37 H135 3.5047 no 2_665
H37 H136 2.9499 no 1_545
H37 H136 3.1339 no 2_665
H38 C112 3.3670 no 2_665
H38 H37 3.5372 no 2_655
H38 H42 3.2463 no 2_655
H38 H43 3.5808 no 2_655
H38 H44 3.4468 no 2_655
H38 H126 3.5888 no 2_665
H38 H134 3.1950 no 2_665
H38 H135 3.4947 no 2_665
H38 H136 2.8839 no 2_665
H39 C112 3.3061 no 2_665
H39 H37 2.8767 no 2_655
H39 H134 3.2249 no 2_665
H39 H135 2.9826 no 2_665
H39 H136 3.1568 no 2_665
H40 C95 3.2900 no 2_565
H40 C108 3.2537 no 1_545
H40 H5 3.2106 no 2_665
H40 H11 2.8656 no 2_665
H40 H95 3.2991 no 2_565
H40 H96 3.2935 no 2_565
H40 H97 2.7575 no 2_565
H40 H124 3.2682 no 1_545
H40 H126 3.4036 no 1_545
H40 H127 2.4646 no 1_545
H41 C28 3.5616 no 2_665
H41 C29 3.2987 no 2_665
H41 H27 3.0854 no 2_665
H41 H28 2.5431 no 2_665
H41 H50 3.4901 no 2_665
H42 H37 3.3432 no 2_655
H42 H38 3.2463 no 2_655
H42 H124 2.9467 no 1_545
H42 H126 3.2242 no 1_545
H42 H136 3.2730 no 1_545
H43 C11 3.5937 no 2_665
H43 C15 3.1796 no 2_665
H43 H5 2.8184 no 2_665
H43 H12 2.9899 no 2_665
H43 H13 2.5685 no 2_665
H43 H30 2.8749 no 2_655
H43 H37 3.2797 no 2_655
H43 H38 3.5808 no 2_655
H44 C95 3.5108 no 2_565
H44 C107 3.5400 no 1_545
H44 C108 2.9922 no 1_545
H44 H5 3.3237 no 2_665
H44 H30 3.0721 no 2_655
H44 H38 3.4468 no 2_655
H44 H96 2.8820 no 2_565
H44 H97 3.3296 no 2_565
H44 H124 3.0591 no 1_545
H44 H126 2.4604 no 1_545
H44 H127 2.8004 no 1_545
H45 C119 3.5858 no 1_465
H45 H11 3.5750 no 2_665
H46 C14 2.8535 no 2_665
H46 H9 2.9620 no 2_665
H46 H10 3.0205 no 2_665
H46 H11 2.1681 no 2_665
H46 H125 3.4160 no 2_575
H47 C119 3.4945 no 1_465
H47 H11 3.3858 no 2_665
H47 H27 2.9782 no 2_665
H49 H28 3.1922 no 2_665
H50 C40 3.5253 no 2_665
H50 C44 3.2585 no 2_665
H50 C45 3.0758 no 2_665
H50 C48 3.3495 no 2_665
H50 H28 2.7359 no 2_665
H50 H41 3.4901 no 2_665
H50 H50 2.7164 no 2_665
H51 C56 3.5801 no 2_656
H51 H51 3.1067 no 2_656
H51 H57 3.2079 no 2_656
H51 H107 3.5306 no 2_666
H52 C57 3.5244 no 2_656
H52 H2 2.8305 no 2_666
H52 H54 3.3779 no 2_656
H52 H59 3.4247 no 2_656
H52 H61 3.5248 no 2_656
H52 H66 3.5164 no 2_666
H52 H72 2.8729 no 2_666
H52 H107 2.7129 no 2_666
H53 C67 3.4796 no 2_666
H53 C68 2.7567 no 2_666
H53 C69 3.5068 no 2_666
H53 H2 3.4800 no 2_666
H53 H66 2.1615 no 2_666
H53 H72 3.1088 no 2_666
H53 H75 3.0610 no 2_666
H54 C98 3.2639 no 1_545
H54 C99 3.4214 no 1_545
H54 H2 3.5381 no 1_545
H54 H52 3.3779 no 2_656
H54 H101 3.0295 no 1_545
H54 H104 2.5973 no 1_545
H54 H106 2.9579 no 1_545
H54 H107 3.1069 no 1_545
H54 H130 2.7257 no 1_545
H55 C23 3.3390 no 1_645
H55 C86 3.3358 no 2_656
H55 H20 2.8847 no 1_645
H55 H21 2.9831 no 1_645
H55 H84 2.7349 no 2_656
H55 H86 3.1798 no 2_656
H56 H106 3.5950 no 1_545
H57 C99 3.4105 no 1_545
H57 H51 3.2079 no 2_656
H57 H106 2.5027 no 1_545
H57 H107 3.5159 no 1_545
H57 H109 3.5780 no 1_545
H58 C97 3.5145 no 1_545
H58 C99 3.2743 no 1_545
H58 H101 2.7873 no 1_545
H58 H106 2.3297 no 1_545
H59 C3 3.5148 no 1_545
H59 C4 3.4119 no 1_545
H59 C71 3.4500 no 1_545
H59 H1 2.9627 no 1_545
H59 H2 2.7877 no 1_545
H59 H52 3.4247 no 2_656
H59 H70 3.3138 no 1_545
H59 H72 2.7946 no 1_545
H59 H84 3.2543 no 2_656
H60 C111 3.4862 no 1_545
H60 H1 3.4962 no 1_545
H60 H2 3.5821 no 1_545
H60 H130 3.4854 no 1_545
H60 H132 2.8193 no 1_545
H60 H133 3.3399 no 1_545
H61 C3 3.1569 no 1_545
H61 C4 2.6960 no 1_545
H61 C110 3.5608 no 1_545
H61 C111 3.3916 no 1_545
H61 H1 3.0124 no 1_545
H61 H2 2.1872 no 1_545
H61 H52 3.5248 no 2_656
H61 H104 3.4114 no 1_545
H61 H130 2.8753 no 1_545
H61 H132 3.1471 no 1_545
H61 H133 2.9917 no 1_545
H62 C86 3.4236 no 2_656
H62 H85 3.5780 no 2_656
H62 H86 2.5539 no 2_656
H62 H109 2.8261 no 2_666
H63 C104 3.1708 no 1_645
H63 H20 3.2587 no 1_645
H63 H117 2.7490 no 1_645
H63 H118 2.7215 no 1_645
H64 C23 3.3022 no 1_645
H64 C86 3.3893 no 2_656
H64 C123 3.3665 no .
H64 H20 2.3714 no 1_645
H64 H21 3.5120 no 1_645
H64 H84 3.3533 no 2_656
H64 H86 2.6121 no 2_656
H65 C87 3.1587 no 1_655
H65 H83 3.5357 no 2_666
H65 H87 3.3015 no 1_655
H65 H88 2.4185 no 1_655
H65 H89 3.3234 no 1_655
H65 H99 3.5446 no 1_655
H65 H100 3.2146 no 1_655
H66 C53 3.0499 no 2_666
H66 H52 3.5164 no 2_666
H66 H53 2.1615 no 2_666
H66 H73 3.4522 no 2_666
H67 C122 3.3950 no .
H67 C121 2.9583 no .
H67 C124 3.3700 no 2_756
H67 H88 3.4436 no 1_655
H67 H89 3.1575 no 1_655
H68 C104 3.2426 no 1_645
H68 C122 3.0877 no .
H68 C121 3.4078 no .
H68 H89 3.3633 no 1_655
H68 H116 3.4921 no 1_645
H68 H117 2.3034 no 1_645
H69 C122 3.5014 no .
H69 H109 3.3468 no 2_666
H69 H117 3.3770 no 1_645
H70 C77 3.5646 no 1_655
H70 C96 3.3075 no 1_655
H70 H59 3.3138 no 1_565
H70 H78 3.5610 no 1_655
H70 H99 2.7096 no 1_655
H70 H100 3.0355 no 1_655
H71 C76 3.5159 no 1_655
H71 C81 3.0309 no 2_666
H71 H73 3.5142 no 2_666
H71 H77 3.4077 no 1_655
H71 H79 2.2975 no 2_666
H71 H83 2.9637 no 2_666
H71 H84 3.4433 no 2_666
H72 C52 3.3796 no 2_666
H72 C53 3.4999 no 2_666
H72 H52 2.8729 no 2_666
H72 H53 3.1088 no 2_666
H72 H59 2.7946 no 1_565
H72 H79 3.2957 no 2_666
H73 C66 3.4319 no 2_666
H73 C67 3.1398 no 2_666
H73 C68 3.1219 no 2_666
H73 C69 3.4152 no 2_666
H73 H66 3.4522 no 2_666
H73 H71 3.5142 no 2_666
H75 H53 3.0610 no 2_666
H76 C79 3.0911 no 2_566
H76 C80 3.0219 no 2_566
H76 C81 3.1441 no 2_566
H76 C82 3.2964 no 2_566
H76 C83 3.2856 no 2_566
H76 C84 3.2052 no 2_566
H76 H76 2.9329 no 2_566
H76 H81 3.4540 no 2_566
H77 C81 3.1621 no 2_566
H77 C82 2.7950 no 2_566
H77 C83 3.3241 no 2_566
H77 C86 2.8540 no 2_566
H77 H71 3.4077 no 1_455
H77 H79 3.3399 no 2_566
H77 H80 3.5732 no 2_566
H77 H84 2.2768 no 2_566
H77 H86 3.1605 no 2_566
H78 H36 2.7697 no 1_465
H78 H70 3.5610 no 1_455
H79 C71 3.1762 no 2_666
H79 H71 2.2975 no 2_666
H79 H72 3.2957 no 2_666
H79 H77 3.3399 no 2_566
H80 C99 3.4149 no 1_545
H80 C124 3.2058 no 2_656
H80 H77 3.5732 no 2_566
H80 H105 3.0139 no 1_545
H80 H106 3.0219 no 1_545
H80 H109 3.3110 no 1_545
H81 H76 3.4540 no 2_566
H81 H88 3.1288 no 2_566
H83 H65 3.5357 no 2_666
H83 H71 2.9637 no 2_666
H84 C58 3.4600 no 2_656
H84 C59 2.9143 no 2_656
H84 C60 3.3918 no 2_656
H84 C76 3.1792 no 2_566
H84 H55 2.7349 no 2_656
H84 H59 3.2543 no 2_656
H84 H64 3.3533 no 2_656
H84 H71 3.4433 no 2_666
H84 H77 2.2768 no 2_566
H85 C59 3.3834 no 2_656
H85 C60 3.3805 no 2_656
H85 H62 3.5780 no 2_656
H86 C59 3.2174 no 2_656
H86 C60 3.0071 no 2_656
H86 C63 2.8351 no 2_656
H86 H55 3.1798 no 2_656
H86 H62 2.5539 no 2_656
H86 H64 2.6121 no 2_656
H86 H77 3.1605 no 2_566
H86 H109 3.4512 no 1_545
H87 H65 3.3015 no 1_455
H87 H102 3.0206 no 1_545
H87 H105 3.4191 no 1_545
H87 H112 3.4804 no 1_545
H88 C66 3.3446 no 1_455
H88 H65 2.4185 no 1_455
H88 H67 3.4436 no 1_455
H88 H81 3.1288 no 2_566
H89 C121 3.1231 no 1_455
H89 C124 3.4014 no 2_656
H89 H65 3.3234 no 1_455
H89 H67 3.1575 no 1_455
H89 H68 3.3633 no 1_455
H89 H105 2.8253 no 1_545
H90 C119 3.4878 no 1_465
H90 H34 3.3171 no 1_465
H91 C9 3.1241 no 1_455
H91 C10 2.9025 no 1_455
H91 C11 3.4906 no 1_455
H91 C14 3.1148 no 1_455
H91 H4 3.2597 no 1_455
H91 H10 2.5493 no 1_455
H91 H11 3.4848 no 1_455
H91 H34 3.4971 no 1_465
H91 H123 3.2607 no 1_545
H95 C108 3.1840 no 1_545
H95 H40 3.2991 no 2_565
H95 H95 3.0833 no 2_565
H95 H123 3.4862 no 1_545
H95 H125 3.1267 no 1_545
H95 H127 2.4623 no 1_545
H95 H127 2.9209 no 2_575
H96 C108 3.5283 no 2_575
H96 H30 3.3028 no 1_465
H96 H34 2.8667 no 1_465
H96 H40 3.2935 no 2_565
H96 H44 2.8820 no 2_565
H96 H126 3.1555 no 2_575
H96 H127 3.0881 no 2_575
H97 C10 3.4082 no 1_455
H97 C11 3.4280 no 1_455
H97 C14 3.1395 no 1_455
H97 C42 3.4623 no 2_565
H97 H5 3.1240 no 1_455
H97 H10 2.8788 no 1_455
H97 H11 2.7880 no 1_455
H97 H40 2.7575 no 2_565
H97 H44 3.3296 no 2_565
H97 H125 3.2958 no 1_545
H97 H127 3.4002 no 1_545
H97 H127 3.5417 no 2_575
H98 C102 3.2684 no 1_545
H98 H4 3.4078 no 1_455
H98 H6 3.4126 no 1_455
H98 H112 3.3298 no 1_545
H98 H113 2.4366 no 1_545
H98 H116 2.9185 no 1_545
H98 H119 3.1433 no 1_545
H99 C8 3.3924 no 1_455
H99 C9 3.4344 no 1_455
H99 C13 3.3510 no 1_455
H99 H4 3.3894 no 1_455
H99 H6 2.5729 no 1_455
H99 H65 3.5446 no 1_455
H99 H70 2.7096 no 1_455
H100 H65 3.2146 no 1_455
H100 H70 3.0355 no 1_455
H101 S4 3.0585 no 1_565
H101 S8 3.4087 no 1_565
H101 H54 3.0295 no 1_565
H101 H58 2.7873 no 1_565
H102 S8 3.1257 no 1_565
H102 H87 3.0206 no 1_565
H103 C5 3.5809 no .
H103 H3 2.7911 no .
H104 C4 3.5831 no .
H104 C5 3.1837 no .
H104 C57 3.5467 no 1_565
H104 H2 3.3640 no .
H104 H3 2.5549 no .
H104 H54 2.5973 no 1_565
H104 H61 3.4114 no 1_565
H105 C83 3.5462 no 1_565
H105 C87 3.4560 no 1_565
H105 C122 2.9470 no 1_465
H105 C121 3.0626 no 1_465
H105 C120 3.4023 no 2_666
H105 C123 3.5837 no 1_465
H105 H80 3.0139 no 1_565
H105 H87 3.4191 no 1_565
H105 H89 2.8253 no 1_565
H106 C61 2.8333 no 1_565
H106 C83 3.2842 no 1_565
H106 H54 2.9579 no 1_565
H106 H56 3.5950 no 1_565
H106 H57 2.5027 no 1_565
H106 H58 2.3297 no 1_565
H106 H80 3.0219 no 1_565
H107 C51 3.4022 no 2_666
H107 C52 2.9138 no 2_666
H107 C53 3.4862 no 2_666
H107 H2 3.4642 no .
H107 H3 3.1181 no .
H107 H51 3.5306 no 2_666
H107 H52 2.7129 no 2_666
H107 H54 3.1069 no 1_565
H107 H57 3.5159 no 1_565
H108 C122 3.3978 no 1_465
H108 C121 3.3028 no 2_666
H108 C120 3.4519 no 1_465
H108 C120 3.1748 no 2_666
H108 C124 3.0496 no 1_465
H108 C123 3.1963 no 1_465
H108 H3 3.0459 no .
H108 H23 3.4354 no .
H109 C121 3.5463 no 1_465
H109 C121 3.5264 no 2_666
H109 C120 3.2711 no 1_465
H109 C120 3.4831 no 2_666
H109 H57 3.5780 no 1_565
H109 H62 2.8261 no 2_666
H109 H69 3.3468 no 2_666
H109 H80 3.3110 no 1_565
H109 H86 3.4512 no 1_565
H110 C17 3.1281 no .
H110 C18 3.0510 no .
H110 C19 3.5775 no .
H110 C22 3.5406 no .
H110 H15 3.1789 no .
H110 H17 2.9931 no .
H111 C18 3.5713 no .
H111 C116 3.4137 no 1_465
H111 H15 3.2563 no .
H111 H17 2.8638 no .
H112 C122 3.5560 no 1_465
H112 H87 3.4804 no 1_565
H112 H98 3.3298 no 1_565
H113 C96 3.3981 no 1_565
H113 H98 2.4366 no 1_565
H114 C115 3.0648 no 1_465
H114 C114 3.5704 no 1_465
H114 H15 3.3983 no .
H114 H22 3.3332 no .
H114 H31 3.3072 no 1_465
H115 C18 3.3479 no .
H115 C19 3.1396 no .
H115 C23 3.0397 no .
H115 H15 3.2874 no .
H115 H20 2.6506 no .
H115 H22 2.9381 no .
H116 C9 3.2196 no 1_465
H116 C13 3.4934 no 1_465
H116 H4 2.3220 no 1_465
H116 H6 3.0498 no 1_465
H116 H7 3.2391 no 1_465
H116 H68 3.4921 no 1_465
H116 H98 2.9185 no 1_565
H117 C70 3.1879 no 1_465
H117 C122 3.5619 no 1_465
H117 H63 2.7490 no 1_465
H117 H68 2.3034 no 1_465
H117 H69 3.3770 no 1_465
H118 S7 3.2947 no 1_465
H118 C37 3.3981 no 1_465
H118 C63 3.5799 no 1_465
H118 H4 3.2907 no 1_465
H118 H20 3.4735 no .
H118 H31 2.7421 no 1_465
H118 H32 3.3787 no 1_465
H118 H33 3.5837 no 1_465
H118 H63 2.7215 no 1_465
H119 S8 2.9655 no 1_565
H119 H98 3.1433 no 1_565
H120 Fe4 3.5557 no 1_565
H120 S4 3.2390 no 1_565
H120 S8 3.4106 no 1_565
H121 C116 3.2299 no 1_465
H123 C90 3.3866 no 1_565
H123 C91 3.0189 no 1_565
H123 C92 2.9724 no 1_565
H123 C93 3.3338 no 1_565
H123 H91 3.2607 no 1_565
H123 H95 3.4862 no 1_565
H124 S2 3.2636 no 1_565
H124 C41 3.4278 no 1_565
H124 C42 3.4513 no 1_565
H124 C46 3.2830 no 1_565
H124 H40 3.2682 no 1_565
H124 H42 2.9467 no 1_565
H124 H44 3.0591 no 1_565
H125 C95 3.5416 no 1_565
H125 H10 2.9704 no 1_465
H125 H46 3.4160 no 2_575
H125 H95 3.1267 no 1_565
H125 H97 3.2958 no 1_565
H126 C46 3.2478 no 1_565
H126 H38 3.5888 no 2_665
H126 H40 3.4036 no 1_565
H126 H42 3.2242 no 1_565
H126 H44 2.4604 no 1_565
H126 H96 3.1555 no 2_575
H127 C42 3.2410 no 1_565
H127 C46 3.5792 no 1_565
H127 C91 3.5174 no 1_565
H127 C95 3.2106 no 1_565
H127 C95 3.3560 no 2_575
H127 H40 2.4646 no 1_565
H127 H44 2.8004 no 1_565
H127 H95 2.4623 no 1_565
H127 H95 2.9209 no 2_575
H127 H96 3.0881 no 2_575
H127 H97 3.4002 no 1_565
H127 H97 3.5417 no 2_575
H128 C5 3.2654 no .
H128 C6 3.5779 no .
H128 C17 3.3614 no .
H128 C22 3.0730 no .
H128 H3 3.1229 no .
H128 H17 2.5588 no .
H128 H19 2.9901 no .
H129 C22 3.0956 no .
H129 H17 2.2317 no .
H129 H19 3.2177 no .
H130 S4 3.3312 no 1_565
H130 C57 3.2897 no 1_565
H130 C62 3.4681 no 1_565
H130 H54 2.7257 no 1_565
H130 H60 3.4854 no 1_565
H130 H61 2.8753 no 1_565
H131 S4 3.3214 no 1_565
H131 S6 2.9001 no 1_565
H132 S6 3.5595 no 1_565
H132 C31 3.4867 no 1_565
H132 C32 3.4230 no 1_565
H132 C33 3.2364 no 1_565
H132 C34 3.1205 no 1_565
H132 C35 3.1731 no 1_565
H132 C36 3.3699 no 1_565
H132 C62 3.4072 no 1_565
H132 H60 2.8193 no 1_565
H132 H61 3.1471 no 1_565
H133 C3 3.5168 no .
H133 C4 3.5082 no .
H133 C15 3.3561 no .
H133 H13 3.2073 no .
H133 H14 2.6354 no .
H133 H17 3.5918 no .
H133 H19 3.1702 no .
H133 H60 3.3399 no 1_565
H133 H61 2.9917 no 1_565
H134 C22 3.3949 no .
H134 H14 3.3036 no .
H134 H17 2.8185 no .
H134 H19 3.1583 no .
H134 H38 3.1950 no 2_665
H134 H39 3.2249 no 2_665
H135 C15 3.0528 no .
H135 C35 3.2744 no 1_565
H135 C36 3.3823 no 1_565
H135 C39 3.4499 no 1_565
H135 C39 3.5104 no 2_665
H135 H12 3.2555 no .
H135 H13 2.5341 no .
H135 H14 2.9002 no .
H135 H30 3.1596 no 1_565
H135 H37 2.7061 no 1_565
H135 H37 3.5047 no 2_665
H135 H38 3.4947 no 2_665
H135 H39 2.9826 no 2_665
H136 S6 3.1917 no 1_565
H136 C36 3.5374 no 1_565
H136 C39 3.5570 no 1_565
H136 C39 3.2388 no 2_665
H136 H37 2.9499 no 1_565
H136 H37 3.1339 no 2_665
H136 H38 2.8839 no 2_665
H136 H39 3.1568 no 2_665
H136 H42 3.2730 no 1_565

loop_
_geom_torsion_atom_site_label_1
_geom_torsion_atom_site_label_2
_geom_torsion_atom_site_label_3
_geom_torsion_atom_site_label_4
_geom_torsion
_geom_torsion_publ_flag
_geom_torsion_site_symmetry_1
_geom_torsion_site_symmetry_3
_geom_torsion_site_symmetry_4
Fe2 Fe1 Fe3 Fe2 -0.000(12) no . . .
Fe2 Fe1 Fe3 Fe4 -73.013(18) no . . .
Fe2 Fe1 Fe3 S1 61.720(17) no . . .
Fe2 Fe1 Fe3 S3 -135.34(3) no . . .
Fe2 Fe1 Fe3 S4 -36.232(17) no . . .
Fe2 Fe1 Fe3 S7 129.01(3) no . . .
Fe3 Fe1 Fe2 Fe3 0.000(12) no . . .
Fe3 Fe1 Fe2 S1 -63.574(16) no . . .
Fe3 Fe1 Fe2 S2 132.83(3) no . . .
Fe3 Fe1 Fe2 S4 35.788(18) no . . .
Fe3 Fe1 Fe2 S6 -148.07(6) no . . .
Fe2 Fe1 Fe4 Fe3 70.051(15) no . . .
Fe2 Fe1 Fe4 S2 -63.055(17) no . . .
Fe2 Fe1 Fe4 S3 133.975(19) no . . .
Fe2 Fe1 Fe4 S4 33.753(18) no . . .
Fe2 Fe1 Fe4 S8 -138.13(6) no . . .
Fe4 Fe1 Fe2 Fe3 -69.568(16) no . . .
Fe4 Fe1 Fe2 S1 -133.14(3) no . . .
Fe4 Fe1 Fe2 S2 63.259(17) no . . .
Fe4 Fe1 Fe2 S4 -33.781(17) no . . .
Fe4 Fe1 Fe2 S6 142.36(6) no . . .
Fe2 Fe1 S1 Fe2 0.000(13) no . . .
Fe2 Fe1 S1 Fe3 -79.68(3) no . . .
S1 Fe1 Fe2 Fe3 63.57(4) no . . .
S1 Fe1 Fe2 S1 -0.00(3) no . . .
S1 Fe1 Fe2 S2 -163.60(4) no . . .
S1 Fe1 Fe2 S4 99.36(4) no . . .
S1 Fe1 Fe2 S6 -84.50(7) no . . .
Fe2 Fe1 S2 Fe2 -0.000(13) no . . .
Fe2 Fe1 S2 Fe4 80.34(3) no . . .
S2 Fe1 Fe2 Fe3 -132.83(3) no . . .
S2 Fe1 Fe2 S1 163.60(4) no . . .
S2 Fe1 Fe2 S2 -0.00(3) no . . .
S2 Fe1 Fe2 S4 -97.04(4) no . . .
S2 Fe1 Fe2 S6 79.10(6) no . . .
Fe2 Fe1 S3 Fe3 38.47(3) no . . .
Fe2 Fe1 S3 Fe4 -40.40(3) no . . .
S3 Fe1 Fe2 Fe3 -34.60(3) no . . .
S3 Fe1 Fe2 S1 -98.17(4) no . . .
S3 Fe1 Fe2 S2 98.23(4) no . . .
S3 Fe1 Fe2 S4 1.19(4) no . . .
S3 Fe1 Fe2 S6 177.33(6) no . . .
Fe2 Fe1 S5 C1 -144.45(5) no . . .
S5 Fe1 Fe2 Fe3 149.74(6) no . . .
S5 Fe1 Fe2 S1 86.16(6) no . . .
S5 Fe1 Fe2 S2 -77.43(6) no . . .
S5 Fe1 Fe2 S4 -174.47(5) no . . .
S5 Fe1 Fe2 S6 1.67(9) no . . .
Fe3 Fe1 Fe4 Fe3 -0.000(12) no . . .
Fe3 Fe1 Fe4 S2 -133.11(2) no . . .
Fe3 Fe1 Fe4 S3 63.924(17) no . . .
Fe3 Fe1 Fe4 S4 -36.298(18) no . . .
Fe3 Fe1 Fe4 S8 151.82(6) no . . .
Fe4 Fe1 Fe3 Fe2 73.013(18) no . . .
Fe4 Fe1 Fe3 Fe4 -0.000(12) no . . .
Fe4 Fe1 Fe3 S1 134.73(3) no . . .
Fe4 Fe1 Fe3 S3 -62.330(17) no . . .
Fe4 Fe1 Fe3 S4 36.781(17) no . . .
Fe4 Fe1 Fe3 S7 -157.97(4) no . . .
Fe3 Fe1 S1 Fe2 79.68(4) no . . .
Fe3 Fe1 S1 Fe3 0.000(15) no . . .
S1 Fe1 Fe3 Fe2 -61.72(4) no . . .
S1 Fe1 Fe3 Fe4 -134.73(5) no . . .
S1 Fe1 Fe3 S1 0.00(4) no . . .
S1 Fe1 Fe3 S3 162.94(5) no . . .
S1 Fe1 Fe3 S4 -97.95(5) no . . .
S1 Fe1 Fe3 S7 67.29(5) no . . .
Fe3 Fe1 S2 Fe2 -40.35(3) no . . .
Fe3 Fe1 S2 Fe4 39.99(3) no . . .
S2 Fe1 Fe3 Fe2 36.56(3) no . . .
S2 Fe1 Fe3 Fe4 -36.45(3) no . . .
S2 Fe1 Fe3 S1 98.28(3) no . . .
S2 Fe1 Fe3 S3 -98.78(3) no . . .
S2 Fe1 Fe3 S4 0.33(3) no . . .
S2 Fe1 Fe3 S7 165.58(3) no . . .
Fe3 Fe1 S3 Fe3 -0.000(16) no . . .
Fe3 Fe1 S3 Fe4 -78.87(3) no . . .
S3 Fe1 Fe3 Fe2 135.34(5) no . . .
S3 Fe1 Fe3 Fe4 62.33(4) no . . .
S3 Fe1 Fe3 S1 -162.94(5) no . . .
S3 Fe1 Fe3 S3 0.00(4) no . . .
S3 Fe1 Fe3 S4 99.11(5) no . . .
S3 Fe1 Fe3 S7 -95.64(5) no . . .
Fe3 Fe1 S5 C1 -20.63(9) no . . .
S5 Fe1 Fe3 Fe2 -144.35(6) no . . .
S5 Fe1 Fe3 Fe4 142.64(6) no . . .
S5 Fe1 Fe3 S1 -82.63(6) no . . .
S5 Fe1 Fe3 S3 80.31(6) no . . .
S5 Fe1 Fe3 S4 179.42(6) no . . .
S5 Fe1 Fe3 S7 -15.33(8) no . . .
Fe4 Fe1 S1 Fe2 40.97(3) no . . .
Fe4 Fe1 S1 Fe3 -38.71(3) no . . .
S1 Fe1 Fe4 Fe3 34.82(3) no . . .
S1 Fe1 Fe4 S2 -98.28(4) no . . .
S1 Fe1 Fe4 S3 98.75(4) no . . .
S1 Fe1 Fe4 S4 -1.47(4) no . . .
S1 Fe1 Fe4 S8 -173.36(6) no . . .
Fe4 Fe1 S2 Fe2 -80.34(3) no . . .
Fe4 Fe1 S2 Fe4 -0.0 no . . .
S2 Fe1 Fe4 Fe3 133.11(3) no . . .
S2 Fe1 Fe4 S2 0.00(3) no . . .
S2 Fe1 Fe4 S3 -162.97(3) no . . .
S2 Fe1 Fe4 S4 96.81(3) no . . .
S2 Fe1 Fe4 S8 -75.08(6) no . . .
Fe4 Fe1 S3 Fe3 78.87(3) no . . .
Fe4 Fe1 S3 Fe4 -0.0 no . . .
S3 Fe1 Fe4 Fe3 -63.92(3) no . . .
S3 Fe1 Fe4 S2 162.97(3) no . . .
S3 Fe1 Fe4 S3 -0.00(3) no . . .
S3 Fe1 Fe4 S4 -100.22(3) no . . .
S3 Fe1 Fe4 S8 87.89(6) no . . .
Fe4 Fe1 S5 C1 100.86(7) no . . .
S5 Fe1 Fe4 Fe3 -148.74(7) no . . .
S5 Fe1 Fe4 S2 78.15(6) no . . .
S5 Fe1 Fe4 S3 -84.82(6) no . . .
S5 Fe1 Fe4 S4 174.96(6) no . . .
S5 Fe1 Fe4 S8 3.07(10) no . . .
S1 Fe1 S2 Fe2 13.01(4) no . . .
S1 Fe1 S2 Fe4 93.35(4) no . . .
S2 Fe1 S1 Fe2 -13.38(4) no . . .
S2 Fe1 S1 Fe3 -93.06(4) no . . .
S1 Fe1 S3 Fe3 -13.79(5) no . . .
S1 Fe1 S3 Fe4 -92.66(4) no . . .
S3 Fe1 S1 Fe2 93.51(5) no . . .
S3 Fe1 S1 Fe3 13.83(5) no . . .
S1 Fe1 S5 C1 -83.11(6) no . . .
S5 Fe1 S1 Fe2 -136.55(5) no . . .
S5 Fe1 S1 Fe3 143.77(5) no . . .
S2 Fe1 S3 Fe3 92.81(4) no . . .
S2 Fe1 S3 Fe4 13.94(3) no . . .
S3 Fe1 S2 Fe2 -93.94(3) no . . .
S3 Fe1 S2 Fe4 -13.60(3) no . . .
S2 Fe1 S5 C1 158.41(4) no . . .
S5 Fe1 S2 Fe2 140.16(4) no . . .
S5 Fe1 S2 Fe4 -139.50(4) no . . .
S3 Fe1 S5 C1 40.31(6) no . . .
S5 Fe1 S3 Fe3 -144.48(4) no . . .
S5 Fe1 S3 Fe4 136.65(4) no . . .
Fe1 Fe2 Fe3 Fe1 0.000(12) no . . .
Fe1 Fe2 Fe3 Fe4 69.373(15) no . . .
Fe1 Fe2 Fe3 S1 -64.504(17) no . . .
Fe1 Fe2 Fe3 S3 34.103(18) no . . .
Fe1 Fe2 Fe3 S4 132.73(2) no . . .
Fe1 Fe2 Fe3 S7 -121.41(4) no . . .
Fe1 Fe2 S1 Fe1 -0.000(13) no . . .
Fe1 Fe2 S1 Fe3 78.19(3) no . . .
Fe1 Fe2 S2 Fe1 0.000(13) no . . .
Fe1 Fe2 S2 Fe4 -77.47(3) no . . .
Fe1 Fe2 S4 Fe3 -40.45(3) no . . .
Fe1 Fe2 S4 Fe4 37.40(3) no . . .
Fe1 Fe2 S6 C25 37.39(10) no . . .
Fe3 Fe2 S1 Fe1 -78.19(3) no . . .
Fe3 Fe2 S1 Fe3 0.000(11) no . . .
S1 Fe2 Fe3 Fe1 64.50(3) no . . .
S1 Fe2 Fe3 Fe4 133.88(3) no . . .
S1 Fe2 Fe3 S1 -0.00(3) no . . .
S1 Fe2 Fe3 S3 98.61(4) no . . .
S1 Fe2 Fe3 S4 -162.77(3) no . . .
S1 Fe2 Fe3 S7 -56.91(5) no . . .
Fe3 Fe2 S2 Fe1 40.42(3) no . . .
Fe3 Fe2 S2 Fe4 -37.05(4) no . . .
S2 Fe2 Fe3 Fe1 -35.97(3) no . . .
S2 Fe2 Fe3 Fe4 33.40(3) no . . .
S2 Fe2 Fe3 S1 -100.47(4) no . . .
S2 Fe2 Fe3 S3 -1.87(4) no . . .
S2 Fe2 Fe3 S4 96.76(4) no . . .
S2 Fe2 Fe3 S7 -157.38(4) no . . .
Fe3 Fe2 S4 Fe3 -0.0 no . . .
Fe3 Fe2 S4 Fe4 77.84(3) no . . .
S4 Fe2 Fe3 Fe1 -132.73(3) no . . .
S4 Fe2 Fe3 Fe4 -63.36(3) no . . .
S4 Fe2 Fe3 S1 162.77(3) no . . .
S4 Fe2 Fe3 S3 -98.63(3) no . . .
S4 Fe2 Fe3 S4 0.00(3) no . . .
S4 Fe2 Fe3 S7 105.86(5) no . . .
Fe3 Fe2 S6 C25 -96.86(6) no . . .
S6 Fe2 Fe3 Fe1 158.83(6) no . . .
S6 Fe2 Fe3 Fe4 -131.79(6) no . . .
S6 Fe2 Fe3 S1 94.33(6) no . . .
S6 Fe2 Fe3 S3 -167.07(6) no . . .
S6 Fe2 Fe3 S4 -68.44(6) no . . .
S6 Fe2 Fe3 S7 37.42(8) no . . .
S1 Fe2 S2 Fe1 -13.53(4) no . . .
S1 Fe2 S2 Fe4 -91.00(4) no . . .
S2 Fe2 S1 Fe1 13.29(4) no . . .
S2 Fe2 S1 Fe3 91.48(3) no . . .
S1 Fe2 S4 Fe3 14.03(3) no . . .
S1 Fe2 S4 Fe4 91.88(4) no . . .
S4 Fe2 S1 Fe1 -92.01(3) no . . .
S4 Fe2 S1 Fe3 -13.82(3) no . . .
S1 Fe2 S6 C25 -30.15(6) no . . .
S6 Fe2 S1 Fe1 149.65(4) no . . .
S6 Fe2 S1 Fe3 -132.16(4) no . . .
S2 Fe2 S4 Fe3 -93.48(4) no . . .
S2 Fe2 S4 Fe4 -15.63(5) no . . .
S4 Fe2 S2 Fe1 93.11(4) no . . .
S4 Fe2 S2 Fe4 15.64(5) no . . .
S2 Fe2 S6 C25 99.89(6) no . . .
S6 Fe2 S2 Fe1 -150.42(4) no . . .
S6 Fe2 S2 Fe4 132.11(5) no . . .
S4 Fe2 S6 C25 -146.59(5) no . . .
S6 Fe2 S4 Fe3 141.32(4) no . . .
S6 Fe2 S4 Fe4 -140.83(4) no . . .
Fe1 Fe3 Fe4 Fe1 0.000(12) no . . .
Fe1 Fe3 Fe4 S2 35.729(18) no . . .
Fe1 Fe3 Fe4 S3 -63.811(18) no . . .
Fe1 Fe3 Fe4 S4 132.08(3) no . . .
Fe1 Fe3 Fe4 S8 -160.02(5) no . . .
Fe1 Fe3 S1 Fe1 0.000(16) no . . .
Fe1 Fe3 S1 Fe2 -78.14(3) no . . .
Fe1 Fe3 S3 Fe1 -0.000(15) no . . .
Fe1 Fe3 S3 Fe4 78.36(4) no . . .
Fe1 Fe3 S4 Fe2 39.56(3) no . . .
Fe1 Fe3 S4 Fe4 -40.17(3) no . . .
Fe1 Fe3 S7 C49 126.27(6) no . . .
Fe2 Fe3 Fe4 Fe1 -69.013(17) no . . .
Fe2 Fe3 Fe4 S2 -33.284(18) no . . .
Fe2 Fe3 Fe4 S3 -132.82(3) no . . .
Fe2 Fe3 Fe4 S4 63.067(17) no . . .
Fe2 Fe3 Fe4 S8 130.97(4) no . . .
Fe2 Fe3 S1 Fe1 78.14(3) no . . .
Fe2 Fe3 S1 Fe2 -0.000(11) no . . .
Fe2 Fe3 S3 Fe1 -37.63(3) no . . .
Fe2 Fe3 S3 Fe4 40.74(3) no . . .
Fe2 Fe3 S4 Fe2 -0.0 no . . .
Fe2 Fe3 S4 Fe4 -79.72(3) no . . .
Fe2 Fe3 S7 C49 -144.50(5) no . . .
Fe4 Fe3 S1 Fe1 38.23(3) no . . .
Fe4 Fe3 S1 Fe2 -39.91(3) no . . .
S1 Fe3 Fe4 Fe1 -34.70(3) no . . .
S1 Fe3 Fe4 S2 1.02(4) no . . .
S1 Fe3 Fe4 S3 -98.52(4) no . . .
S1 Fe3 Fe4 S4 97.37(4) no . . .
S1 Fe3 Fe4 S8 165.27(4) no . . .
Fe4 Fe3 S3 Fe1 -78.36(3) no . . .
Fe4 Fe3 S3 Fe4 0.000(13) no . . .
S3 Fe3 Fe4 Fe1 63.81(4) no . . .
S3 Fe3 Fe4 S2 99.54(4) no . . .
S3 Fe3 Fe4 S3 0.00(4) no . . .
S3 Fe3 Fe4 S4 -164.11(4) no . . .
S3 Fe3 Fe4 S8 -96.21(5) no . . .
Fe4 Fe3 S4 Fe2 79.72(3) no . . .
Fe4 Fe3 S4 Fe4 0.000(13) no . . .
S4 Fe3 Fe4 Fe1 -132.08(4) no . . .
S4 Fe3 Fe4 S2 -96.35(4) no . . .
S4 Fe3 Fe4 S3 164.11(4) no . . .
S4 Fe3 Fe4 S4 0.00(4) no . . .
S4 Fe3 Fe4 S8 67.90(5) no . . .
Fe4 Fe3 S7 C49 8.65(15) no . . .
S7 Fe3 Fe4 Fe1 131.03(11) no . . .
S7 Fe3 Fe4 S2 166.75(11) no . . .
S7 Fe3 Fe4 S3 67.22(11) no . . .
S7 Fe3 Fe4 S4 -96.89(11) no . . .
S7 Fe3 Fe4 S8 -29.00(13) no . . .
S1 Fe3 S3 Fe1 13.75(5) no . . .
S1 Fe3 S3 Fe4 92.11(4) no . . .
S3 Fe3 S1 Fe1 -13.69(5) no . . .
S3 Fe3 S1 Fe2 -91.83(4) no . . .
S1 Fe3 S4 Fe2 -13.49(3) no . . .
S1 Fe3 S4 Fe4 -93.21(3) no . . .
S4 Fe3 S1 Fe1 92.06(4) no . . .
S4 Fe3 S1 Fe2 13.92(3) no . . .
S1 Fe3 S7 C49 174.30(6) no . . .
S7 Fe3 S1 Fe1 -136.53(4) no . . .
S7 Fe3 S1 Fe2 145.33(4) no . . .
S3 Fe3 S4 Fe2 92.31(4) no . . .
S3 Fe3 S4 Fe4 12.58(4) no . . .
S4 Fe3 S3 Fe1 -91.29(4) no . . .
S4 Fe3 S3 Fe4 -12.92(4) no . . .
S3 Fe3 S7 C49 63.23(8) no . . .
S7 Fe3 S3 Fe1 124.07(5) no . . .
S7 Fe3 S3 Fe4 -157.57(5) no . . .
S4 Fe3 S7 C49 -72.01(8) no . . .
S7 Fe3 S4 Fe2 -127.02(5) no . . .
S7 Fe3 S4 Fe4 153.26(5) no . . .
Fe1 Fe4 S2 Fe1 0.000(12) no . . .
Fe1 Fe4 S2 Fe2 77.49(3) no . . .
Fe1 Fe4 S3 Fe1 0.000(11) no . . .
Fe1 Fe4 S3 Fe3 -78.45(3) no . . .
Fe1 Fe4 S4 Fe2 -37.31(3) no . . .
Fe1 Fe4 S4 Fe3 40.98(3) no . . .
Fe1 Fe4 S8 C73 -32.38(12) no . . .
Fe3 Fe4 S2 Fe1 -40.25(3) no . . .
Fe3 Fe4 S2 Fe2 37.23(3) no . . .
Fe3 Fe4 S3 Fe1 78.45(3) no . . .
Fe3 Fe4 S3 Fe3 0.000(13) no . . .
Fe3 Fe4 S4 Fe2 -78.29(3) no . . .
Fe3 Fe4 S4 Fe3 0.000(13) no . . .
Fe3 Fe4 S8 C73 106.17(6) no . . .
S2 Fe4 S3 Fe1 -13.73(3) no . . .
S2 Fe4 S3 Fe3 -92.18(3) no . . .
S3 Fe4 S2 Fe1 13.92(3) no . . .
S3 Fe4 S2 Fe2 91.40(4) no . . .
S2 Fe4 S4 Fe2 15.56(5) no . . .
S2 Fe4 S4 Fe3 93.85(4) no . . .
S4 Fe4 S2 Fe1 -93.11(4) no . . .
S4 Fe4 S2 Fe2 -15.62(5) no . . .
S2 Fe4 S8 C73 -91.35(6) no . . .
S8 Fe4 S2 Fe1 150.70(4) no . . .
S8 Fe4 S2 Fe2 -131.81(4) no . . .
S3 Fe4 S4 Fe2 -91.31(4) no . . .
S3 Fe4 S4 Fe3 -13.02(4) no . . .
S4 Fe4 S3 Fe1 91.27(4) no . . .
S4 Fe4 S3 Fe3 12.82(4) no . . .
S3 Fe4 S8 C73 37.22(7) no . . .
S8 Fe4 S3 Fe1 -148.12(4) no . . .
S8 Fe4 S3 Fe3 133.42(4) no . . .
S4 Fe4 S8 C73 156.02(5) no . . .
S8 Fe4 S4 Fe2 138.87(4) no . . .
S8 Fe4 S4 Fe3 -142.84(4) no . . .
Fe1 S5 C1 C2 82.6(3) no . . .
Fe1 S5 C1 C6 -101.2(2) no . . .
Fe2 S6 C25 C26 121.3(3) no . . .
Fe2 S6 C25 C30 -62.0(4) no . . .
Fe3 S7 C49 C50 73.7(3) no . . .
Fe3 S7 C49 C54 -111.6(3) no . . .
Fe4 S8 C73 C74 -97.7(3) no . . .
Fe4 S8 C73 C78 86.4(3) no . . .
C97 N1 C101 C102 56.5(4) no . . .
C101 N1 C97 C98 61.5(4) no . . .
C97 N1 C105 C106 -176.9(3) no . . .
C105 N1 C97 C98 -178.0(3) no . . .
C97 N1 C109 C110 -61.2(4) no . . .
C109 N1 C97 C98 -56.8(5) no . . .
C101 N1 C105 C106 -55.8(4) no . . .
C105 N1 C101 C102 -61.5(4) no . . .
C101 N1 C109 C110 177.6(3) no . . .
C109 N1 C101 C102 177.4(3) no . . .
C105 N1 C109 C110 57.0(4) no . . .
C109 N1 C105 C106 62.3(5) no . . .
S5 C1 C2 C3 -178.8(2) no . . .
S5 C1 C2 C7 1.1(5) no . . .
S5 C1 C6 C5 178.2(3) no . . .
S5 C1 C6 C16 -5.8(5) no . . .
C2 C1 C6 C5 -5.6(5) no . . .
C2 C1 C6 C16 170.4(3) no . . .
C6 C1 C2 C3 5.0(5) no . . .
C6 C1 C2 C7 -175.1(3) no . . .
C1 C2 C3 C4 -0.3(6) no . . .
C1 C2 C7 C8 -105.2(5) no . . .
C1 C2 C7 C12 79.7(6) no . . .
C3 C2 C7 C8 74.7(5) no . . .
C3 C2 C7 C12 -100.4(5) no . . .
C7 C2 C3 C4 179.8(3) no . . .
C2 C3 C4 C5 -3.7(7) no . . .
C3 C4 C5 C6 3.1(7) no . . .
C4 C5 C6 C1 1.5(6) no . . .
C4 C5 C6 C16 -174.9(4) no . . .
C1 C6 C16 C17 -68.1(5) no . . .
C1 C6 C16 C21 118.3(4) no . . .
C5 C6 C16 C17 108.0(4) no . . .
C5 C6 C16 C21 -65.6(5) no . . .
C2 C7 C8 C9 179.4(4) no . . .
C2 C7 C8 C13 0.0(7) no . . .
C2 C7 C12 C11 179.1(4) no . . .
C2 C7 C12 C15 -1.4(7) no . . .
C8 C7 C12 C11 4.0(7) no . . .
C8 C7 C12 C15 -176.5(4) no . . .
C12 C7 C8 C9 -5.4(7) no . . .
C12 C7 C8 C13 175.2(4) no . . .
C7 C8 C9 C10 3.0(7) no . . .
C13 C8 C9 C10 -177.5(4) no . . .
C8 C9 C10 C11 0.8(8) no . . .
C8 C9 C10 C14 -176.7(4) no . . .
C9 C10 C11 C12 -2.3(8) no . . .
C14 C10 C11 C12 175.2(5) no . . .
C10 C11 C12 C7 -0.0(8) no . . .
C10 C11 C12 C15 -179.5(5) no . . .
C6 C16 C17 C18 -173.6(4) no . . .
C6 C16 C17 C22 7.3(6) no . . .
C6 C16 C21 C20 174.2(4) no . . .
C6 C16 C21 C24 -6.9(7) no . . .
C17 C16 C21 C20 0.4(7) no . . .
C17 C16 C21 C24 179.4(4) no . . .
C21 C16 C17 C18 0.1(7) no . . .
C21 C16 C17 C22 -178.9(4) no . . .
C16 C17 C18 C19 -0.4(7) no . . .
C22 C17 C18 C19 178.7(4) no . . .
C17 C18 C19 C20 0.2(8) no . . .
C17 C18 C19 C23 -176.4(4) no . . .
C18 C19 C20 C21 0.4(8) no . . .
C23 C19 C20 C21 177.1(5) no . . .
C19 C20 C21 C16 -0.7(8) no . . .
C19 C20 C21 C24 -179.7(5) no . . .
S6 C25 C26 C27 177.9(3) no . . .
S6 C25 C26 C31 3.2(6) no . . .
S6 C25 C30 C29 -177.8(3) no . . .
S6 C25 C30 C40 2.8(6) no . . .
C26 C25 C30 C29 -1.2(6) no . . .
C26 C25 C30 C40 179.4(4) no . . .
C30 C25 C26 C27 1.1(6) no . . .
C30 C25 C26 C31 -173.6(4) no . . .
C25 C26 C27 C28 -0.5(7) no . . .
C25 C26 C31 C32 -80.6(5) no . . .
C25 C26 C31 C36 104.9(5) no . . .
C27 C26 C31 C32 104.7(5) no . . .
C27 C26 C31 C36 -69.8(5) no . . .
C31 C26 C27 C28 174.5(4) no . . .
C26 C27 C28 C29 -0.1(8) no . . .
C27 C28 C29 C30 -0.0(8) no . . .
C28 C29 C30 C25 0.6(7) no . . .
C28 C29 C30 C40 -179.9(4) no . . .
C25 C30 C40 C41 -71.5(5) no . . .
C25 C30 C40 C45 113.9(5) no . . .
C29 C30 C40 C41 109.1(5) no . . .
C29 C30 C40 C45 -65.5(5) no . . .
C26 C31 C32 C33 -174.7(3) no . . .
C26 C31 C32 C37 5.1(5) no . . .
C26 C31 C36 C35 175.5(3) no . . .
C26 C31 C36 C39 -5.1(5) no . . .
C32 C31 C36 C35 0.8(6) no . . .
C32 C31 C36 C39 -179.8(3) no . . .
C36 C31 C32 C33 -0.2(6) no . . .
C36 C31 C32 C37 179.6(3) no . . .
C31 C32 C33 C34 -0.6(6) no . . .
C37 C32 C33 C34 179.6(4) no . . .
C32 C33 C34 C35 0.9(6) no . . .
C32 C33 C34 C38 179.6(4) no . . .
C33 C34 C35 C36 -0.3(6) no . . .
C38 C34 C35 C36 -179.0(4) no . . .
C34 C35 C36 C31 -0.6(6) no . . .
C34 C35 C36 C39 -180.0(4) no . . .
C30 C40 C41 C42 -175.4(3) no . . .
C30 C40 C41 C46 2.3(5) no . . .
C30 C40 C45 C44 175.6(3) no . . .
C30 C40 C45 C48 -2.4(5) no . . .
C41 C40 C45 C44 1.0(5) no . . .
C41 C40 C45 C48 -177.1(3) no . . .
C45 C40 C41 C42 -0.9(5) no . . .
C45 C40 C41 C46 176.9(3) no . . .
C40 C41 C42 C43 0.3(5) no . . .
C46 C41 C42 C43 -177.5(3) no . . .
C41 C42 C43 C44 0.2(6) no . . .
C41 C42 C43 C47 178.9(3) no . . .
C42 C43 C44 C45 -0.1(6) no . . .
C47 C43 C44 C45 -178.8(3) no . . .
C43 C44 C45 C40 -0.5(5) no . . .
C43 C44 C45 C48 177.6(3) no . . .
S7 C49 C50 C51 -180.0(3) no . . .
S7 C49 C50 C55 2.8(5) no . . .
S7 C49 C54 C53 -179.9(3) no . . .
S7 C49 C54 C64 -4.1(5) no . . .
C50 C49 C54 C53 -5.2(6) no . . .
C50 C49 C54 C64 170.6(4) no . . .
C54 C49 C50 C51 5.5(6) no . . .
C54 C49 C50 C55 -171.7(4) no . . .
C49 C50 C51 C52 -2.2(6) no . . .
C49 C50 C55 C56 -112.5(5) no . . .
C49 C50 C55 C60 74.7(5) no . . .
C51 C50 C55 C56 70.3(5) no . . .
C51 C50 C55 C60 -102.5(5) no . . .
C55 C50 C51 C52 175.1(4) no . . .
C50 C51 C52 C53 -1.4(7) no . . .
C51 C52 C53 C54 1.6(8) no . . .
C52 C53 C54 C49 1.7(7) no . . .
C52 C53 C54 C64 -174.4(4) no . . .
C49 C54 C64 C65 -86.1(6) no . . .
C49 C54 C64 C69 97.5(5) no . . .
C53 C54 C64 C65 89.6(5) no . . .
C53 C54 C64 C69 -86.8(6) no . . .
C50 C55 C56 C57 -174.7(4) no . . .
C50 C55 C56 C61 7.5(6) no . . .
C50 C55 C60 C59 174.6(4) no . . .
C50 C55 C60 C63 -5.1(6) no . . .
C56 C55 C60 C59 1.8(6) no . . .
C56 C55 C60 C63 -177.9(4) no . . .
C60 C55 C56 C57 -2.0(6) no . . .
C60 C55 C56 C61 -179.7(4) no . . .
C55 C56 C57 C58 1.5(7) no . . .
C61 C56 C57 C58 179.3(4) no . . .
C56 C57 C58 C59 -0.9(7) no . . .
C56 C57 C58 C62 177.7(4) no . . .
C57 C58 C59 C60 0.7(7) no . . .
C62 C58 C59 C60 -177.9(5) no . . .
C58 C59 C60 C55 -1.2(7) no . . .
C58 C59 C60 C63 178.5(4) no . . .
C54 C64 C65 C66 -176.8(5) no . . .
C54 C64 C65 C70 3.2(8) no . . .
C54 C64 C69 C68 178.3(4) no . . .
C54 C64 C69 C72 -1.1(7) no . . .
C65 C64 C69 C68 1.9(7) no . . .
C65 C64 C69 C72 -177.5(5) no . . .
C69 C64 C65 C66 -0.3(8) no . . .
C69 C64 C65 C70 179.7(5) no . . .
C64 C65 C66 C67 -1.2(9) no . . .
C70 C65 C66 C67 178.8(6) no . . .
C65 C66 C67 C68 1.0(8) no . . .
C65 C66 C67 C71 -178.4(5) no . . .
C66 C67 C68 C69 0.7(8) no . . .
C71 C67 C68 C69 -179.9(5) no . . .
C67 C68 C69 C64 -2.2(7) no . . .
C67 C68 C69 C72 177.2(4) no . . .
S8 C73 C74 C75 -179.0(3) no . . .
S8 C73 C74 C79 -1.8(6) no . . .
S8 C73 C78 C77 179.9(3) no . . .
S8 C73 C78 C88 3.8(6) no . . .
C74 C73 C78 C77 4.1(7) no . . .
C74 C73 C78 C88 -172.1(4) no . . .
C78 C73 C74 C75 -3.1(7) no . . .
C78 C73 C74 C79 174.1(4) no . . .
C73 C74 C75 C76 0.2(7) no . . .
C73 C74 C79 C80 111.0(5) no . . .
C73 C74 C79 C84 -73.1(5) no . . .
C75 C74 C79 C80 -71.8(5) no . . .
C75 C74 C79 C84 104.1(5) no . . .
C79 C74 C75 C76 -177.1(4) no . . .
C74 C75 C76 C77 1.6(8) no . . .
C75 C76 C77 C78 -0.6(9) no . . .
C76 C77 C78 C73 -2.3(8) no . . .
C76 C77 C78 C88 174.2(5) no . . .
C73 C78 C88 C89 -105.8(5) no . . .
C73 C78 C88 C93 82.6(5) no . . .
C77 C78 C88 C89 78.0(5) no . . .
C77 C78 C88 C93 -93.7(5) no . . .
C74 C79 C80 C81 179.8(3) no . . .
C74 C79 C80 C85 1.1(5) no . . .
C74 C79 C84 C83 -178.0(3) no . . .
C74 C79 C84 C87 -0.8(5) no . . .
C80 C79 C84 C83 -2.0(5) no . . .
C80 C79 C84 C87 175.2(3) no . . .
C84 C79 C80 C81 3.9(5) no . . .
C84 C79 C80 C85 -174.9(3) no . . .
C79 C80 C81 C82 -2.5(6) no . . .
C85 C80 C81 C82 176.3(4) no . . .
C80 C81 C82 C83 -0.8(7) no . . .
C80 C81 C82 C86 -179.5(4) no . . .
C81 C82 C83 C84 2.7(7) no . . .
C86 C82 C83 C84 -178.6(4) no . . .
C82 C83 C84 C79 -1.3(6) no . . .
C82 C83 C84 C87 -178.5(4) no . . .
C78 C88 C89 C90 -170.4(3) no . . .
C78 C88 C89 C94 6.4(4) no . . .
C78 C88 C93 C92 169.6(3) no . . .
C78 C88 C93 C96 -7.4(5) no . . .
C89 C88 C93 C92 -2.1(5) no . . .
C89 C88 C93 C96 -179.1(3) no . . .
C93 C88 C89 C90 1.2(5) no . . .
C93 C88 C89 C94 178.0(3) no . . .
C88 C89 C90 C91 0.7(5) no . . .
C94 C89 C90 C91 -176.2(3) no . . .
C89 C90 C91 C92 -1.6(5) no . . .
C89 C90 C91 C95 174.7(3) no . . .
C90 C91 C92 C93 0.6(6) no . . .
C95 C91 C92 C93 -175.8(4) no . . .
C91 C92 C93 C88 1.2(5) no . . .
C91 C92 C93 C96 178.2(3) no . . .
N1 C97 C98 C99 -161.8(3) no . . .
C97 C98 C99 C100 -170.7(4) no . . .
N1 C101 C102 C103 178.1(3) no . . .
C101 C102 C103 C104 -179.4(4) no . . .
N1 C105 C106 C107 -175.6(3) no . . .
C105 C106 C107 C108 -172.9(3) no . . .
N1 C109 C110 C111 -173.2(3) no . . .
C109 C110 C111 C112 66.6(5) no . . .
C114 C115 C116 C117 -0.8(13) no . . .
C116 C115 C114 C113 -1.5(11) no . . .
C115 C114 C113 C118 1.1(9) no . . .
C115 C114 C113 C119 -178.9(6) no . . .
C114 C113 C118 C117 1.7(10) no . . .
C119 C113 C118 C117 -178.2(6) no . . .
C113 C118 C117 C116 -3.9(12) no . . .
C118 C117 C116 C115 3.3(14) no . . .
C121 C122 C120 C121 -164(5) no . 2_756 2_756
C121 C122 C120 C121 0.0(4) no . 2_756 .
C121 C122 C120 C120 -12.4(16) no . 2_756 .
C121 C122 C120 C124 -174.2(12) no . 2_756 .
C121 C122 C120 C123 -178.6(11) no . 2_756 .
C120 C122 C121 C120 6.4(10) no 2_756 . .
C120 C122 C121 C120 0.0(8) no 2_756 . 2_756
C121 C122 C123 C120 1.3(8) no . . 2_756
C121 C122 C123 C124 -5.2(17) no . . .
C123 C122 C121 C120 4.8(15) no . . .
C123 C122 C121 C120 -1.6(10) no . . 2_756
C120 C122 C123 C120 -0.0(7) no 2_756 . 2_756
C120 C122 C123 C124 -6.4(12) no 2_756 . .
C123 C122 C120 C121 15(4) no . 2_756 2_756
C123 C122 C120 C121 178.6(11) no . 2_756 .
C123 C122 C120 C120 166(2) no . 2_756 .
C123 C122 C120 C124 4.4(8) no . 2_756 .
C123 C122 C120 C123 -0.0(4) no . 2_756 .
C122 C121 C120 C122 -167(4) no . . 2_756
C122 C121 C120 C121 -7.2(18) no . . 2_756
C122 C121 C120 C120 -7.2(10) no . . 2_756
C122 C121 C120 C124 -178.9(8) no . . 2_756
C122 C121 C120 C123 -178.9(9) no . . 2_756
C122 C121 C120 C122 0.0(6) no . 2_756 .
C122 C121 C120 C121 172.2(18) no . 2_756 2_756
C122 C121 C120 C120 172.2(12) no . 2_756 .
C122 C121 C120 C123 1.2(9) no . 2_756 .
C120 C121 C120 C122 -172.2(13) no . 2_756 .
C120 C121 C120 C121 0.0(12) no . 2_756 2_756
C120 C121 C120 C120 0.0(8) no . 2_756 .
C120 C121 C120 C123 -171.0(18) no . 2_756 .
C120 C121 C120 C122 -160(4) no 2_756 . 2_756
C120 C121 C120 C121 -0.0(13) no 2_756 . 2_756
C120 C121 C120 C120 0.0(9) no 2_756 . 2_756
C120 C121 C120 C124 -171.7(13) no 2_756 . 2_756
C120 C121 C120 C123 -171.7(16) no 2_756 . 2_756
C120 C121 C124 C120 -0.0(7) no . 2_756 .
C120 C121 C124 C123 0.0(12) no . 2_756 2_756
C124 C121 C120 C122 12(4) no 2_756 . 2_756
C124 C121 C120 C121 171.7(18) no 2_756 . 2_756
C124 C121 C120 C120 171.7(11) no 2_756 . 2_756
C124 C121 C120 C124 -0.0(7) no 2_756 . 2_756
C124 C121 C120 C123 -0.0(9) no 2_756 . 2_756
C120 C121 C124 C120 7.2(10) no 2_756 2_756 .
C120 C121 C124 C123 7.2(18) no 2_756 2_756 2_756
C124 C121 C120 C122 179.3(9) no 2_756 2_756 .
C124 C121 C120 C121 -8(2) no 2_756 2_756 2_756
C124 C121 C120 C120 -8.5(12) no 2_756 2_756 .
C124 C121 C120 C123 -179.5(10) no 2_756 2_756 .
C122 C120 C120 C121 -12(2) no 2_756 2_756 2_756
C122 C120 C120 C121 168(3) no 2_756 2_756 .
C122 C120 C120 C124 -21(3) no 2_756 2_756 .
C122 C120 C124 C121 -175.6(13) no 2_756 2_756 .
C122 C120 C124 C123 4.4(10) no 2_756 2_756 2_756
C122 C120 C123 C122 0.0(7) no 2_756 2_756 2_756
C122 C120 C123 C124 -174.1(11) no 2_756 2_756 2_756
C121 C120 C120 C122 12.4(18) no . 2_756 .
C121 C120 C120 C121 0.0(4) no . 2_756 .
C121 C120 C120 C124 171.6(16) no . 2_756 .
C121 C120 C124 C121 -0.0(4) no . 2_756 .
C121 C120 C124 C123 -180.0(12) no . 2_756 2_756
C121 C120 C123 C122 174.1(13) no . 2_756 2_756
C121 C120 C123 C124 0.0(9) no . 2_756 2_756
C121 C120 C120 C122 -168(2) no 2_756 2_756 .
C121 C120 C120 C121 -0.0(4) no 2_756 2_756 2_756
C121 C120 C120 C124 -8.4(13) no 2_756 2_756 .
C121 C120 C123 C122 1.6(10) no 2_756 2_756 2_756
C121 C120 C123 C124 -172.5(14) no 2_756 2_756 2_756
C120 C120 C124 C121 -7.9(13) no 2_756 2_756 .
C120 C120 C124 C123 172.1(17) no 2_756 2_756 2_756
C124 C120 C120 C122 21(3) no 2_756 2_756 .
C124 C120 C120 C121 -171.6(17) no 2_756 2_756 2_756
C124 C120 C120 C121 8.4(14) no 2_756 2_756 .
C124 C120 C123 C122 174.1(12) no 2_756 2_756 2_756
C124 C120 C123 C124 0.0(8) no 2_756 2_756 2_756
C123 C120 C124 C121 180.0(12) no 2_756 2_756 .
C123 C120 C124 C123 0.0(5) no 2_756 2_756 2_756
C121 C124 C123 C122 6.0(18) no 2_756 . .
C121 C124 C123 C120 0.0(9) no 2_756 . 2_756
C120 C124 C123 C122 6.0(12) no 2_756 . .
C120 C124 C123 C120 0.0(6) no 2_756 . 2_756
